data_4108648
loop_
_publ_author_name
'Chullikkattil P. Pradeep'
'De-Liang Long'
'Carsten Streb'
'Leroy Cronin'

_publ_section_title
;
 "Bottom-Up" Meets "Top-Down" Assembly in Nanoscale Polyoxometalate
 Clusters: Self-Assembly of [P4W52O178]24- and Disassembly to
 [P3W39O134]19-
;
_journal_name_full 'Journal of the American Chemical Society'
_journal_page_first 14946
_journal_page_last 14947
_journal_paper_doi 10.1021/ja806596j
_journal_volume 130
_journal_year 2008
_chemical_formula_moiety '19(K +), (O134 P3 W39 19-), 30(H2 O)'
_chemical_formula_sum 'H60 K19 O164 P3 W39'
_chemical_formula_weight 10690.44
_chemical_name_systematic
;
 ?
;
_space_group_IT_number 2
_symmetry_cell_setting triclinic
_symmetry_space_group_name_Hall '-P 1'
_symmetry_space_group_name_H-M 'P -1'
_atom_sites_solution_hydrogens geom
_atom_sites_solution_primary direct
_atom_sites_solution_secondary difmap
_audit_creation_method SHELXL-97
_cell_angle_alpha 69.588(4)
_cell_angle_beta 79.143(3)
_cell_angle_gamma 67.420(4)
_cell_formula_units_Z 2
_cell_length_a 20.5411(9)
_cell_length_b 21.1805(11)
_cell_length_c 22.4460(7)
_cell_measurement_reflns_used 14894
_cell_measurement_temperature 150(2)
_cell_measurement_theta_max 25.69
_cell_measurement_theta_min 3.15
_cell_volume 8434.1(7)
_computing_cell_refinement
;
CrysAlis RED, Oxford Diffraction Ltd.,
Version 1.171.32.15 (release 10-01-2008 CrysAlis171 .NET)
(compiled Jan 10 2008,16:37:18)
;
_computing_data_collection
;
CrysAlis CCD, Oxford Diffraction Ltd.,
Version 1.171.32.15 (release 10-01-2008 CrysAlis171 .NET)
(compiled Jan 10 2008,16:37:18)
;
_computing_data_reduction
;
CrysAlis RED, Oxford Diffraction Ltd.,
Version 1.171.32.15 (release 10-01-2008 CrysAlis171 .NET)
(compiled Jan 10 2008,16:37:18)
;
_computing_structure_refinement 'SHELXL-97 (Sheldrick, 1997)'
_computing_structure_solution 'SHELXS-97 (Sheldrick, 1997)'
_diffrn_ambient_temperature 150(2)
_diffrn_measured_fraction_theta_full 0.932
_diffrn_measured_fraction_theta_max 0.932
_diffrn_measurement_device_type 'Oxford Diffraction Gemini CCD'
_diffrn_measurement_method '\w $ \p scans'
_diffrn_radiation_monochromator graphite
_diffrn_radiation_source 'fine-focus sealed tube'
_diffrn_radiation_type MoK\a
_diffrn_radiation_wavelength 0.71073
_diffrn_reflns_av_R_equivalents 0.0709
_diffrn_reflns_av_sigmaI/netI 0.1013
_diffrn_reflns_limit_h_max 19
_diffrn_reflns_limit_h_min -23
_diffrn_reflns_limit_k_max 24
_diffrn_reflns_limit_k_min -24
_diffrn_reflns_limit_l_max 26
_diffrn_reflns_limit_l_min -26
_diffrn_reflns_number 76000
_diffrn_reflns_theta_full 24.50
_diffrn_reflns_theta_max 24.50
_diffrn_reflns_theta_min 3.15
_diffrn_standards_decay_% none
_exptl_absorpt_coefficient_mu 27.079
_exptl_absorpt_correction_T_max 0.362
_exptl_absorpt_correction_T_min 0.075
_exptl_absorpt_correction_type analytical
_exptl_absorpt_process_details
;
CrysAlis RED, Oxford Diffraction Ltd.,
Version 1.171.32.15 (release 10-01-2008 CrysAlis171 .NET)
(compiled Jan 10 2008,16:37:18)
Analytical numeric absorption correction using a multifaceted crystal
                        model based on expressions derived by R.C. Clark & J.S.
(Clark, R. C. & Reid, J. S. (1995). Acta Cryst. A51, 887-897)
;
_exptl_crystal_colour colourless
_exptl_crystal_density_diffrn 4.210
_exptl_crystal_density_meas ?
_exptl_crystal_description lath
_exptl_crystal_F_000 9328
_exptl_crystal_size_max 0.17
_exptl_crystal_size_mid 0.07
_exptl_crystal_size_min 0.04
_refine_diff_density_max 2.56
_refine_diff_density_min -1.93
_refine_diff_density_rms 0.34
_refine_ls_extinction_coef none
_refine_ls_extinction_method none
_refine_ls_goodness_of_fit_ref 0.907
_refine_ls_hydrogen_treatment riding
_refine_ls_matrix_type full
_refine_ls_number_parameters 1805
_refine_ls_number_reflns 26134
_refine_ls_number_restraints 0
_refine_ls_restrained_S_all 0.907
_refine_ls_R_factor_all 0.0830
_refine_ls_R_factor_gt 0.0443
_refine_ls_shift/su_max 0.002
_refine_ls_shift/su_mean 0.000
_refine_ls_structure_factor_coef Fsqd
_refine_ls_weighting_details 'calc w=1/[\s^2^(Fo^2^)+(0.0438P)^2^+0.0000P] where P=(Fo^2^+2Fc^2^)/3'
_refine_ls_weighting_scheme calc
_refine_ls_wR_factor_gt 0.0913
_refine_ls_wR_factor_ref 0.0992
_reflns_number_gt 16576
_reflns_number_total 26134
_reflns_threshold_expression >2sigma(I)
_cod_data_source_file ja806596j_si_001_3.cif
_cod_data_source_block compound4a
_cod_depositor_comments
;
The following automatic conversions were performed:

'_exptl_crystal_density_meas' value 'none' was changed to '?' - the
value is perceived as not measured.

Automatic conversion script
Id: cif_fix_values 3008 2015-01-20 13:52:24Z robertas 
;
_cod_original_cell_volume 8434.1(6)
_cod_database_code 4108648

loop_
_symmetry_equiv_pos_as_xyz
'x, y, z'
'-x, -y, -z'

loop_
_atom_site_label
_atom_site_type_symbol
_atom_site_fract_x
_atom_site_fract_y
_atom_site_fract_z
_atom_site_U_iso_or_equiv
_atom_site_adp_type
_atom_site_occupancy
_atom_site_symmetry_multiplicity
_atom_site_calc_flag
_atom_site_refinement_flags
W1 W 0.70291(4) 0.07517(4) 0.34726(4) 0.02153(19) Uani 1 1 d .
W2 W 0.81645(4) 0.17375(4) 0.33937(4) 0.02043(19) Uani 1 1 d .
W3 W 0.81837(4) -0.08104(4) 0.18694(4) 0.02121(19) Uani 1 1 d .
W4 W 0.71981(4) 0.12305(4) 0.16475(4) 0.01905(19) Uani 1 1 d .
W5 W 1.01646(4) 0.07286(4) 0.32450(4) 0.02001(19) Uani 1 1 d .
W6 W 0.79925(4) -0.11899(4) 0.34734(4) 0.0235(2) Uani 1 1 d .
W7 W 0.82809(4) 0.22173(4) 0.15621(4) 0.01843(18) Uani 1 1 d .
W8 W 1.18219(4) 0.11155(4) 0.32164(4) 0.0245(2) Uani 1 1 d .
W9 W 0.87790(4) 0.31972(4) 0.31897(4) 0.0263(2) Uani 1 1 d .
W10 W 1.03925(4) 0.41165(4) 0.13753(5) 0.0301(2) Uani 1 1 d .
W11 W 1.19546(4) 0.15378(4) 0.15942(4) 0.0223(2) Uani 1 1 d .
W12 W 1.02905(4) 0.11490(4) 0.16387(4) 0.01834(18) Uani 1 1 d .
W13 W 0.71619(4) 0.40307(4) -0.05613(4) 0.0256(2) Uani 1 1 d .
W14 W 0.89281(4) 0.36625(4) 0.14353(4) 0.0254(2) Uani 1 1 d .
W15 W 0.51401(5) -0.06938(5) 0.17917(5) 0.0304(2) Uani 1 1 d .
W16 W 0.88542(4) 0.24389(4) -0.01585(4) 0.0268(2) Uani 1 1 d .
W17 W 1.02508(4) 0.36389(4) 0.31332(5) 0.0300(2) Uani 1 1 d .
W18 W 0.89527(5) 0.27368(5) -0.18961(5) 0.0368(2) Uani 1 1 d .
W19 W 0.57097(4) 0.07009(4) 0.16097(4) 0.0234(2) Uani 1 1 d .
W20 W 0.76744(19) 0.1350(3) -0.00370(9) 0.0223(9) Uani 0.88(3) 1 d P
W21 W 1.01907(4) 0.19822(5) 0.40521(4) 0.0278(2) Uani 1 1 d .
W22 W 0.54853(4) 0.03418(5) 0.33565(4) 0.0264(2) Uani 1 1 d .
W23 W 0.74402(5) -0.27533(4) 0.36700(5) 0.0340(2) Uani 1 1 d .
W24 W 0.49303(5) -0.10691(5) 0.35378(5) 0.0333(2) Uani 1 1 d .
W25 W 0.7757(3) 0.17705(6) -0.18058(7) 0.0346(10) Uani 0.880(17) 1 d P
W26 W 0.59801(5) 0.26381(5) -0.18817(5) 0.0331(2) Uani 1 1 d .
W27 W 0.52545(4) 0.45199(5) -0.19395(4) 0.0318(2) Uani 1 1 d .
W28 W 0.76792(4) -0.24219(4) 0.20602(5) 0.0297(2) Uani 1 1 d .
W29 W 0.67312(4) -0.06589(4) 0.09958(4) 0.0262(2) Uani 1 1 d .
W30 W 0.61108(4) 0.30979(4) -0.04788(4) 0.0246(2) Uani 1 1 d .
W31 W 1.04704(4) 0.29047(4) 0.06559(4) 0.0248(2) Uani 1 1 d .
W32 W 1.19148(4) 0.27517(4) 0.23043(5) 0.0267(2) Uani 1 1 d .
W33 W 0.63569(5) 0.54355(4) -0.20336(5) 0.0318(2) Uani 1 1 d .
W34 W 0.82563(5) 0.45423(5) -0.20364(5) 0.0359(2) Uani 1 1 d .
W35 W 0.82351(5) 0.39947(6) -0.33106(5) 0.0443(3) Uani 1 1 d .
W36 W 0.70720(5) 0.30098(5) -0.32262(5) 0.0410(3) Uani 1 1 d .
W37 W 0.62998(5) -0.13306(5) 0.43613(5) 0.0317(2) Uani 1 1 d .
W38 W 0.63049(5) 0.49129(5) -0.33153(5) 0.0352(2) Uani 1 1 d .
W39 W 0.60902(5) -0.25096(5) 0.28268(5) 0.0337(2) Uani 1 1 d .
W25' W 0.8061(17) 0.1708(11) -0.1807(7) 0.030(4) Uiso 0.120(17) 1 d P
W20' W 0.7582(9) 0.1192(14) -0.0080(7) 0.016(4) Uiso 0.12(3) 1 d P
K1 K 0.8838(2) 0.0264(2) 0.2617(2) 0.0298(11) Uani 1 1 d .
K2 K 0.6771(2) 0.4482(2) 0.1183(2) 0.0347(12) Uani 1 1 d .
K3 K 0.5001(3) 0.2891(2) 0.1339(2) 0.0369(12) Uani 1 1 d .
K4 K 0.9288(2) 0.0475(2) 0.0856(2) 0.0371(12) Uani 1 1 d .
K5 K 0.8564(3) 0.4497(3) -0.0278(3) 0.0505(15) Uani 1 1 d .
K6 K 0.6386(3) 0.2836(3) 0.2415(3) 0.0479(14) Uani 1 1 d .
K7 K 1.2992(3) -0.0709(3) 0.4713(3) 0.0544(15) Uani 1 1 d .
K8 K 0.8008(3) -0.0281(3) -0.0718(3) 0.0668(19) Uani 1 1 d .
K9 K 1.3456(3) 0.1199(4) 0.3775(3) 0.0611(18) Uani 1 1 d .
K10' K 1.0429(7) 0.2832(7) -0.1237(6) 0.051(3) Uiso 0.50 1 d P
K10 K 1.0573(8) 0.2486(9) -0.1124(7) 0.067(4) Uiso 0.50 1 d P
K10" K 1.0276(18) 0.3612(19) -0.1361(18) 0.075(10) Uiso 0.20 1 d P
K11 K 0.5059(7) -0.4115(7) 0.3438(6) 0.068(4) Uani 0.50 1 d P
K12 K 0.5000 0.0000 0.0000 0.069(6) Uani 0.50 2 d SP
K13 K 0.6172(7) -0.2263(7) 0.0990(8) 0.079(4) Uani 0.50 1 d P
K14 K 1.0953(7) -0.1166(10) 0.3048(8) 0.099(6) Uani 0.50 1 d P
K15 K 0.9225(8) 0.0599(9) 0.5044(8) 0.079(5) Uiso 0.50 1 d P
K16 K 0.7629(8) -0.1096(9) 0.5234(8) 0.088(5) Uani 0.50 1 d P
K17 K 0.9948(14) -0.2755(15) 0.4496(15) 0.099(8) Uiso 0.30 1 d P
K18 K 0.7531(11) -0.4594(12) 0.5182(12) 0.111(7) Uiso 0.40 1 d P
K19 K 0.3719(8) 0.0990(10) 0.2525(9) 0.109(6) Uani 0.50 1 d P
K21 K 0.5166(11) 0.2013(11) 0.4262(11) 0.067(6) Uiso 0.30 1 d P
K22 K 0.7724(15) 0.6291(16) -0.3511(16) 0.086(9) Uiso 0.25 1 d P
K23 K 0.9179(14) 0.5243(15) -0.4172(14) 0.097(8) Uiso 0.30 1 d P
K24 K 1.1433(14) 0.4498(14) -0.0252(14) 0.071(7) Uiso 0.25 1 d P
K25 K 0.8578(12) 0.5300(13) 0.2157(12) 0.078(7) Uiso 0.30 1 d P
K26 K 0.4285(8) 0.2395(8) 0.0217(8) 0.081(4) Uiso 0.50 1 d P
K26' K 0.4605(16) 0.2277(16) -0.0077(16) 0.078(9) Uiso 0.25 1 d P
K27 K 0.7214(17) 0.7000(16) -0.0489(15) 0.055(8) Uiso 0.20 1 d P
K27' K 0.7691(18) 0.6753(17) -0.0446(16) 0.061(9) Uiso 0.20 1 d P
K28 K 0.9947(12) 0.5799(13) 0.3014(13) 0.082(7) Uiso 0.30 1 d P
K29 K 0.4623(14) 0.4890(15) -0.0344(15) 0.098(8) Uiso 0.30 1 d P
K30 K 0.5130(16) 0.6001(17) -0.5019(17) 0.068(9) Uiso 0.20 1 d P
K31 K 0.4115(10) -0.0161(11) 0.4736(11) 0.060(5) Uiso 0.30 1 d P
K32 K 0.8034(8) 0.0439(8) -0.2727(8) 0.079(4) Uiso 0.50 1 d P
K33 K 0.6599(18) -0.4014(19) 0.0634(18) 0.077(10) Uiso 0.20 1 d P
P1 P 0.6594(3) -0.1010(3) 0.2679(3) 0.0184(11) Uani 1 1 d .
P2 P 1.0344(2) 0.2362(2) 0.2359(3) 0.0159(11) Uani 1 1 d .
P3 P 0.7105(3) 0.3588(3) -0.1910(3) 0.0239(13) Uani 1 1 d .
O1 O 1.0506(7) 0.4911(7) 0.1027(8) 0.043(4) Uani 1 1 d .
O2 O 0.9501(7) 0.3473(6) 0.0677(6) 0.026(3) Uani 1 1 d .
O3 O 0.6740(7) -0.2227(7) 0.4184(7) 0.035(4) Uani 1 1 d .
O4 O 0.5369(9) 0.2280(9) -0.1791(9) 0.061(5) Uani 1 1 d .
O5 O 0.8509(9) 0.2167(9) -0.2019(8) 0.063(5) Uani 1 1 d .
O6 O 0.7823(8) 0.3344(10) -0.3347(9) 0.066(6) Uani 1 1 d .
O7 O 0.5665(7) -0.3079(8) 0.2892(8) 0.047(4) Uani 1 1 d .
O8 O 0.4144(7) -0.1174(8) 0.3832(7) 0.042(4) Uani 1 1 d .
O9 O 0.8677(8) 0.2576(8) -0.1046(7) 0.041(4) Uani 1 1 d .
O10 O 1.0044(6) 0.1304(6) 0.3777(6) 0.024(3) Uani 1 1 d .
O11 O 0.7785(6) -0.0257(6) 0.3346(6) 0.018(3) Uiso 1 1 d .
O12 O 0.8185(6) 0.1867(6) 0.2414(6) 0.018(3) Uiso 1 1 d .
O13 O 1.1187(6) 0.0709(6) 0.3183(6) 0.021(3) Uani 1 1 d .
O14 O 1.1173(6) 0.2095(6) 0.2364(6) 0.017(3) Uiso 1 1 d .
O15 O 0.8785(6) 0.3675(7) 0.2300(7) 0.029(4) Uani 1 1 d .
O16 O 1.1321(6) 0.1092(6) 0.1685(6) 0.020(3) Uani 1 1 d .
O17 O 0.7258(6) 0.1039(7) 0.2497(6) 0.023(3) Uani 1 1 d .
O18 O 0.9425(6) 0.4352(6) 0.1270(6) 0.021(3) Uiso 1 1 d .
O19 O 0.6543(6) 0.0700(6) 0.1802(6) 0.023(3) Uani 1 1 d .
O20 O 1.1379(7) 0.2363(7) 0.0986(6) 0.025(3) Uani 1 1 d .
O21 O 1.0210(7) 0.1616(7) 0.4852(7) 0.035(4) Uani 1 1 d .
O22 O 0.6014(7) 0.2656(7) -0.1065(7) 0.033(3) Uiso 1 1 d .
O23 O 1.1188(6) 0.3144(7) 0.2903(7) 0.027(3) Uani 1 1 d .
O24 O 0.8570(6) -0.1240(6) 0.2691(6) 0.022(3) Uiso 1 1 d .
O25 O 1.0166(6) 0.4087(6) 0.2255(6) 0.024(3) Uiso 1 1 d .
O26 O 0.6350(6) 0.0424(7) 0.3224(7) 0.027(3) Uiso 1 1 d .
O27 O 0.8790(6) 0.2812(7) 0.1642(6) 0.026(3) Uiso 1 1 d .
O28 O 1.0370(6) -0.0122(7) 0.3783(6) 0.026(3) Uani 1 1 d .
O29 O 1.0097(6) 0.1747(6) 0.2399(6) 0.015(3) Uiso 1 1 d .
O30 O 1.0343(8) 0.2859(7) 0.3915(8) 0.042(4) Uani 1 1 d .
O31 O 1.2329(6) 0.2219(6) 0.1720(6) 0.024(3) Uiso 1 1 d .
O32 O 0.7251(6) -0.0813(6) 0.2660(6) 0.024(3) Uiso 1 1 d .
O33 O 0.6210(6) 0.0334(7) 0.0932(6) 0.025(3) Uani 1 1 d .
O34 O 0.9239(6) 0.0981(6) 0.3217(6) 0.019(3) Uani 1 1 d .
O35 O 0.7865(6) 0.0939(6) 0.3515(6) 0.021(3) Uani 1 1 d .
O36 O 0.8664(6) 0.2437(7) 0.3059(7) 0.028(4) Uani 1 1 d .
O37 O 0.5513(7) 0.4024(7) -0.1132(7) 0.033(4) Uiso 1 1 d .
O38 O 0.5427(7) 0.4896(8) -0.2864(7) 0.040(4) Uani 1 1 d .
O39 O 0.6510(8) 0.4309(8) -0.2204(8) 0.042(4) Uani 1 1 d .
O40 O 0.6990(7) 0.3414(7) -0.1153(7) 0.036(4) Uani 1 1 d .
O41 O 0.4822(7) -0.0703(8) 0.2626(7) 0.036(4) Uani 1 1 d .
O42 O 1.0019(6) 0.2663(7) 0.2924(6) 0.025(3) Uiso 1 1 d .
O43 O 0.8941(6) -0.0951(6) 0.1377(6) 0.023(3) Uani 1 1 d .
O44 O 0.9368(7) 0.1377(6) 0.1676(6) 0.029(3) Uani 1 1 d .
O45 O 1.1156(7) 0.1608(7) 0.3775(7) 0.029(3) Uani 1 1 d .
O46 O 0.8279(6) 0.1736(6) 0.0039(6) 0.021(3) Uiso 1 1 d .
O47 O 0.6350(7) 0.3742(8) -0.0195(8) 0.047(4) Uani 1 1 d .
O48 O 1.2227(6) 0.1880(6) 0.2974(6) 0.021(3) Uani 1 1 d .
O49 O 0.7918(7) -0.2148(7) 0.3525(7) 0.027(3) Uiso 1 1 d .
O50 O 0.7281(8) 0.4680(8) -0.3419(9) 0.057(5) Uani 1 1 d .
O51 O 1.0130(6) 0.2976(6) 0.1738(6) 0.023(3) Uani 1 1 d .
O52 O 0.6419(7) 0.1579(7) 0.3442(7) 0.030(3) Uiso 1 1 d .
O53 O 1.0255(6) 0.2058(6) 0.1007(6) 0.020(3) Uani 1 1 d .
O54 O 0.7351(7) 0.1100(6) 0.0786(7) 0.028(3) Uani 1 1 d .
O55 O 1.2551(6) 0.3108(7) 0.2268(6) 0.025(3) Uiso 1 1 d .
O56 O 0.6822(6) -0.1821(7) 0.2764(6) 0.025(3) Uiso 1 1 d .
O57 O 0.9268(7) 0.3808(7) 0.3237(7) 0.033(4) Uani 1 1 d .
O58 O 0.8715(6) 0.2388(7) 0.0686(6) 0.023(3) Uani 1 1 d .
O59 O 0.8137(6) -0.1823(7) 0.2043(6) 0.026(3) Uiso 1 1 d .
O60 O 0.8285(7) 0.0521(7) -0.0088(7) 0.038(4) Uani 1 1 d .
O61 O 0.7144(6) -0.1169(7) 0.4047(7) 0.031(4) Uani 1 1 d .
O62 O 0.4781(7) -0.0138(7) 0.3533(7) 0.034(4) Uani 1 1 d .
O63 O 0.6813(7) 0.2317(7) -0.0109(7) 0.037(4) Uiso 1 1 d .
O64 O 0.7993(6) 0.0110(6) 0.1813(6) 0.020(3) Uiso 1 1 d .
O65 O 0.5417(7) -0.1401(8) 0.4268(7) 0.042(4) Uani 1 1 d .
O66 O 0.9621(7) 0.1705(7) -0.0147(7) 0.037(4) Uiso 1 1 d .
O67 O 0.7332(6) 0.2384(7) 0.3389(7) 0.029(3) Uani 1 1 d .
O68 O 0.5282(6) 0.1585(7) 0.1207(7) 0.027(3) Uiso 1 1 d .
O69 O 1.2609(6) 0.1177(7) 0.1102(7) 0.029(3) Uani 1 1 d .
O70 O 0.5770(7) -0.0334(7) 0.4200(7) 0.031(4) Uani 1 1 d .
O71 O 0.6976(7) -0.0611(7) 0.0230(8) 0.040(4) Uani 1 1 d .
O72 O 1.0655(7) 0.2956(7) -0.0129(7) 0.032(4) Uani 1 1 d .
O73 O 0.7336(7) 0.5220(8) -0.2241(8) 0.041(4) Uani 1 1 d .
O74 O 1.0550(6) 0.0588(6) 0.1177(6) 0.023(3) Uani 1 1 d .
O75 O 1.0626(7) 0.3752(7) 0.0671(7) 0.034(4) Uani 1 1 d .
O76 O 0.4940(7) 0.1087(7) 0.3575(7) 0.036(4) Uani 1 1 d .
O77 O 0.4356(7) 0.4834(7) -0.1860(7) 0.036(4) Uiso 1 1 d .
O78 O 0.6996(7) 0.3013(8) -0.2112(8) 0.047(5) Uani 1 1 d .
O79 O 0.6870(7) -0.2776(7) 0.2260(8) 0.038(4) Uani 1 1 d .
O80 O 0.5443(7) 0.3622(7) -0.2098(7) 0.032(4) Uiso 1 1 d .
O81 O 0.8648(9) 0.4219(10) -0.4047(8) 0.063(5) Uani 1 1 d .
O82 O 0.6940(6) 0.0274(7) 0.4266(6) 0.027(3) Uani 1 1 d .
O83 O 0.6568(7) 0.2068(6) 0.1476(7) 0.028(3) Uani 1 1 d .
O84 O 0.9213(6) 0.2554(7) 0.3985(7) 0.031(3) Uani 1 1 d .
O85 O 0.5811(7) -0.0739(7) 0.1076(7) 0.031(4) Uani 1 1 d .
O86 O 0.8393(7) 0.1504(7) 0.4173(7) 0.030(4) Uani 1 1 d .
O87 O 0.9819(8) 0.2211(9) -0.1882(9) 0.061(5) Uani 1 1 d .
O88 O 0.7654(8) 0.2102(8) -0.2731(8) 0.044(4) Uiso 1 1 d .
O89 O 0.5351(6) 0.0619(6) 0.2469(6) 0.022(3) Uani 1 1 d .
O90 O 0.6536(7) 0.4876(8) -0.1221(7) 0.040(4) Uiso 1 1 d .
O91 O 0.7967(7) 0.3624(7) 0.3463(7) 0.036(4) Uiso 1 1 d .
O92 O 1.2437(6) 0.0447(8) 0.3721(7) 0.033(4) Uani 1 1 d .
O93 O 0.8634(7) -0.1577(7) 0.3995(7) 0.035(4) Uani 1 1 d .
O94 O 1.0415(6) 0.0460(6) 0.2484(6) 0.024(3) Uani 1 1 d .
O95 O 1.2301(6) 0.0952(7) 0.2415(7) 0.032(4) Uani 1 1 d .
O96 O 0.6009(8) 0.5461(8) -0.4051(8) 0.054(5) Uani 1 1 d .
O97 O 0.8226(8) 0.0883(8) -0.1759(8) 0.044(4) Uiso 1 1 d .
O98 O 1.1307(6) 0.3476(6) 0.1663(6) 0.023(3) Uiso 1 1 d .
O99 O 0.6696(7) -0.3033(8) 0.3523(7) 0.040(4) Uani 1 1 d .
O100 O 0.6273(7) 0.5603(7) -0.2927(7) 0.042(4) Uani 1 1 d .
O101 O 0.7098(7) -0.1656(7) 0.1424(7) 0.027(3) Uiso 1 1 d .
O102 O 0.6244(8) 0.2792(8) -0.2773(8) 0.049(4) Uiso 1 1 d .
O103 O 0.8035(6) 0.1494(6) 0.1436(6) 0.019(3) Uiso 1 1 d .
O104 O 0.7929(7) -0.2994(7) 0.2913(8) 0.039(4) Uani 1 1 d .
O105 O 0.8175(7) 0.4236(7) 0.1090(7) 0.034(4) Uani 1 1 d .
O106 O 1.0319(7) 0.4280(7) 0.3372(7) 0.036(4) Uiso 1 1 d .
O107 O 0.6336(7) -0.1580(8) 0.5151(8) 0.047(4) Uani 1 1 d .
O108 O 0.6832(8) 0.1788(8) -0.1753(8) 0.052(5) Uani 1 1 d .
O109 O 0.9197(7) 0.3146(7) -0.0454(7) 0.033(4) Uiso 1 1 d .
O110 O 0.4411(6) -0.0646(7) 0.1485(8) 0.038(4) Uani 1 1 d .
O111 O 0.7821(8) 0.3670(8) -0.2159(8) 0.048(5) Uani 1 1 d .
O112 O 0.6837(7) 0.1057(7) -0.0214(7) 0.037(4) Uiso 1 1 d .
O113 O 0.7882(7) -0.3507(7) 0.4245(8) 0.041(4) Uani 1 1 d .
O114 O 0.5636(7) -0.1689(7) 0.2162(7) 0.035(4) Uiso 1 1 d .
O115 O 0.6098(8) 0.6303(7) -0.2029(8) 0.046(4) Uani 1 1 d .
O116 O 0.8401(8) 0.4606(8) -0.2930(7) 0.050(5) Uani 1 1 d .
O117 O 0.7899(8) 0.4276(8) -0.1184(7) 0.044(4) Uani 1 1 d .
O118 O 0.5460(7) -0.1949(7) 0.3371(7) 0.036(4) Uani 1 1 d .
O119 O 0.7487(6) -0.0585(6) 0.1286(6) 0.023(3) Uani 1 1 d .
O120 O 0.8694(8) 0.5067(8) -0.2021(7) 0.043(4) Uani 1 1 d .
O121 O 0.5412(7) 0.3008(8) 0.0060(8) 0.041(4) Uiso 1 1 d .
O122 O 0.5033(6) 0.0275(7) 0.1569(7) 0.029(3) Uani 1 1 d .
O123 O 0.8249(7) -0.2951(7) 0.1619(8) 0.035(4) Uani 1 1 d .
O124 O 0.7080(8) 0.2852(9) -0.3908(9) 0.057(5) Uiso 1 1 d .
O125 O 0.8987(7) 0.3634(8) -0.1893(6) 0.041(4) Uani 1 1 d .
O126 O 0.6224(6) -0.0594(6) 0.2036(6) 0.025(3) Uiso 1 1 d .
O127 O 0.8920(7) 0.3207(8) -0.2837(8) 0.042(4) Uiso 1 1 d .
O128 O 0.6467(7) 0.3986(7) -0.3356(7) 0.039(4) Uani 1 1 d .
O129 O 0.7497(6) 0.2915(7) 0.1416(7) 0.029(3) Uani 1 1 d .
O130 O 0.7134(6) 0.4478(7) -0.0051(7) 0.031(4) Uani 1 1 d .
O131 O 0.6069(6) -0.0826(7) 0.3232(7) 0.026(3) Uani 1 1 d .
O132 O 0.5428(8) 0.5357(9) -0.1914(8) 0.053(5) Uani 1 1 d .
O133 O 0.7691(8) 0.1764(8) -0.0970(8) 0.048(4) Uani 1 1 d .
O134 O 0.7815(7) 0.3177(7) -0.0213(7) 0.037(4) Uiso 1 1 d .
O141 O 0.6927(8) 0.3875(8) 0.2475(8) 0.052(5) Uani 1 1 d .
O142 O 0.9940(7) -0.0632(8) 0.2027(7) 0.037(4) Uani 1 1 d .
O143 O 1.0015(8) -0.1927(8) 0.3127(8) 0.002(4) Uiso 0.60 1 d P
O144 O 0.9530(7) -0.0817(8) 0.3656(8) 0.044(4) Uani 1 1 d .
O145 O 1.1757(11) -0.0715(11) 0.3014(11) 0.076(6) Uiso 1 1 d .
O146 O 0.5175(9) 0.2427(10) 0.2623(9) 0.068(6) Uani 1 1 d .
O147 O 0.5907(7) 0.3687(7) 0.1187(8) 0.045(4) Uani 1 1 d .
O148 O 0.9369(13) 0.0265(14) 0.4985(13) 0.053(7) Uiso 0.70 1 d P
O149 O 0.8382(9) -0.0116(10) 0.4797(10) 0.071(5) Uiso 1 1 d .
O150 O 0.6165(13) -0.3606(13) 0.1747(13) 0.025(6) Uiso 0.50 1 d P
O151 O 0.8870(10) -0.1316(10) 0.0239(10) 0.077(6) Uiso 1 1 d .
O152 O 1.0405(10) -0.0690(11) 0.0719(11) 0.083(6) Uiso 1 1 d .
O153 O 0.7548(10) 0.5812(11) -0.0944(10) 0.080(6) Uiso 1 1 d .
O154 O 0.5391(12) 0.3474(13) 0.3238(13) 0.043(7) Uiso 0.60 1 d P
O155 O 0.8175(11) -0.2533(11) 0.5710(11) 0.030(6) Uiso 0.60 1 d P
O156 O 0.5456(13) 0.1274(13) -0.0417(13) 0.044(7) Uiso 0.60 1 d P
O157 O 0.3948(12) 0.3899(12) 0.0461(12) 0.037(6) Uiso 0.60 1 d P
O158 O 1.3636(14) -0.2099(15) 0.5457(15) 0.062(8) Uiso 0.60 1 d P
O159 O 0.4011(14) 0.1024(14) 0.0406(14) 0.054(8) Uiso 0.60 1 d P
O160 O 0.7086(13) 0.0406(14) -0.1767(14) 0.049(7) Uiso 0.60 1 d P
O161 O 1.1114(13) 0.4049(14) -0.0961(13) 0.066(7) Uiso 0.70 1 d P
O162 O 0.952(2) -0.281(2) 0.335(2) 0.046(11) Uiso 0.40 1 d P
O163 O 0.7550(15) -0.2520(16) 0.0381(16) 0.068(9) Uiso 0.60 1 d P
O164 O 0.3947(19) 0.229(2) 0.181(2) 0.076(12) Uiso 0.50 1 d P
O165 O 0.9337(16) 0.7157(17) 0.3015(17) 0.047(9) Uiso 0.50 1 d P
O166 O 1.0286(14) 0.4142(15) -0.1918(14) 0.035(7) Uiso 0.50 1 d P
O167 O 0.4393(16) 0.2934(17) 0.3680(17) 0.054(9) Uiso 0.50 1 d P
O168 O 0.9091(17) -0.3203(17) 0.4666(17) 0.057(9) Uiso 0.50 1 d P
O169 O 0.6910(18) 0.0271(19) -0.1016(19) 0.066(11) Uiso 0.50 1 d P
O170 O 0.3481(18) 0.2634(19) 0.3324(19) 0.066(10) Uiso 0.50 1 d P
O171 O 1.2484(16) -0.1244(17) 0.3993(17) 0.054(9) Uiso 0.50 1 d P
O172 O 0.799(3) 0.228(3) 0.501(3) 0.058(16) Uiso 0.30 1 d P
O173 O 1.224(2) 0.391(2) -0.115(2) 0.088(13) Uiso 0.50 1 d P
O174 O 0.908(2) 0.510(2) -0.520(2) 0.085(13) Uiso 0.50 1 d P
O175 O 0.581(2) 0.439(3) -0.465(2) 0.041(13) Uiso 0.30 1 d P
O176 O 0.574(2) 0.688(2) -0.516(2) 0.091(13) Uiso 0.50 1 d P
O177 O 0.730(3) 0.529(3) 0.366(3) 0.062(17) Uiso 0.30 1 d P
O178 O 0.376(2) 0.193(2) 0.097(2) 0.086(13) Uiso 0.50 1 d P
O179 O 0.655(2) -0.489(2) 0.289(2) 0.038(13) Uiso 0.30 1 d P
O180 O 0.863(2) 0.546(2) 0.323(2) 0.038(12) Uiso 0.30 1 d P
O181 O 1.333(2) -0.129(2) 0.294(2) 0.038(13) Uiso 0.30 1 d P
O182 O 1.120(3) -0.258(4) 0.423(4) 0.09(2) Uiso 0.30 1 d P
O183 O 0.612(3) 0.567(3) -0.559(3) 0.11(2) Uiso 0.40 1 d P
O184 O 0.442(2) 0.717(3) -0.603(3) 0.113(16) Uiso 0.50 1 d P
O185 O 0.742(3) -0.574(3) 0.506(3) 0.068(18) Uiso 0.30 1 d P
O186 O 0.655(4) 0.346(4) 0.403(4) 0.10(2) Uiso 0.30 1 d P

loop_
_atom_site_aniso_label
_atom_site_aniso_U_11
_atom_site_aniso_U_22
_atom_site_aniso_U_33
_atom_site_aniso_U_23
_atom_site_aniso_U_13
_atom_site_aniso_U_12
W1 0.0168(5) 0.0218(4) 0.0209(5) -0.0046(4) -0.0009(4) -0.0031(4)
W2 0.0183(5) 0.0208(4) 0.0187(5) -0.0066(4) -0.0012(4) -0.0025(4)
W3 0.0161(5) 0.0164(4) 0.0277(5) -0.0056(4) -0.0029(4) -0.0024(3)
W4 0.0152(4) 0.0176(4) 0.0206(5) -0.0045(4) -0.0030(4) -0.0020(3)
W5 0.0162(5) 0.0198(4) 0.0202(5) -0.0050(4) -0.0044(4) -0.0017(4)
W6 0.0196(5) 0.0181(4) 0.0263(5) -0.0012(4) -0.0051(4) -0.0031(4)
W7 0.0159(4) 0.0179(4) 0.0180(5) -0.0044(3) -0.0017(4) -0.0028(3)
W8 0.0191(5) 0.0253(5) 0.0274(5) -0.0077(4) -0.0081(4) -0.0031(4)
W9 0.0202(5) 0.0246(5) 0.0348(6) -0.0160(4) -0.0020(4) -0.0023(4)
W10 0.0234(5) 0.0212(5) 0.0434(6) -0.0045(4) -0.0091(4) -0.0071(4)
W11 0.0153(5) 0.0243(4) 0.0264(5) -0.0088(4) -0.0018(4) -0.0046(4)
W12 0.0145(4) 0.0183(4) 0.0195(5) -0.0057(4) -0.0020(4) -0.0025(3)
W13 0.0260(5) 0.0175(4) 0.0268(5) -0.0064(4) -0.0098(4) 0.0027(4)
W14 0.0193(5) 0.0189(4) 0.0350(6) -0.0052(4) -0.0078(4) -0.0035(4)
W15 0.0233(5) 0.0301(5) 0.0390(6) -0.0077(4) -0.0068(4) -0.0107(4)
W16 0.0209(5) 0.0285(5) 0.0192(5) -0.0059(4) -0.0033(4) 0.0037(4)
W17 0.0245(5) 0.0256(5) 0.0439(6) -0.0177(4) -0.0057(4) -0.0050(4)
W18 0.0228(5) 0.0507(6) 0.0212(5) -0.0098(5) -0.0022(4) 0.0031(5)
W19 0.0167(5) 0.0211(4) 0.0292(5) -0.0055(4) -0.0050(4) -0.0034(4)
W20 0.0215(8) 0.0187(12) 0.0205(7) -0.0039(6) -0.0048(5) -0.0006(7)
W21 0.0258(5) 0.0329(5) 0.0261(5) -0.0133(4) -0.0037(4) -0.0068(4)
W22 0.0179(5) 0.0296(5) 0.0288(5) -0.0083(4) 0.0017(4) -0.0070(4)
W23 0.0355(6) 0.0202(5) 0.0415(6) 0.0014(4) -0.0093(5) -0.0109(4)
W24 0.0233(5) 0.0361(5) 0.0386(6) -0.0065(5) 0.0021(4) -0.0145(4)
W25 0.043(2) 0.0242(7) 0.0243(7) -0.0120(5) -0.0155(8) 0.0122(7)
W26 0.0408(6) 0.0266(5) 0.0301(6) -0.0070(4) -0.0119(5) -0.0070(4)
W27 0.0209(5) 0.0397(5) 0.0246(5) -0.0078(4) -0.0041(4) -0.0003(4)
W28 0.0248(5) 0.0198(4) 0.0440(6) -0.0096(4) -0.0041(4) -0.0062(4)
W29 0.0222(5) 0.0258(5) 0.0304(6) -0.0095(4) -0.0045(4) -0.0061(4)
W30 0.0178(5) 0.0231(4) 0.0245(5) -0.0009(4) -0.0059(4) -0.0018(4)
W31 0.0234(5) 0.0245(5) 0.0231(5) -0.0008(4) -0.0044(4) -0.0090(4)
W32 0.0201(5) 0.0248(5) 0.0366(6) -0.0112(4) -0.0065(4) -0.0055(4)
W33 0.0398(6) 0.0182(4) 0.0292(6) -0.0034(4) -0.0088(5) -0.0017(4)
W34 0.0307(6) 0.0445(6) 0.0272(6) -0.0006(5) -0.0017(4) -0.0166(5)
W35 0.0270(6) 0.0610(7) 0.0257(6) -0.0065(5) 0.0008(5) -0.0022(5)
W36 0.0477(6) 0.0319(5) 0.0287(6) -0.0135(5) -0.0178(5) 0.0127(5)
W37 0.0295(5) 0.0327(5) 0.0279(6) 0.0000(4) -0.0016(4) -0.0138(4)
W38 0.0352(6) 0.0327(5) 0.0244(6) 0.0012(4) -0.0104(5) -0.0026(4)
W39 0.0302(5) 0.0261(5) 0.0448(6) -0.0050(4) -0.0045(5) -0.0140(4)
K1 0.028(3) 0.035(3) 0.025(3) -0.011(2) 0.002(2) -0.009(2)
K2 0.024(3) 0.035(3) 0.038(3) -0.013(2) -0.001(2) -0.002(2)
K3 0.041(3) 0.028(3) 0.034(3) -0.007(2) -0.006(2) -0.005(2)
K4 0.027(3) 0.034(3) 0.036(3) -0.010(2) -0.003(2) 0.004(2)
K5 0.060(4) 0.042(3) 0.051(4) -0.004(3) -0.006(3) -0.027(3)
K6 0.047(3) 0.049(3) 0.041(4) -0.005(3) -0.011(3) -0.013(3)
K7 0.054(4) 0.056(4) 0.042(4) -0.013(3) -0.005(3) -0.009(3)
K8 0.063(4) 0.081(4) 0.086(5) -0.061(4) 0.043(3) -0.046(3)
K9 0.036(3) 0.105(5) 0.047(4) -0.022(4) -0.004(3) -0.030(3)
K11 0.097(10) 0.091(9) 0.049(8) -0.001(7) -0.020(7) -0.076(8)
K12 0.066(12) 0.109(15) 0.016(9) 0.013(9) -0.025(9) -0.035(11)
K13 0.072(9) 0.062(9) 0.109(13) -0.027(8) -0.024(9) -0.018(7)
K14 0.058(9) 0.161(16) 0.097(13) -0.083(13) 0.001(8) -0.021(9)
K16 0.078(10) 0.108(12) 0.070(11) -0.020(9) -0.020(8) -0.026(9)
K19 0.072(11) 0.118(14) 0.120(16) -0.038(12) 0.003(10) -0.017(10)
P1 0.016(3) 0.015(3) 0.024(3) -0.005(2) 0.003(2) -0.008(2)
P2 0.012(3) 0.011(2) 0.024(3) -0.007(2) -0.006(2) 0.001(2)
P3 0.025(3) 0.017(3) 0.023(3) -0.004(2) -0.009(3) 0.002(2)
O1 0.039(10) 0.025(8) 0.062(12) -0.002(8) -0.024(9) -0.009(7)
O2 0.029(8) 0.023(7) 0.023(9) 0.008(6) -0.015(7) -0.012(6)
O3 0.031(9) 0.033(8) 0.034(10) -0.002(7) -0.009(7) -0.007(7)
O4 0.076(13) 0.060(11) 0.067(14) -0.008(10) -0.042(11) -0.036(10)
O5 0.079(13) 0.063(12) 0.038(12) -0.025(10) -0.017(10) 0.001(10)
O6 0.037(10) 0.094(14) 0.058(13) -0.057(12) -0.015(9) 0.024(10)
O7 0.029(9) 0.040(9) 0.058(12) 0.000(8) 0.004(8) -0.014(7)
O8 0.042(10) 0.043(9) 0.040(11) -0.007(8) 0.012(8) -0.026(8)
O9 0.046(10) 0.050(10) 0.022(9) -0.007(8) -0.015(8) -0.010(8)
O10 0.021(8) 0.023(7) 0.024(9) -0.007(6) 0.000(6) -0.003(6)
O13 0.020(7) 0.025(7) 0.011(7) 0.000(6) -0.004(6) -0.004(6)
O15 0.021(8) 0.020(7) 0.045(10) -0.015(7) -0.009(7) 0.002(6)
O16 0.020(8) 0.014(7) 0.020(8) 0.002(6) -0.007(6) -0.003(6)
O17 0.012(7) 0.029(8) 0.026(9) -0.003(6) -0.003(6) -0.008(6)
O19 0.022(8) 0.025(7) 0.017(8) -0.007(6) 0.005(6) -0.006(6)
O20 0.033(8) 0.030(8) 0.015(8) -0.004(6) 0.007(6) -0.020(7)
O21 0.032(9) 0.046(9) 0.033(10) -0.022(8) -0.008(7) -0.006(7)
O23 0.026(8) 0.028(8) 0.031(9) -0.007(7) -0.011(7) -0.010(6)
O28 0.018(8) 0.036(8) 0.017(8) -0.001(7) -0.008(6) -0.005(6)
O30 0.054(10) 0.029(8) 0.042(11) -0.016(8) -0.013(8) -0.004(8)
O33 0.027(8) 0.027(8) 0.017(8) -0.003(6) -0.008(6) -0.003(6)
O34 0.018(7) 0.018(7) 0.019(8) -0.008(6) -0.003(6) -0.002(6)
O35 0.034(8) 0.022(7) 0.007(7) -0.001(6) 0.001(6) -0.015(6)
O36 0.010(7) 0.024(7) 0.050(11) -0.017(7) -0.003(7) 0.000(6)
O38 0.042(10) 0.061(10) 0.014(9) -0.015(8) -0.001(7) -0.011(8)
O39 0.044(10) 0.035(9) 0.037(10) -0.016(8) 0.003(8) -0.001(7)
O40 0.032(9) 0.046(9) 0.034(10) -0.020(8) 0.016(7) -0.019(7)
O41 0.017(8) 0.051(10) 0.045(11) -0.024(8) 0.004(7) -0.012(7)
O43 0.022(8) 0.009(6) 0.028(9) -0.004(6) -0.011(6) 0.006(6)
O44 0.037(9) 0.007(6) 0.023(9) 0.001(6) 0.003(7) 0.007(6)
O45 0.026(8) 0.029(8) 0.024(9) -0.005(7) -0.010(7) -0.001(6)
O47 0.028(9) 0.035(9) 0.072(13) -0.014(9) -0.015(9) -0.003(7)
O48 0.018(7) 0.016(7) 0.036(9) -0.014(6) -0.005(6) -0.006(6)
O50 0.038(10) 0.040(10) 0.061(13) -0.001(9) -0.005(9) 0.009(8)
O51 0.032(8) 0.007(6) 0.025(8) -0.004(6) -0.006(7) -0.001(6)
O53 0.015(7) 0.024(7) 0.026(9) -0.010(6) 0.000(6) -0.011(6)
O54 0.029(8) 0.019(7) 0.033(9) -0.005(6) -0.015(7) -0.003(6)
O57 0.021(8) 0.028(8) 0.041(10) -0.011(7) 0.004(7) -0.001(6)
O58 0.022(8) 0.029(8) 0.024(8) -0.016(6) 0.005(6) -0.012(6)
O60 0.035(9) 0.030(8) 0.037(10) -0.021(7) 0.007(7) 0.006(7)
O61 0.017(8) 0.031(8) 0.034(10) 0.008(7) -0.014(7) -0.007(6)
O62 0.020(8) 0.032(8) 0.050(11) -0.018(8) 0.010(7) -0.008(7)
O65 0.039(9) 0.038(9) 0.039(11) -0.010(8) 0.021(8) -0.016(7)
O67 0.015(7) 0.031(8) 0.036(10) -0.019(7) 0.003(7) 0.002(6)
O69 0.016(8) 0.029(8) 0.037(10) -0.003(7) 0.000(7) -0.010(6)
O70 0.027(8) 0.029(8) 0.022(9) 0.009(6) 0.006(7) -0.013(7)
O71 0.046(10) 0.029(8) 0.054(11) -0.013(8) -0.007(8) -0.022(7)
O72 0.029(9) 0.042(9) 0.026(9) 0.001(7) 0.000(7) -0.025(7)
O73 0.035(9) 0.035(9) 0.044(11) -0.009(8) -0.004(8) -0.004(7)
O74 0.024(8) 0.018(7) 0.026(9) -0.004(6) -0.008(6) -0.006(6)
O75 0.036(9) 0.023(8) 0.037(10) -0.010(7) -0.006(7) 0.000(7)
O76 0.029(9) 0.032(8) 0.044(11) -0.019(8) 0.007(7) -0.005(7)
O78 0.020(9) 0.055(11) 0.070(13) -0.039(10) -0.019(8) 0.009(8)
O79 0.034(9) 0.021(8) 0.055(12) -0.006(7) -0.011(8) -0.008(7)
O81 0.059(12) 0.079(13) 0.031(11) -0.016(10) 0.013(9) -0.012(10)
O82 0.016(8) 0.036(8) 0.014(8) 0.001(6) 0.005(6) -0.004(6)
O83 0.032(8) 0.019(7) 0.034(9) -0.009(7) 0.005(7) -0.011(6)
O84 0.017(8) 0.045(9) 0.023(9) -0.006(7) 0.003(6) -0.009(7)
O85 0.031(9) 0.033(8) 0.039(10) -0.019(7) -0.002(7) -0.013(7)
O86 0.039(9) 0.023(7) 0.031(9) -0.011(7) -0.009(7) -0.007(7)
O87 0.026(10) 0.056(11) 0.065(14) -0.006(10) -0.001(9) 0.013(8)
O89 0.017(7) 0.024(7) 0.024(8) -0.010(6) 0.000(6) -0.005(6)
O92 0.010(7) 0.055(10) 0.033(10) -0.016(8) -0.003(7) -0.008(7)
O93 0.034(9) 0.028(8) 0.033(10) 0.010(7) -0.018(7) -0.009(7)
O94 0.020(8) 0.026(7) 0.026(9) -0.005(6) -0.001(6) -0.012(6)
O95 0.017(8) 0.027(8) 0.050(11) -0.016(7) 0.003(7) -0.003(6)
O96 0.067(12) 0.032(9) 0.052(12) -0.009(8) -0.024(10) 0.001(8)
O99 0.047(10) 0.046(9) 0.031(10) -0.002(8) -0.004(8) -0.028(8)
O100 0.037(9) 0.031(9) 0.035(10) -0.003(7) 0.002(8) 0.003(7)
O104 0.038(9) 0.016(7) 0.058(12) 0.000(7) -0.009(8) -0.012(7)
O105 0.031(9) 0.036(8) 0.036(10) -0.013(7) -0.016(7) -0.005(7)
O107 0.028(9) 0.049(10) 0.051(12) -0.019(9) 0.010(8) -0.003(8)
O108 0.051(11) 0.039(10) 0.040(11) 0.001(8) 0.004(9) -0.003(8)
O110 0.014(8) 0.040(9) 0.059(12) -0.013(8) -0.008(7) -0.009(7)
O111 0.043(10) 0.051(10) 0.040(11) -0.025(9) -0.025(9) 0.013(8)
O113 0.036(9) 0.023(8) 0.054(12) 0.004(7) -0.001(8) -0.015(7)
O115 0.061(11) 0.012(7) 0.041(11) -0.004(7) -0.015(9) 0.014(7)
O116 0.055(11) 0.049(10) 0.022(10) 0.005(8) -0.015(8) -0.001(8)
O117 0.045(10) 0.040(9) 0.031(10) -0.001(8) -0.031(8) 0.008(8)
O118 0.038(9) 0.031(8) 0.049(11) -0.013(8) 0.005(8) -0.026(7)
O119 0.012(7) 0.013(7) 0.029(9) -0.002(6) 0.008(6) 0.003(5)
O120 0.043(10) 0.050(10) 0.031(10) 0.005(8) -0.018(8) -0.018(8)
O122 0.020(8) 0.033(8) 0.037(10) -0.007(7) 0.000(7) -0.015(6)
O123 0.018(8) 0.024(8) 0.060(12) -0.016(8) -0.003(7) -0.001(6)
O125 0.026(9) 0.062(11) 0.006(8) 0.008(7) 0.000(7) 0.000(8)
O128 0.043(10) 0.019(8) 0.043(11) -0.009(7) -0.008(8) 0.004(7)
O129 0.016(8) 0.040(9) 0.035(10) -0.013(7) -0.005(7) -0.012(7)
O130 0.016(8) 0.045(9) 0.034(10) -0.012(7) -0.001(7) -0.014(7)
O131 0.009(7) 0.033(8) 0.032(9) 0.000(7) -0.006(6) -0.007(6)
O132 0.038(10) 0.056(11) 0.060(13) -0.019(10) 0.011(9) -0.015(8)
O133 0.067(12) 0.034(9) 0.045(11) -0.009(8) -0.012(9) -0.019(8)
O141 0.054(11) 0.045(10) 0.051(12) -0.015(9) -0.013(9) -0.006(8)
O142 0.031(9) 0.045(9) 0.047(11) -0.027(8) 0.008(7) -0.019(7)
O144 0.026(9) 0.037(9) 0.063(13) -0.006(8) -0.015(8) -0.008(7)
O146 0.052(12) 0.080(14) 0.050(13) 0.002(10) 0.003(9) -0.021(10)
O147 0.036(9) 0.031(9) 0.059(12) -0.005(8) -0.004(8) -0.010(7)

loop_
_atom_type_symbol
_atom_type_description
_atom_type_scat_dispersion_real
_atom_type_scat_dispersion_imag
_atom_type_scat_source
W W -0.8490 6.8722 'International Tables Vol C Tables 4.2.6.8 and 6.1.1.4'
K K 0.2009 0.2494 'International Tables Vol C Tables 4.2.6.8 and 6.1.1.4'
P P 0.1023 0.0942 'International Tables Vol C Tables 4.2.6.8 and 6.1.1.4'
O O 0.0106 0.0060 'International Tables Vol C Tables 4.2.6.8 and 6.1.1.4'
H H 0.0000 0.0000 'International Tables Vol C Tables 4.2.6.8 and 6.1.1.4'

loop_
_geom_angle_atom_site_label_1
_geom_angle_atom_site_label_2
_geom_angle_atom_site_label_3
_geom_angle
_geom_angle_site_symmetry_1
_geom_angle_site_symmetry_3
O52 W1 O82 101.9(6) . .
O52 W1 O35 98.6(6) . .
O82 W1 O35 97.8(5) . .
O52 W1 O26 93.5(5) . .
O82 W1 O26 92.1(6) . .
O35 W1 O26 162.4(5) . .
O52 W1 O17 93.1(6) . .
O82 W1 O17 164.0(6) . .
O35 W1 O17 85.3(5) . .
O26 W1 O17 81.3(5) . .
O52 W1 O11 170.6(6) . .
O82 W1 O11 86.6(5) . .
O35 W1 O11 83.9(5) . .
O26 W1 O11 82.1(5) . .
O17 W1 O11 78.1(5) . .
O52 W1 K1 129.3(5) . .
O82 W1 K1 118.0(4) . .
O35 W1 K1 48.7(4) . .
O26 W1 K1 113.7(4) . .
O17 W1 K1 53.3(3) . .
O11 W1 K1 47.0(3) . .
O52 W1 K6 36.0(5) . .
O82 W1 K6 136.2(4) . .
O35 W1 K6 82.7(4) . .
O26 W1 K6 100.2(4) . .
O17 W1 K6 59.7(3) . .
O11 W1 K6 136.5(3) . .
K1 W1 K6 95.16(11) . .
O52 W1 K7 80.3(5) . 2_756
O82 W1 K7 34.8(5) . 2_756
O35 W1 K7 74.5(4) . 2_756
O26 W1 K7 120.5(4) . 2_756
O17 W1 K7 157.3(3) . 2_756
O11 W1 K7 109.1(3) . 2_756
K1 W1 K7 115.37(11) . 2_756
K6 W1 K7 106.75(12) . 2_756
O67 W2 O86 102.5(6) . .
O67 W2 O35 97.3(6) . .
O86 W2 O35 97.2(5) . .
O67 W2 O36 94.6(6) . .
O86 W2 O36 93.1(6) . .
O35 W2 O36 162.1(5) . .
O67 W2 O12 92.7(6) . .
O86 W2 O12 164.4(5) . .
O35 W2 O12 84.4(5) . .
O36 W2 O12 81.8(5) . .
O67 W2 O34 170.1(6) . .
O86 W2 O34 87.0(5) . .
O35 W2 O34 84.3(5) . .
O36 W2 O34 81.7(5) . .
O12 W2 O34 77.7(4) . .
O67 W2 K1 128.9(4) . .
O86 W2 K1 116.9(4) . .
O35 W2 K1 48.9(4) . .
O36 W2 K1 113.3(4) . .
O12 W2 K1 53.3(3) . .
O34 W2 K1 46.3(3) . .
O67 W2 K6 36.4(4) . .
O86 W2 K6 137.0(4) . .
O35 W2 K6 81.8(4) . .
O36 W2 K6 100.5(4) . .
O12 W2 K6 58.6(3) . .
O34 W2 K6 135.1(3) . .
K1 W2 K6 94.74(10) . .
O67 W2 K15 121.7(5) . .
O86 W2 K15 20.0(5) . .
O35 W2 K15 88.8(4) . .
O36 W2 K15 96.2(4) . .
O12 W2 K15 145.5(4) . .
O34 W2 K15 68.0(4) . .
K1 W2 K15 97.8(2) . .
K6 W2 K15 153.2(2) . .
O43 W3 O64 100.0(6) . .
O43 W3 O24 101.0(5) . .
O64 W3 O24 97.4(5) . .
O43 W3 O119 100.5(5) . .
O64 W3 O119 94.4(5) . .
O24 W3 O119 153.2(5) . .
O43 W3 O59 94.6(5) . .
O64 W3 O59 165.0(5) . .
O24 W3 O59 82.9(5) . .
O119 W3 O59 79.6(5) . .
O43 W3 O32 170.2(5) . .
O64 W3 O32 87.3(5) . .
O24 W3 O32 71.2(5) . .
O119 W3 O32 85.5(5) . .
O59 W3 O32 78.6(5) . .
O43 W3 K1 90.7(4) . .
O64 W3 K1 42.5(4) . .
O24 W3 K1 58.5(4) . .
O119 W3 K1 136.8(3) . .
O59 W3 K1 141.3(4) . .
O32 W3 K1 90.2(3) . .
O43 W3 K4 47.9(4) . .
O64 W3 K4 52.1(4) . .
O24 W3 K4 104.3(4) . .
O119 W3 K4 102.0(4) . .
O59 W3 K4 142.4(4) . .
O32 W3 K4 138.9(3) . .
K1 W3 K4 56.74(10) . .
O83 W4 O17 100.5(6) . .
O83 W4 O103 99.4(5) . .
O17 W4 O103 91.9(5) . .
O83 W4 O19 96.2(5) . .
O17 W4 O19 92.6(5) . .
O103 W4 O19 162.8(5) . .
O83 W4 O54 98.6(6) . .
O17 W4 O54 160.8(5) . .
O103 W4 O54 87.0(5) . .
O19 W4 O54 83.3(5) . .
O83 W4 O64 175.3(5) . .
O17 W4 O64 83.5(5) . .
O103 W4 O64 83.0(5) . .
O19 W4 O64 81.0(5) . .
O54 W4 O64 77.4(5) . .
O83 W4 K1 135.7(4) . .
O17 W4 K1 51.3(4) . .
O103 W4 K1 55.8(4) . .
O19 W4 K1 116.0(4) . .
O54 W4 K1 114.1(3) . .
O64 W4 K1 49.0(3) . .
O83 W4 K6 42.8(5) . .
O17 W4 K6 60.6(4) . .
O103 W4 K6 85.7(4) . .
O19 W4 K6 111.0(4) . .
O54 W4 K6 138.3(4) . .
O64 W4 K6 141.8(3) . .
K1 W4 K6 95.11(10) . .
O28 W5 O34 101.6(6) . .
O28 W5 O94 97.9(6) . .
O34 W5 O94 96.0(5) . .
O28 W5 O10 102.1(6) . .
O34 W5 O10 92.1(5) . .
O94 W5 O10 156.5(5) . .
O28 W5 O13 92.1(5) . .
O34 W5 O13 165.6(5) . .
O94 W5 O13 86.5(5) . .
O10 W5 O13 80.4(5) . .
O28 W5 O29 167.6(5) . .
O34 W5 O29 87.0(5) . .
O94 W5 O29 72.0(5) . .
O10 W5 O29 86.4(5) . .
O13 W5 O29 80.3(4) . .
O28 W5 K32 71.4(5) . 2_755
O34 W5 K32 144.6(4) . 2_755
O94 W5 K32 52.7(4) . 2_755
O10 W5 K32 123.2(4) . 2_755
O13 W5 K32 45.0(4) . 2_755
O29 W5 K32 96.4(4) . 2_755
O28 W5 K1 86.7(4) . .
O34 W5 K1 40.5(4) . .
O94 W5 K1 60.9(4) . .
O10 W5 K1 132.3(4) . .
O13 W5 K1 146.8(4) . .
O29 W5 K1 94.3(3) . .
K32 W5 K1 104.2(2) 2_755 .
O28 W5 K14 47.1(5) . .
O34 W5 K14 105.2(4) . .
O94 W5 K14 50.9(5) . .
O10 W5 K14 146.6(4) . .
O13 W5 K14 87.5(4) . .
O29 W5 K14 122.2(4) . .
K32 W5 K14 44.2(3) 2_755 .
K1 W5 K14 67.6(2) . .
O28 W5 K15 30.6(5) . 2_756
O34 W5 K15 110.2(5) . 2_756
O94 W5 K15 124.3(4) . 2_756
O10 W5 K15 72.6(5) . 2_756
O13 W5 K15 79.5(4) . 2_756
O29 W5 K15 152.9(4) . 2_756
K32 W5 K15 81.8(4) 2_755 2_756
K1 W5 K15 112.4(2) . 2_756
K14 W5 K15 74.6(4) . 2_756
O28 W5 K15 64.2(5) . .
O34 W5 K15 70.7(5) . .
O94 W5 K15 153.6(4) . .
O10 W5 K15 49.6(5) . .
O13 W5 K15 112.2(4) . .
O29 W5 K15 127.7(4) . .
K32 W5 K15 129.1(3) 2_755 .
K1 W5 K15 97.1(2) . .
K14 W5 K15 109.3(4) . .
K15 W5 K15 47.3(4) 2_756 .
O93 W6 O11 102.6(6) . .
O93 W6 O24 99.6(6) . .
O11 W6 O24 97.0(5) . .
O93 W6 O61 101.6(6) . .
O11 W6 O61 89.9(6) . .
O24 W6 O61 155.6(5) . .
O93 W6 O49 94.1(6) . .
O11 W6 O49 162.0(5) . .
O24 W6 O49 86.8(5) . .
O61 W6 O49 80.0(5) . .
O93 W6 O32 169.2(6) . .
O11 W6 O32 85.1(5) . .
O24 W6 O32 71.7(5) . .
O61 W6 O32 85.7(5) . .
O49 W6 O32 79.3(5) . .
O93 W6 K1 87.9(5) . .
O11 W6 K1 41.7(4) . .
O24 W6 K1 61.0(3) . .
O61 W6 K1 131.3(4) . .
O49 W6 K1 147.5(4) . .
O32 W6 K1 93.1(3) . .
O93 W6 K16 57.5(6) . .
O11 W6 K16 78.4(5) . .
O24 W6 K16 154.0(4) . .
O61 W6 K16 50.3(4) . .
O49 W6 K16 105.6(5) . .
O32 W6 K16 132.4(4) . .
K1 W6 K16 102.7(2) . .
O129 W7 O12 100.5(6) . .
O129 W7 O103 99.8(5) . .
O12 W7 O103 92.7(5) . .
O129 W7 O58 98.3(6) . .
O12 W7 O58 160.7(5) . .
O103 W7 O58 88.3(5) . .
O129 W7 O27 94.0(5) . .
O12 W7 O27 90.5(5) . .
O103 W7 O27 165.1(5) . .
O58 W7 O27 83.9(5) . .
O129 W7 O44 173.9(6) . .
O12 W7 O44 84.2(5) . .
O103 W7 O44 83.9(5) . .
O58 W7 O44 76.8(5) . .
O27 W7 O44 81.9(5) . .
O129 W7 K1 135.1(5) . .
O12 W7 K1 51.0(4) . .
O103 W7 K1 55.9(4) . .
O58 W7 K1 115.8(4) . .
O27 W7 K1 116.7(4) . .
O44 W7 K1 51.0(3) . .
O129 W7 K6 41.4(5) . .
O12 W7 K6 61.6(4) . .
O103 W7 K6 87.5(4) . .
O58 W7 K6 137.7(4) . .
O27 W7 K6 106.8(4) . .
O44 W7 K6 144.2(4) . .
K1 W7 K6 96.05(11) . .
O92 W8 O13 105.1(6) . .
O92 W8 O45 102.9(6) . .
O13 W8 O45 89.5(5) . .
O92 W8 O95 98.1(6) . .
O13 W8 O95 90.4(5) . .
O45 W8 O95 158.2(5) . .
O92 W8 O48 99.7(6) . .
O13 W8 O48 155.1(5) . .
O45 W8 O48 87.0(5) . .
O95 W8 O48 83.9(5) . .
O92 W8 O14 167.8(6) . .
O13 W8 O14 83.4(5) . .
O45 W8 O14 85.6(5) . .
O95 W8 O14 72.8(5) . .
O48 W8 O14 71.7(4) . .
O92 W8 K32 80.3(5) . 2_755
O13 W8 K32 45.9(4) . 2_755
O45 W8 K32 132.8(5) . 2_755
O95 W8 K32 56.4(5) . 2_755
O48 W8 K32 139.5(5) . 2_755
O14 W8 K32 100.5(4) . 2_755
O92 W8 K16 51.1(5) . 2_756
O13 W8 K16 124.1(5) . 2_756
O45 W8 K16 58.4(4) . 2_756
O95 W8 K16 136.3(4) . 2_756
O48 W8 K16 74.1(4) . 2_756
O14 W8 K16 130.9(4) . 2_756
K32 W8 K16 128.2(3) 2_755 2_756
O92 W8 K19 68.5(5) . 1_655
O13 W8 K19 135.8(5) . 1_655
O45 W8 K19 134.6(5) . 1_655
O95 W8 K19 50.0(5) . 1_655
O48 W8 K19 53.3(4) . 1_655
O14 W8 K19 99.3(4) . 1_655
K32 W8 K19 90.9(4) 2_755 1_655
K16 W8 K19 87.1(4) 2_756 1_655
O92 W8 K9 51.5(5) . .
O13 W8 K9 156.6(4) . .
O45 W8 K9 94.5(4) . .
O95 W8 K9 94.2(4) . .
O48 W8 K9 48.4(4) . .
O14 W8 K9 119.9(3) . .
K32 W8 K9 120.5(2) 2_755 .
K16 W8 K9 43.3(3) 2_756 .
K19 W8 K9 44.2(3) 1_655 .
O91 W9 O36 102.4(6) . .
O91 W9 O15 103.8(6) . .
O36 W9 O15 90.6(6) . .
O91 W9 O84 101.1(6) . .
O36 W9 O84 89.4(6) . .
O15 W9 O84 154.5(5) . .
O91 W9 O57 99.3(6) . .
O36 W9 O57 158.2(5) . .
O15 W9 O57 85.9(6) . .
O84 W9 O57 84.7(6) . .
O91 W9 O42 169.3(5) . .
O36 W9 O42 86.6(5) . .
O15 W9 O42 81.5(5) . .
O84 W9 O42 73.1(5) . .
O57 W9 O42 71.6(5) . .
O91 W9 K25 80.1(6) . .
O36 W9 K25 137.0(6) . .
O15 W9 K25 48.3(5) . .
O84 W9 K25 132.8(5) . .
O57 W9 K25 49.3(5) . .
O42 W9 K25 97.2(4) . .
O1 W10 O18 102.2(6) . .
O1 W10 O75 100.3(7) . .
O18 W10 O75 88.8(5) . .
O1 W10 O98 103.6(6) . .
O18 W10 O98 154.2(5) . .
O75 W10 O98 87.0(5) . .
O1 W10 O25 103.1(7) . .
O18 W10 O25 89.7(5) . .
O75 W10 O25 156.3(6) . .
O98 W10 O25 84.1(5) . .
O1 W10 O51 170.9(6) . .
O18 W10 O51 71.9(4) . .
O75 W10 O51 73.1(5) . .
O98 W10 O51 82.6(5) . .
O25 W10 O51 84.0(5) . .
O1 W10 K24 59.0(7) . .
O18 W10 K24 111.0(5) . .
O75 W10 K24 44.1(6) . .
O98 W10 K24 82.9(5) . .
O25 W10 K24 154.4(5) . .
O51 W10 K24 116.0(5) . .
O1 W10 K25 83.6(6) . .
O18 W10 K25 47.5(5) . .
O75 W10 K25 135.3(5) . .
O98 W10 K25 135.9(5) . .
O25 W10 K25 52.1(5) . .
O51 W10 K25 96.7(4) . .
K24 W10 K25 133.6(5) . .
O1 W10 K5 23.8(5) . 2_765
O18 W10 K5 119.8(4) . 2_765
O75 W10 K5 84.6(4) . 2_765
O98 W10 K5 85.1(4) . 2_765
O25 W10 K5 116.3(4) . 2_765
O51 W10 K5 154.9(3) . 2_765
K24 W10 K5 40.5(4) . 2_765
K25 W10 K5 107.3(4) . 2_765
O69 W11 O16 103.6(6) . .
O69 W11 O95 102.0(6) . .
O16 W11 O95 92.3(5) . .
O69 W11 O20 100.3(6) . .
O16 W11 O20 89.5(5) . .
O95 W11 O20 156.6(5) . .
O69 W11 O31 99.9(6) . .
O16 W11 O31 156.4(5) . .
O95 W11 O31 83.8(5) . .
O20 W11 O31 85.3(5) . .
O69 W11 O14 170.0(5) . .
O16 W11 O14 85.5(5) . .
O95 W11 O14 73.1(5) . .
O20 W11 O14 83.7(5) . .
O31 W11 O14 71.1(5) . .
O69 W11 K8 52.0(4) . 2_755
O16 W11 K8 52.1(4) . 2_755
O95 W11 K8 107.0(4) . 2_755
O20 W11 K8 92.4(4) . 2_755
O31 W11 K8 151.0(4) . 2_755
O14 W11 K8 137.5(3) . 2_755
O69 W11 K27' 79.5(7) . 2_765
O16 W11 K27' 137.1(6) . 2_765
O95 W11 K27' 129.5(6) . 2_765
O20 W11 K27' 48.6(6) . 2_765
O31 W11 K27' 47.3(6) . 2_765
O14 W11 K27' 96.8(6) . 2_765
K8 W11 K27' 112.1(5) 2_755 2_765
O69 W11 K27 70.4(6) . 2_765
O16 W11 K27 147.3(6) . 2_765
O95 W11 K27 120.4(6) . 2_765
O20 W11 K27 61.4(6) . 2_765
O31 W11 K27 43.6(6) . 2_765
O14 W11 K27 104.2(5) . 2_765
K8 W11 K27 110.9(4) 2_755 2_765
K27' W11 K27 13.4(5) 2_765 2_765
O69 W11 K32 91.4(5) . 2_755
O16 W11 K32 50.0(4) . 2_755
O95 W11 K32 47.1(4) . 2_755
O20 W11 K32 139.5(4) . 2_755
O31 W11 K32 130.8(4) . 2_755
O14 W11 K32 91.4(4) . 2_755
K8 W11 K32 64.9(3) 2_755 2_755
K27' W11 K32 169.5(6) 2_765 2_755
K27 W11 K32 156.3(5) 2_765 2_755
O69 W11 K19 77.8(5) . 1_655
O16 W11 K19 132.7(4) . 1_655
O95 W11 K19 43.2(5) . 1_655
O20 W11 K19 137.4(4) . 1_655
O31 W11 K19 54.0(4) . 1_655
O14 W11 K19 93.0(4) . 1_655
K8 W11 K19 116.5(3) 2_755 1_655
K27' W11 K19 90.1(6) 2_765 1_655
K27 W11 K19 78.7(5) 2_765 1_655
K32 W11 K19 82.8(3) 2_755 1_655
O74 W12 O44 100.3(6) . .
O74 W12 O53 101.6(6) . .
O44 W12 O53 92.4(5) . .
O74 W12 O94 100.9(6) . .
O44 W12 O94 95.3(5) . .
O53 W12 O94 154.5(5) . .
O74 W12 O16 93.6(5) . .
O44 W12 O16 165.7(5) . .
O53 W12 O16 81.5(5) . .
O94 W12 O16 85.1(5) . .
O74 W12 O29 169.2(5) . .
O44 W12 O29 86.9(5) . .
O53 W12 O29 85.9(5) . .
O94 W12 O29 70.3(5) . .
O16 W12 O29 79.8(4) . .
O74 W12 K4 46.4(4) . .
O44 W12 K4 53.9(4) . .
O53 W12 K4 101.6(3) . .
O94 W12 K4 102.7(3) . .
O16 W12 K4 139.9(3) . .
O29 W12 K4 140.1(3) . .
O74 W12 K8 42.7(4) . 2_755
O44 W12 K8 141.5(4) . 2_755
O53 W12 K8 87.0(4) . 2_755
O94 W12 K8 101.5(4) . 2_755
O16 W12 K8 51.6(4) . 2_755
O29 W12 K8 131.4(3) . 2_755
K4 W12 K8 88.45(11) . 2_755
O74 W12 K1 90.8(4) . .
O44 W12 K1 42.4(4) . .
O53 W12 K1 134.8(3) . .
O94 W12 K1 56.5(3) . .
O16 W12 K1 141.4(3) . .
O29 W12 K1 89.2(3) . .
K4 W12 K1 57.64(10) . .
K8 W12 K1 127.19(11) 2_755 .
O130 W13 O134 100.4(6) . .
O130 W13 O47 98.3(7) . .
O134 W13 O47 96.0(6) . .
O130 W13 O117 99.8(6) . .
O134 W13 O117 88.2(6) . .
O47 W13 O117 160.3(6) . .
O130 W13 O90 97.7(6) . .
O134 W13 O90 160.3(6) . .
O47 W13 O90 88.8(6) . .
O117 W13 O90 81.2(6) . .
O130 W13 O40 168.8(5) . .
O134 W13 O40 82.8(6) . .
O47 W13 O40 70.6(6) . .
O117 W13 O40 91.0(5) . .
O90 W13 O40 80.8(5) . .
O130 W13 K5 52.4(4) . .
O134 W13 K5 76.3(4) . .
O47 W13 K5 146.2(5) . .
O117 W13 K5 53.5(4) . .
O90 W13 K5 109.5(4) . .
O40 W13 K5 138.6(3) . .
O130 W13 K29 54.2(6) . 2_665
O134 W13 K29 127.0(6) . 2_665
O47 W13 K29 52.8(6) . 2_665
O117 W13 K29 136.5(6) . 2_665
O90 W13 K29 70.6(6) . 2_665
O40 W13 K29 115.4(5) . 2_665
K5 W13 K29 105.7(4) . 2_665
O105 W14 O27 101.0(6) . .
O105 W14 O15 105.9(6) . .
O27 W14 O15 93.4(6) . .
O105 W14 O2 98.6(6) . .
O27 W14 O2 89.6(6) . .
O15 W14 O2 154.3(5) . .
O105 W14 O18 98.7(6) . .
O27 W14 O18 159.6(5) . .
O15 W14 O18 86.3(5) . .
O2 W14 O18 82.2(5) . .
O105 W14 O51 167.9(6) . .
O27 W14 O51 87.4(5) . .
O15 W14 O51 82.2(5) . .
O2 W14 O51 72.5(5) . .
O18 W14 O51 72.4(4) . .
O105 W14 K5 50.0(5) . .
O27 W14 K5 103.6(4) . .
O15 W14 K5 152.3(4) . .
O2 W14 K5 49.1(4) . .
O18 W14 K5 85.0(4) . .
O51 W14 K5 119.7(3) . .
O105 W14 K24 50.8(6) . 2_765
O27 W14 K24 144.9(6) . 2_765
O15 W14 K24 112.8(6) . 2_765
O2 W14 K24 76.8(6) . 2_765
O18 W14 K24 50.7(5) . 2_765
O51 W14 K24 117.9(5) . 2_765
K5 W14 K24 43.7(4) . 2_765
O105 W14 K25 81.2(5) . .
O27 W14 K25 141.0(6) . .
O15 W14 K25 49.8(5) . .
O2 W14 K25 128.9(5) . .
O18 W14 K25 48.0(5) . .
O51 W14 K25 97.9(4) . .
K5 W14 K25 106.8(4) . .
K24 W14 K25 63.7(5) 2_765 .
O110 W15 O41 102.6(7) . .
O110 W15 O122 101.6(6) . .
O41 W15 O122 90.3(6) . .
O110 W15 O114 105.9(6) . .
O41 W15 O114 84.7(6) . .
O122 W15 O114 152.5(5) . .
O110 W15 O85 100.8(7) . .
O41 W15 O85 156.4(5) . .
O122 W15 O85 86.8(6) . .
O114 W15 O85 87.2(6) . .
O110 W15 O126 169.0(6) . .
O41 W15 O126 85.7(5) . .
O122 W15 O126 70.9(5) . .
O114 W15 O126 81.8(5) . .
O85 W15 O126 71.3(5) . .
O110 W15 K12 60.9(5) . .
O41 W15 K12 154.3(4) . .
O122 W15 K12 75.3(4) . .
O114 W15 K12 117.7(4) . .
O85 W15 K12 45.8(4) . .
O126 W15 K12 108.7(3) . .
O110 W15 K13 84.3(5) . .
O41 W15 K13 132.7(5) . .
O122 W15 K13 134.7(5) . .
O114 W15 K13 49.1(5) . .
O85 W15 K13 48.3(4) . .
O126 W15 K13 95.4(3) . .
K12 W15 K13 68.7(2) . .
O66 W16 O109 100.8(6) . .
O66 W16 O58 100.8(6) . .
O109 W16 O58 99.0(6) . .
O66 W16 O9 93.2(6) . .
O109 W16 O9 89.3(6) . .
O58 W16 O9 162.0(6) . .
O66 W16 O134 166.4(6) . .
O109 W16 O134 90.9(6) . .
O58 W16 O134 83.9(5) . .
O9 W16 O134 79.9(6) . .
O66 W16 O46 87.8(6) . .
O109 W16 O46 167.2(5) . .
O58 W16 O46 88.5(5) . .
O9 W16 O46 80.7(6) . .
O134 W16 O46 79.6(5) . .
O66 W16 K10 54.2(6) . .
O109 W16 K10 50.7(5) . .
O58 W16 K10 122.7(4) . .
O9 W16 K10 74.9(5) . .
O134 W16 K10 133.3(5) . .
O46 W16 K10 132.3(4) . .
O66 W16 K4 49.6(5) . .
O109 W16 K4 142.9(4) . .
O58 W16 K4 70.9(4) . .
O9 W16 K4 111.2(4) . .
O134 W16 K4 122.0(4) . .
O46 W16 K4 49.5(3) . .
K10 W16 K4 103.7(3) . .
O66 W16 K10' 63.9(5) . .
O109 W16 K10' 42.1(5) . .
O58 W16 K10' 123.6(4) . .
O9 W16 K10' 72.8(5) . .
O134 W16 K10' 124.0(5) . .
O46 W16 K10' 139.2(4) . .
K10 W16 K10' 9.7(2) . .
K4 W16 K10' 113.4(2) . .
O66 W16 K5 130.8(5) . .
O109 W16 K5 33.5(4) . .
O58 W16 K5 79.0(4) . .
O9 W16 K5 100.4(4) . .
O134 W16 K5 62.4(4) . .
O46 W16 K5 140.8(3) . .
K10 W16 K5 84.2(3) . .
K4 W16 K5 148.38(11) . .
K10' W16 K5 75.5(2) . .
O106 W17 O25 102.1(6) . .
O106 W17 O23 103.6(6) . .
O25 W17 O23 84.9(6) . .
O106 W17 O57 103.2(6) . .
O25 W17 O57 89.3(6) . .
O23 W17 O57 153.2(5) . .
O106 W17 O30 102.1(7) . .
O25 W17 O30 155.8(5) . .
O23 W17 O30 87.4(6) . .
O57 W17 O30 87.4(6) . .
O106 W17 O42 171.2(6) . .
O25 W17 O42 84.2(5) . .
O23 W17 O42 82.9(5) . .
O57 W17 O42 70.5(5) . .
O30 W17 O42 72.0(5) . .
O87 W18 O9 102.4(7) . .
O87 W18 O5 103.1(8) . .
O9 W18 O5 94.7(7) . .
O87 W18 O125 102.4(7) . .
O9 W18 O125 86.9(6) . .
O5 W18 O125 153.5(6) . .
O87 W18 O127 97.8(7) . .
O9 W18 O127 159.1(6) . .
O5 W18 O127 85.7(7) . .
O125 W18 O127 83.7(6) . .
O87 W18 O111 165.6(8) . .
O9 W18 O111 89.9(6) . .
O5 W18 O111 82.9(6) . .
O125 W18 O111 70.6(5) . .
O127 W18 O111 69.3(6) . .
O87 W18 K10' 50.7(7) . .
O9 W18 K10' 77.4(5) . .
O5 W18 K10' 148.3(5) . .
O125 W18 K10' 57.7(4) . .
O127 W18 K10' 112.4(5) . .
O111 W18 K10' 127.1(4) . .
O87 W18 K10 43.4(7) . .
O9 W18 K10 75.7(5) . .
O5 W18 K10 138.6(5) . .
O125 W18 K10 67.4(4) . .
O127 W18 K10 117.2(5) . .
O111 W18 K10 136.1(4) . .
K10' W18 K10 9.8(3) . .
O68 W19 O19 103.6(6) . .
O68 W19 O33 101.6(6) . .
O19 W19 O33 88.8(5) . .
O68 W19 O89 103.6(6) . .
O19 W19 O89 90.1(5) . .
O33 W19 O89 154.3(5) . .
O68 W19 O122 100.4(6) . .
O19 W19 O122 156.0(5) . .
O33 W19 O122 84.5(6) . .
O89 W19 O122 86.1(5) . .
O68 W19 O126 169.3(5) . .
O19 W19 O126 84.8(5) . .
O33 W19 O126 71.7(5) . .
O89 W19 O126 82.6(5) . .
O122 W19 O126 71.1(5) . .
O68 W19 K19 79.9(5) . .
O19 W19 K19 134.0(5) . .
O33 W19 K19 136.1(5) . .
O89 W19 K19 45.9(4) . .
O122 W19 K19 52.7(5) . .
O126 W19 K19 99.0(4) . .
O60 W20 O46 98.5(6) . .
O60 W20 O54 100.7(6) . .
O46 W20 O54 98.9(6) . .
O60 W20 O133 91.7(7) . .
O46 W20 O133 93.3(6) . .
O54 W20 O133 161.1(6) . .
O60 W20 O63 167.3(7) . .
O46 W20 O63 92.3(6) . .
O54 W20 O63 84.2(6) . .
O133 W20 O63 80.9(6) . .
O60 W20 O112 89.3(7) . .
O46 W20 O112 170.6(6) . .
O54 W20 O112 84.6(6) . .
O133 W20 O112 81.3(6) . .
O63 W20 O112 79.4(5) . .
O60 W20 K4 59.3(5) . .
O46 W20 K4 51.2(4) . .
O54 W20 K4 76.0(4) . .
O133 W20 K4 122.9(5) . .
O63 W20 K4 133.5(5) . .
O112 W20 K4 138.1(4) . .
O60 W20 K8 36.4(5) . .
O46 W20 K8 130.1(4) . .
O54 W20 K8 107.8(5) . .
O133 W20 K8 74.2(5) . .
O63 W20 K8 130.9(5) . .
O112 W20 K8 55.8(4) . .
K4 W20 K8 95.38(14) . .
O21 W21 O10 104.1(6) . .
O21 W21 O45 102.4(6) . .
O10 W21 O45 86.6(5) . .
O21 W21 O84 99.9(6) . .
O10 W21 O84 90.3(5) . .
O45 W21 O84 157.6(6) . .
O21 W21 O30 102.4(6) . .
O10 W21 O30 153.4(6) . .
O45 W21 O30 87.0(6) . .
O84 W21 O30 85.9(6) . .
O21 W21 O42 171.6(5) . .
O10 W21 O42 80.5(5) . .
O45 W21 O42 84.8(5) . .
O84 W21 O42 72.8(5) . .
O30 W21 O42 73.3(5) . .
O21 W21 K15 57.1(5) . .
O10 W21 K15 53.1(5) . .
O45 W21 K15 118.0(5) . .
O84 W21 K15 76.7(5) . .
O30 W21 K15 149.2(5) . .
O42 W21 K15 123.4(4) . .
O21 W21 K17 46.0(6) . 2_756
O10 W21 K17 147.6(6) . 2_756
O45 W21 K17 109.4(5) . 2_756
O84 W21 K17 84.6(5) . 2_756
O30 W21 K17 58.2(6) . 2_756
O42 W21 K17 127.6(5) . 2_756
K15 W21 K17 94.6(5) . 2_756
O76 W22 O26 104.2(6) . .
O76 W22 O89 103.4(6) . .
O26 W22 O89 94.1(6) . .
O76 W22 O70 99.6(7) . .
O26 W22 O70 87.5(6) . .
O89 W22 O70 155.8(5) . .
O76 W22 O62 96.8(6) . .
O26 W22 O62 157.6(5) . .
O89 W22 O62 88.5(6) . .
O70 W22 O62 81.4(6) . .
O76 W22 O131 166.6(6) . .
O26 W22 O131 86.7(5) . .
O89 W22 O131 83.4(5) . .
O70 W22 O131 72.6(5) . .
O62 W22 O131 71.6(5) . .
O76 W22 K31 69.6(6) . .
O26 W22 K31 141.2(5) . .
O89 W22 K31 124.8(5) . .
O70 W22 K31 57.5(5) . .
O62 W22 K31 41.9(5) . .
O131 W22 K31 97.0(4) . .
O76 W22 K9 43.2(5) . 1_455
O26 W22 K9 147.3(4) . 1_455
O89 W22 K9 92.6(4) . 1_455
O70 W22 K9 99.0(4) . 1_455
O62 W22 K9 54.4(4) . 1_455
O131 W22 K9 125.9(3) . 1_455
K31 W22 K9 43.7(3) . 1_455
O76 W22 K19 74.7(5) . .
O26 W22 K19 142.3(5) . .
O89 W22 K19 51.5(5) . .
O70 W22 K19 130.1(5) . .
O62 W22 K19 51.4(5) . .
O131 W22 K19 101.7(4) . .
K31 W22 K19 74.9(4) . .
K9 W22 K19 43.4(3) 1_455 .
O113 W23 O49 104.8(6) . .
O113 W23 O3 100.9(7) . .
O49 W23 O3 89.2(6) . .
O113 W23 O104 100.3(7) . .
O49 W23 O104 88.2(6) . .
O3 W23 O104 158.6(6) . .
O113 W23 O99 101.1(6) . .
O49 W23 O99 154.0(6) . .
O3 W23 O99 86.6(6) . .
O104 W23 O99 86.5(6) . .
O113 W23 O56 170.5(6) . .
O49 W23 O56 81.7(5) . .
O3 W23 O56 86.0(5) . .
O104 W23 O56 72.7(5) . .
O99 W23 O56 72.5(5) . .
O8 W24 O65 102.7(7) . .
O8 W24 O62 103.3(6) . .
O65 W24 O62 87.4(6) . .
O8 W24 O118 102.2(6) . .
O65 W24 O118 88.9(6) . .
O62 W24 O118 154.5(6) . .
O8 W24 O41 102.2(6) . .
O65 W24 O41 155.1(6) . .
O62 W24 O41 89.0(6) . .
O118 W24 O41 83.9(6) . .
O8 W24 O131 171.2(6) . .
O65 W24 O131 71.5(5) . .
O62 W24 O131 70.4(5) . .
O118 W24 O131 84.5(5) . .
O41 W24 O131 84.0(5) . .
O8 W24 K31 69.0(6) . .
O65 W24 K31 63.6(5) . .
O62 W24 K31 48.8(6) . .
O118 W24 K31 146.8(6) . .
O41 W24 K31 128.8(5) . .
O131 W24 K31 102.4(4) . .
W25' W25 O97 69.3(16) . .
W25' W25 O133 87.3(13) . .
O97 W25 O133 102.8(7) . .
W25' W25 O108 169.7(18) . .
O97 W25 O108 100.7(7) . .
O133 W25 O108 92.7(7) . .
W25' W25 O5 33.9(19) . .
O97 W25 O5 101.3(7) . .
O133 W25 O5 90.9(7) . .
O108 W25 O5 156.4(7) . .
W25' W25 O88 99.4(16) . .
O97 W25 O88 95.5(7) . .
O133 W25 O88 161.8(6) . .
O108 W25 O88 83.7(7) . .
O5 W25 O88 85.6(7) . .
W25' W25 O78 117.8(19) . .
O97 W25 O78 165.3(6) . .
O133 W25 O78 90.7(6) . .
O108 W25 O78 72.5(6) . .
O5 W25 O78 84.1(6) . .
O88 W25 O78 71.1(6) . .
W25' W25 K14 56.6(12) . 2_755
O97 W25 K14 55.4(6) . 2_755
O133 W25 K14 141.6(6) . 2_755
O108 W25 K14 120.4(6) . 2_755
O5 W25 K14 66.9(6) . 2_755
O88 W25 K14 52.0(5) . 2_755
O78 W25 K14 116.2(5) . 2_755
W25' W25 K32 93.0(13) . .
O97 W25 K32 40.6(5) . .
O133 W25 K32 138.4(5) . .
O108 W25 K32 80.1(6) . .
O5 W25 K32 111.7(6) . .
O88 W25 K32 58.6(5) . .
O78 W25 K32 124.7(4) . .
K14 W25 K32 44.9(4) 2_755 .
W25' W25 K8 90.0(17) . .
O97 W25 K8 36.5(6) . .
O133 W25 K8 74.1(5) . .
O108 W25 K8 80.0(5) . .
O5 W25 K8 123.3(5) . .
O88 W25 K8 122.5(4) . .
O78 W25 K8 147.9(5) . .
K14 W25 K8 91.8(3) 2_755 .
K32 W25 K8 64.4(3) . .
O4 W26 O22 103.0(8) . .
O4 W26 O80 101.7(7) . .
O22 W26 O80 88.5(6) . .
O4 W26 O102 101.1(8) . .
O22 W26 O102 155.9(6) . .
O80 W26 O102 86.8(6) . .
O4 W26 O108 101.1(8) . .
O22 W26 O108 89.6(6) . .
O80 W26 O108 156.9(6) . .
O102 W26 O108 85.6(7) . .
O4 W26 O78 170.0(7) . .
O22 W26 O78 83.7(6) . .
O80 W26 O78 85.7(5) . .
O102 W26 O78 72.4(6) . .
O108 W26 O78 71.3(6) . .
O4 W26 K11 84.9(6) . 2_655
O22 W26 K11 133.4(4) . 2_655
O80 W26 K11 45.3(5) . 2_655
O102 W26 K11 49.2(5) . 2_655
O108 W26 K11 134.4(5) . 2_655
O78 W26 K11 95.9(4) . 2_655
O77 W27 O37 103.8(7) . .
O77 W27 O80 101.5(6) . .
O37 W27 O80 89.4(6) . .
O77 W27 O132 98.9(6) . .
O37 W27 O132 92.0(7) . .
O80 W27 O132 158.5(6) . .
O77 W27 O38 101.5(6) . .
O37 W27 O38 154.7(6) . .
O80 W27 O38 85.2(6) . .
O132 W27 O38 84.5(7) . .
O77 W27 O39 168.5(6) . .
O37 W27 O39 84.9(6) . .
O80 W27 O39 85.9(5) . .
O132 W27 O39 72.9(5) . .
O38 W27 O39 70.1(5) . .
O77 W27 K29 69.6(6) . .
O37 W27 K29 46.4(6) . .
O80 W27 K29 125.9(6) . .
O132 W27 K29 67.9(7) . .
O38 W27 K29 148.5(6) . .
O39 W27 K29 113.2(5) . .
O77 W27 K11 83.4(5) . 2_655
O37 W27 K11 137.8(5) . 2_655
O80 W27 K11 48.8(5) . 2_655
O132 W27 K11 128.4(5) . 2_655
O38 W27 K11 45.4(5) . 2_655
O39 W27 K11 95.2(4) . 2_655
K29 W27 K11 151.2(4) . 2_655
O123 W28 O59 103.4(6) . .
O123 W28 O101 101.5(6) . .
O59 W28 O101 88.4(5) . .
O123 W28 O104 102.4(6) . .
O59 W28 O104 91.9(6) . .
O101 W28 O104 155.3(6) . .
O123 W28 O79 101.4(6) . .
O59 W28 O79 155.0(6) . .
O101 W28 O79 83.8(6) . .
O104 W28 O79 85.6(6) . .
O123 W28 O56 171.8(6) . .
O59 W28 O56 83.8(5) . .
O101 W28 O56 82.4(5) . .
O104 W28 O56 73.1(5) . .
O79 W28 O56 71.6(5) . .
O123 W28 K10 45.3(5) . 2_755
O59 W28 K10 58.2(5) . 2_755
O101 W28 K10 96.5(5) . 2_755
O104 W28 K10 104.6(5) . 2_755
O79 W28 K10 146.3(5) . 2_755
O56 W28 K10 142.0(4) . 2_755
O123 W28 K10' 39.0(5) . 2_755
O59 W28 K10' 64.7(4) . 2_755
O101 W28 K10' 104.3(5) . 2_755
O104 W28 K10' 98.1(5) . 2_755
O79 W28 K10' 140.2(5) . 2_755
O56 W28 K10' 147.3(3) . 2_755
K10 W28 K10' 9.6(3) 2_755 2_755
O123 W28 K13 84.0(5) . .
O59 W28 K13 134.1(4) . .
O101 W28 K13 46.1(4) . .
O104 W28 K13 131.3(5) . .
O79 W28 K13 46.3(5) . .
O56 W28 K13 93.8(4) . .
K10 W28 K13 112.8(3) 2_755 .
K10' W28 K13 114.1(3) 2_755 .
O71 W29 O119 103.7(6) . .
O71 W29 O101 103.1(6) . .
O119 W29 O101 86.8(5) . .
O71 W29 O33 101.6(6) . .
O119 W29 O33 89.0(5) . .
O101 W29 O33 155.3(6) . .
O71 W29 O85 101.6(6) . .
O119 W29 O85 154.7(6) . .
O101 W29 O85 88.7(5) . .
O33 W29 O85 84.8(5) . .
O71 W29 O126 171.8(6) . .
O119 W29 O126 81.6(5) . .
O101 W29 O126 83.4(5) . .
O33 W29 O126 71.9(5) . .
O85 W29 O126 73.2(5) . .
O71 W29 K13 83.1(5) . .
O119 W29 K13 135.7(4) . .
O101 W29 K13 49.5(4) . .
O33 W29 K13 133.2(4) . .
O85 W29 K13 49.1(4) . .
O126 W29 K13 97.6(4) . .
O71 W29 K12 69.9(5) . .
O119 W29 K12 157.4(4) . .
O101 W29 K12 115.6(4) . .
O33 W29 K12 71.8(3) . .
O85 W29 K12 38.1(4) . .
O126 W29 K12 102.8(3) . .
K13 W29 K12 66.28(18) . .
O121 W30 O63 101.2(7) . .
O121 W30 O22 100.3(6) . .
O63 W30 O22 92.0(6) . .
O121 W30 O47 98.8(7) . .
O63 W30 O47 95.0(6) . .
O22 W30 O47 158.0(7) . .
O121 W30 O37 95.4(6) . .
O63 W30 O37 163.1(6) . .
O22 W30 O37 81.9(5) . .
O47 W30 O37 85.4(6) . .
O121 W30 O40 169.2(6) . .
O63 W30 O40 84.3(6) . .
O22 W30 O40 88.7(5) . .
O47 W30 O40 71.3(6) . .
O37 W30 O40 79.8(5) . .
O121 W30 K29 63.9(6) . .
O63 W30 K29 147.2(6) . .
O22 W30 K29 118.6(5) . .
O47 W30 K29 61.4(6) . .
O37 W30 K29 45.7(6) . .
O40 W30 K29 106.6(6) . .
O121 W30 K26' 38.1(7) . .
O63 W30 K26' 99.0(6) . .
O22 W30 K26' 62.2(7) . .
O47 W30 K26' 136.5(7) . .
O37 W30 K26' 92.1(6) . .
O40 W30 K26' 150.7(6) . .
K29 W30 K26' 86.4(6) . .
O72 W31 O53 102.6(6) . .
O72 W31 O2 102.3(6) . .
O53 W31 O2 91.2(5) . .
O72 W31 O20 101.4(6) . .
O53 W31 O20 87.4(5) . .
O2 W31 O20 155.9(6) . .
O72 W31 O75 101.7(6) . .
O53 W31 O75 155.7(6) . .
O2 W31 O75 84.8(5) . .
O20 W31 O75 86.7(5) . .
O72 W31 O51 173.5(5) . .
O53 W31 O51 82.2(5) . .
O2 W31 O51 72.9(5) . .
O20 W31 O51 83.1(5) . .
O75 W31 O51 73.7(5) . .
O72 W31 K27' 82.9(6) . 2_765
O53 W31 K27' 131.1(6) . 2_765
O2 W31 K27' 135.7(6) . 2_765
O20 W31 K27' 44.6(6) . 2_765
O75 W31 K27' 51.5(6) . 2_765
O51 W31 K27' 97.4(6) . 2_765
O55 W32 O31 100.6(6) . .
O55 W32 O48 100.8(5) . .
O31 W32 O48 88.2(5) . .
O55 W32 O98 102.4(6) . .
O31 W32 O98 88.8(5) . .
O48 W32 O98 156.8(5) . .
O55 W32 O23 103.2(6) . .
O31 W32 O23 156.1(5) . .
O48 W32 O23 88.5(5) . .
O98 W32 O23 85.1(5) . .
O55 W32 O14 171.6(5) . .
O31 W32 O14 73.5(5) . .
O48 W32 O14 73.3(4) . .
O98 W32 O14 83.8(5) . .
O23 W32 O14 82.9(5) . .
O55 W32 K27' 83.3(6) . 2_765
O31 W32 K27' 45.1(6) . 2_765
O48 W32 K27' 132.5(6) . 2_765
O98 W32 K27' 52.5(6) . 2_765
O23 W32 K27' 137.2(6) . 2_765
O14 W32 K27' 96.2(5) . 2_765
O55 W32 K27 75.7(6) . 2_765
O31 W32 K27 39.6(6) . 2_765
O48 W32 K27 122.7(6) . 2_765
O98 W32 K27 65.1(6) . 2_765
O23 W32 K27 148.7(6) . 2_765
O14 W32 K27 102.2(5) . 2_765
K27' W32 K27 13.1(5) 2_765 2_765
O55 W32 K19 77.8(5) . 1_655
O31 W32 K19 53.9(4) . 1_655
O48 W32 K19 46.8(5) . 1_655
O98 W32 K19 141.1(5) . 1_655
O23 W32 K19 133.3(5) . 1_655
O14 W32 K19 93.8(4) . 1_655
K27' W32 K19 89.5(6) 2_765 1_655
K27 W32 K19 77.7(5) 2_765 1_655
O115 W33 O90 106.3(7) . .
O115 W33 O73 101.7(7) . .
O90 W33 O73 89.8(6) . .
O115 W33 O100 99.6(7) . .
O90 W33 O100 154.0(6) . .
O73 W33 O100 86.2(6) . .
O115 W33 O132 98.0(7) . .
O90 W33 O132 90.4(7) . .
O73 W33 O132 159.5(6) . .
O100 W33 O132 84.7(7) . .
O115 W33 O39 166.9(6) . .
O90 W33 O39 83.7(6) . .
O73 W33 O39 86.5(6) . .
O100 W33 O39 70.5(6) . .
O132 W33 O39 73.1(6) . .
O120 W34 O117 102.2(7) . .
O120 W34 O125 101.5(7) . .
O117 W34 O125 90.5(6) . .
O120 W34 O73 102.2(7) . .
O117 W34 O73 87.9(6) . .
O125 W34 O73 156.1(6) . .
O120 W34 O116 100.5(7) . .
O117 W34 O116 157.3(7) . .
O125 W34 O116 86.7(6) . .
O73 W34 O116 85.6(6) . .
O120 W34 O111 169.5(7) . .
O117 W34 O111 84.8(6) . .
O125 W34 O111 70.3(6) . .
O73 W34 O111 85.8(5) . .
O116 W34 O111 73.0(6) . .
O120 W34 K28 67.0(7) . 2_765
O117 W34 K28 139.1(5) . 2_765
O125 W34 K28 56.2(6) . 2_765
O73 W34 K28 132.4(6) . 2_765
O116 W34 K28 54.1(6) . 2_765
O111 W34 K28 102.6(5) . 2_765
O120 W34 K22 72.3(6) . .
O117 W34 K22 134.8(6) . .
O125 W34 K22 134.7(6) . .
O73 W34 K22 51.9(7) . .
O116 W34 K22 52.4(6) . .
O111 W34 K22 108.4(6) . .
K28 W34 K22 81.5(6) 2_765 .
O120 W34 K5 63.8(5) . .
O117 W34 K5 40.1(4) . .
O125 W34 K5 87.2(4) . .
O73 W34 K5 106.4(5) . .
O116 W34 K5 161.6(5) . .
O111 W34 K5 120.9(4) . .
K28 W34 K5 108.5(4) 2_765 .
K22 W34 K5 124.7(4) . .
O81 W35 O127 104.2(7) . .
O81 W35 O6 104.5(8) . .
O127 W35 O6 87.3(6) . .
O81 W35 O116 100.5(8) . .
O127 W35 O116 90.2(6) . .
O6 W35 O116 154.8(7) . .
O81 W35 O50 103.3(8) . .
O127 W35 O50 152.5(7) . .
O6 W35 O50 83.9(7) . .
O116 W35 O50 86.8(7) . .
O81 W35 O111 169.5(7) . .
O127 W35 O111 69.4(6) . .
O6 W35 O111 83.9(7) . .
O116 W35 O111 71.8(6) . .
O50 W35 O111 83.7(6) . .
O81 W35 K23 43.3(8) . .
O127 W35 K23 103.4(6) . .
O6 W35 K23 147.4(7) . .
O116 W35 K23 57.2(7) . .
O50 W35 K23 97.9(7) . .
O111 W35 K23 128.7(6) . .
O81 W35 K18 49.7(6) . 1_564
O127 W35 K18 153.7(6) . 1_564
O6 W35 K18 95.9(6) . 1_564
O116 W35 K18 97.4(5) . 1_564
O50 W35 K18 53.6(6) . 1_564
O111 W35 K18 136.9(5) . 1_564
K23 W35 K18 61.4(5) . 1_564
O81 W35 K28 74.3(7) . 2_765
O127 W35 K28 60.3(6) . 2_765
O6 W35 K28 145.1(5) . 2_765
O116 W35 K28 47.4(6) . 2_765
O50 W35 K28 130.8(6) . 2_765
O111 W35 K28 95.2(5) . 2_765
K23 W35 K28 46.3(5) . 2_765
K18 W35 K28 107.7(5) 1_564 2_765
O124 W36 O6 104.5(8) . .
O124 W36 O88 101.8(7) . .
O6 W36 O88 88.6(7) . .
O124 W36 O128 104.6(7) . .
O6 W36 O128 86.4(7) . .
O88 W36 O128 153.5(7) . .
O124 W36 O102 100.5(7) . .
O6 W36 O102 154.7(7) . .
O88 W36 O102 89.4(7) . .
O128 W36 O102 84.3(7) . .
O124 W36 O78 168.0(7) . .
O6 W36 O78 85.0(6) . .
O88 W36 O78 70.7(6) . .
O128 W36 O78 83.0(6) . .
O102 W36 O78 70.6(6) . .
O124 W36 K11 85.7(6) . 2_655
O6 W36 K11 130.6(5) . 2_655
O88 W36 K11 137.3(5) . 2_655
O128 W36 K11 44.7(5) . 2_655
O102 W36 K11 48.1(5) . 2_655
O78 W36 K11 93.7(3) . 2_655
O107 W37 O61 103.7(7) . .
O107 W37 O70 100.1(7) . .
O61 W37 O70 92.9(6) . .
O107 W37 O3 102.2(7) . .
O61 W37 O3 86.4(6) . .
O70 W37 O3 157.2(6) . .
O107 W37 O65 103.0(7) . .
O61 W37 O65 153.2(6) . .
O70 W37 O65 84.4(6) . .
O3 W37 O65 86.0(6) . .
O107 W37 O131 171.0(6) . .
O61 W37 O131 81.7(5) . .
O70 W37 O131 72.3(5) . .
O3 W37 O131 85.1(5) . .
O65 W37 O131 72.0(5) . .
O107 W37 K16 54.9(6) . .
O61 W37 K16 50.7(5) . .
O70 W37 K16 88.7(5) . .
O3 W37 K16 108.0(4) . .
O65 W37 K16 155.3(5) . .
O131 W37 K16 128.1(4) . .
O107 W37 K31 59.6(6) . 2_656
O61 W37 K31 86.9(5) . 2_656
O70 W37 K31 43.8(5) . 2_656
O3 W37 K31 158.3(5) . 2_656
O65 W37 K31 108.5(5) . 2_656
O131 W37 K31 114.3(4) . 2_656
K16 W37 K31 52.9(3) . 2_656
O96 W38 O50 104.6(8) . .
O96 W38 O128 102.9(7) . .
O50 W38 O128 86.6(7) . .
O96 W38 O38 99.5(7) . .
O50 W38 O38 155.9(7) . .
O128 W38 O38 87.9(7) . .
O96 W38 O100 101.2(7) . .
O50 W38 O100 87.7(7) . .
O128 W38 O100 155.8(6) . .
O38 W38 O100 87.9(6) . .
O96 W38 O39 168.4(6) . .
O50 W38 O39 84.5(6) . .
O128 W38 O39 84.6(6) . .
O38 W38 O39 71.6(5) . .
O100 W38 O39 71.5(5) . .
O96 W38 K11 80.5(6) . 2_655
O50 W38 K11 137.1(6) . 2_655
O128 W38 K11 51.4(5) . 2_655
O38 W38 K11 47.2(5) . 2_655
O100 W38 K11 133.9(5) . 2_655
O39 W38 K11 98.0(4) . 2_655
O96 W38 K18 55.7(7) . 1_564
O50 W38 K18 48.9(6) . 1_564
O128 W38 K18 95.1(6) . 1_564
O38 W38 K18 155.1(5) . 1_564
O100 W38 K18 98.7(6) . 1_564
O39 W38 K18 133.3(5) . 1_564
K11 W38 K18 118.1(4) 2_655 1_564
O7 W39 O79 102.6(7) . .
O7 W39 O114 102.9(7) . .
O79 W39 O114 90.1(6) . .
O7 W39 O99 101.8(7) . .
O79 W39 O99 89.4(6) . .
O114 W39 O99 154.8(6) . .
O7 W39 O118 100.7(7) . .
O79 W39 O118 156.7(5) . .
O114 W39 O118 83.3(6) . .
O99 W39 O118 87.2(6) . .
O7 W39 O56 173.2(5) . .
O79 W39 O56 73.3(5) . .
O114 W39 O56 82.7(5) . .
O99 W39 O56 73.1(5) . .
O118 W39 O56 83.7(5) . .
O7 W39 K13 83.0(6) . .
O79 W39 K13 49.8(5) . .
O114 W39 K13 50.7(5) . .
O99 W39 K13 138.5(5) . .
O118 W39 K13 133.0(5) . .
O56 W39 K13 97.8(4) . .
W25 W25' O5 133(3) . .
W25 W25' O97 90.8(13) . .
O5 W25' O97 132(2) . .
W25 W25' O133 74.8(14) . .
O5 W25' O133 104.4(10) . .
O97 W25' O133 104.4(10) . .
W25 W25' O88 64.9(18) . .
O5 W25' O88 92.1(10) . .
O97 W25' O88 92.4(9) . .
O133 W25' O88 136.4(18) . .
W25 W25' O108 7.9(13) . .
O5 W25' O108 141.2(18) . .
O97 W25' O108 83.2(10) . .
O133 W25' O108 75.0(10) . .
O88 W25' O108 67.4(10) . .
W25 W25' K14 115.1(14) . 2_755
O5 W25' K14 78.5(10) . 2_755
O97 W25' K14 64.0(9) . 2_755
O133 W25' K14 163.7(15) . 2_755
O88 W25' K14 58.4(6) . 2_755
O108 W25' K14 113.0(7) . 2_755
W25 W25' K32 78.4(12) . .
O5 W25' K32 123.8(10) . .
O97 W25' K32 35.6(7) . .
O133 W25' K32 130.9(7) . .
O88 W25' K32 56.9(5) . .
O108 W25' K32 73.2(6) . .
K14 W25' K32 45.6(4) 2_755 .
W25 W25' K8 81.7(15) . .
O5 W25' K8 143.8(18) . .
O97 W25' K8 31.9(7) . .
O133 W25' K8 72.5(6) . .
O88 W25' K8 115.3(6) . .
O108 W25' K8 74.2(5) . .
K14 W25' K8 95.4(5) 2_755 .
K32 W25' K8 63.3(3) . .
O60 W20' O112 112(2) . .
O60 W20' O54 104.1(9) . .
O112 W20' O54 95.9(10) . .
O60 W20' O133 96.9(9) . .
O112 W20' O133 93.1(12) . .
O54 W20' O133 152(2) . .
O60 W20' O46 86.7(13) . .
O112 W20' O46 161.0(13) . .
O54 W20' O46 82.4(14) . .
O133 W20' O46 80.5(12) . .
O60 W20' O63 163(2) . .
O112 W20' O63 84.3(7) . .
O54 W20' O63 78.0(10) . .
O133 W20' O63 76.6(9) . .
O46 W20' O63 76.8(12) . .
O60 W20' K8 48.0(12) . .
O112 W20' K8 66.4(12) . .
O54 W20' K8 122.7(12) . .
O133 W20' K8 85.2(10) . .
O46 W20' K8 130.2(5) . .
O63 W20' K8 144.5(11) . .
O60 W20' K4 50.9(10) . .
O112 W20' K4 148.8(11) . .
O54 W20' K4 68.9(8) . .
O133 W20' K4 113.2(10) . .
O46 W20' K4 47.5(5) . .
O63 W20' K4 116.9(13) . .
K8 W20' K4 98.2(4) . .
O34 K1 O144 76.3(4) . .
O34 K1 O142 115.5(4) . .
O144 K1 O142 78.1(5) . .
O34 K1 O11 111.4(4) . .
O144 K1 O11 76.2(4) . .
O142 K1 O11 118.2(4) . .
O34 K1 O35 59.4(4) . .
O144 K1 O35 87.6(4) . .
O142 K1 O35 165.7(4) . .
O11 K1 O35 57.9(3) . .
O34 K1 O64 155.9(4) . .
O144 K1 O64 125.3(4) . .
O142 K1 O64 82.4(4) . .
O11 K1 O64 69.2(4) . .
O35 K1 O64 106.9(4) . .
O34 K1 O44 68.9(4) . .
O144 K1 O44 126.7(4) . .
O142 K1 O44 81.8(4) . .
O11 K1 O44 154.1(4) . .
O35 K1 O44 106.6(4) . .
O64 K1 O44 99.8(4) . .
O34 K1 O12 56.0(3) . .
O144 K1 O12 129.0(4) . .
O142 K1 O12 135.8(4) . .
O11 K1 O12 103.4(4) . .
O35 K1 O12 54.5(3) . .
O64 K1 O12 100.0(3) . .
O44 K1 O12 54.1(3) . .
O34 K1 O17 104.9(4) . .
O144 K1 O17 128.0(4) . .
O142 K1 O17 136.8(4) . .
O11 K1 O17 54.5(3) . .
O35 K1 O17 54.3(3) . .
O64 K1 O17 54.7(3) . .
O44 K1 O17 99.8(4) . .
O12 K1 O17 59.0(3) . .
O34 K1 O103 104.0(4) . .
O144 K1 O103 179.4(4) . .
O142 K1 O103 102.1(4) . .
O11 K1 O103 103.2(3) . .
O35 K1 O103 92.1(3) . .
O64 K1 O103 54.4(3) . .
O44 K1 O103 53.9(3) . .
O12 K1 O103 51.1(3) . .
O17 K1 O103 51.5(3) . .
O34 K1 O94 51.9(3) . .
O144 K1 O94 76.1(4) . .
O142 K1 O94 64.8(3) . .
O11 K1 O94 150.6(4) . .
O35 K1 O94 111.3(3) . .
O64 K1 O94 136.9(4) . .
O44 K1 O94 50.7(3) . .
O12 K1 O94 86.7(3) . .
O17 K1 O94 145.4(3) . .
O103 K1 O94 104.5(3) . .
O34 K1 O24 148.2(4) . .
O144 K1 O24 73.1(4) . .
O142 K1 O24 66.4(4) . .
O11 K1 O24 52.6(3) . .
O35 K1 O24 110.3(3) . .
O64 K1 O24 52.2(3) . .
O44 K1 O24 138.7(4) . .
O12 K1 O24 146.3(3) . .
O17 K1 O24 87.4(3) . .
O103 K1 O24 106.5(3) . .
O94 K1 O24 126.2(3) . .
O105 K2 O77 134.3(4) . 2_665
O105 K2 O130 77.9(4) . .
O77 K2 O130 137.9(4) 2_665 .
O105 K2 O141 85.1(5) . .
O77 K2 O141 68.6(5) 2_665 .
O130 K2 O141 152.5(5) . .
O105 K2 O147 135.5(4) . .
O77 K2 O147 84.2(4) 2_665 .
O130 K2 O147 84.6(4) . .
O141 K2 O147 92.8(5) . .
O105 K2 K33 86.2(7) . 1_565
O77 K2 K33 75.0(8) 2_665 1_565
O130 K2 K33 82.9(8) . 1_565
O141 K2 K33 117.8(8) . 1_565
O147 K2 K33 131.9(7) . 1_565
O105 K2 O129 73.2(4) . .
O77 K2 O129 128.2(4) 2_665 .
O130 K2 O129 81.2(4) . .
O141 K2 O129 73.1(4) . .
O147 K2 O129 63.9(4) . .
K33 K2 O129 156.2(8) 1_565 .
O105 K2 K29 143.5(7) . 2_665
O77 K2 K29 72.7(6) 2_665 2_665
O130 K2 K29 67.8(6) . 2_665
O141 K2 K29 131.3(7) . 2_665
O147 K2 K29 54.5(6) . 2_665
K33 K2 K29 77.8(8) 1_565 2_665
O129 K2 K29 111.9(5) . 2_665
O105 K2 K6 109.2(3) . .
O77 K2 K6 80.4(3) 2_665 .
O130 K2 K6 118.6(3) . .
O141 K2 K6 47.7(3) . .
O147 K2 K6 46.8(3) . .
K33 K2 K6 155.2(8) 1_565 .
O129 K2 K6 47.8(3) . .
K29 K2 K6 98.1(5) 2_665 .
O105 K2 K5 39.8(3) . .
O77 K2 K5 151.1(3) 2_665 .
O130 K2 K5 39.1(3) . .
O141 K2 K5 124.0(4) . .
O147 K2 K5 118.0(4) . .
K33 K2 K5 76.2(8) 1_565 .
O129 K2 K5 80.2(3) . .
K29 K2 K5 104.0(6) 2_665 .
K6 K2 K5 127.99(15) . .
O105 K2 K24 35.2(4) . 2_765
O77 K2 K24 119.5(5) 2_665 2_765
O130 K2 K24 68.2(4) . 2_765
O141 K2 K24 108.6(5) . 2_765
O147 K2 K24 152.2(5) . 2_765
K33 K2 K24 52.4(8) 1_565 2_765
O129 K2 K24 104.9(4) . 2_765
K29 K2 K24 115.7(6) 2_665 2_765
K6 K2 K24 144.2(3) . 2_765
K5 K2 K24 34.9(3) . 2_765
O68 K3 O146 97.0(5) . .
O68 K3 O164 63.7(8) . .
O146 K3 O164 79.4(9) . .
O68 K3 O121 73.1(4) . .
O146 K3 O121 156.2(5) . .
O164 K3 O121 113.3(9) . .
O68 K3 O115 131.6(5) . 2_665
O146 K3 O115 66.2(5) . 2_665
O164 K3 O115 68.5(9) . 2_665
O121 K3 O115 136.4(4) . 2_665
O68 K3 O147 130.9(4) . .
O146 K3 O147 87.4(5) . .
O164 K3 O147 162.0(9) . .
O121 K3 O147 83.4(5) . .
O115 K3 O147 94.9(5) 2_665 .
O68 K3 O157 106.6(5) . .
O146 K3 O157 138.7(6) . .
O164 K3 O157 81.3(9) . .
O121 K3 O157 64.9(6) . .
O115 K3 O157 72.9(6) 2_665 .
O147 K3 O157 101.2(6) . .
O68 K3 O83 72.1(4) . .
O146 K3 O83 74.6(4) . .
O164 K3 O83 124.8(8) . .
O121 K3 O83 81.6(4) . .
O115 K3 O83 135.4(4) 2_665 .
O147 K3 O83 62.0(4) . .
O157 K3 O83 144.6(6) . .
O68 K3 K26 50.4(4) . .
O146 K3 K26 136.8(5) . .
O164 K3 K26 61.7(9) . .
O121 K3 K26 51.7(4) . .
O115 K3 K26 111.4(4) 2_665 .
O147 K3 K26 134.4(5) . .
O157 K3 K26 56.2(5) . .
O83 K3 K26 111.6(4) . .
O68 K3 K6 111.6(3) . .
O146 K3 K6 45.1(4) . .
O164 K3 K6 124.4(8) . .
O121 K3 K6 117.5(3) . .
O115 K3 K6 88.6(3) 2_665 .
O147 K3 K6 44.9(3) . .
O157 K3 K6 140.6(5) . .
O83 K3 K6 47.5(3) . .
K26 K3 K6 159.0(3) . .
O68 K3 K26' 47.8(5) . .
O146 K3 K26' 141.7(6) . .
O164 K3 K26' 71.6(10) . .
O121 K3 K26' 42.0(5) . .
O115 K3 K26' 122.0(6) 2_665 .
O147 K3 K26' 125.4(6) . .
O157 K3 K26' 60.9(6) . .
O83 K3 K26' 101.8(5) . .
K26 K3 K26' 11.3(5) . .
K6 K3 K26' 149.2(5) . .
O68 K3 K29 121.9(5) . .
O146 K3 K29 140.8(6) . .
O164 K3 K29 119.8(8) . .
O121 K3 K29 51.6(5) . .
O115 K3 K29 88.3(5) 2_665 .
O147 K3 K29 64.7(4) . .
O157 K3 K29 38.4(6) . .
O83 K3 K29 111.0(5) . .
K26 K3 K29 79.0(4) . .
K6 K3 K29 108.9(4) . .
K26' K3 K29 76.8(6) . .
O152 K4 O46 137.4(6) . .
O152 K4 O74 72.4(5) . .
O46 K4 O74 119.7(4) . .
O152 K4 O142 62.1(5) . .
O46 K4 O142 160.0(4) . .
O74 K4 O142 64.9(4) . .
O152 K4 O66 103.3(6) . .
O46 K4 O66 53.9(4) . .
O74 K4 O66 70.8(4) . .
O142 K4 O66 135.7(4) . .
O152 K4 O103 162.3(6) . .
O46 K4 O103 59.4(3) . .
O74 K4 O103 105.2(4) . .
O142 K4 O103 100.7(4) . .
O66 K4 O103 92.0(4) . .
O152 K4 O44 120.9(5) . .
O46 K4 O44 91.6(3) . .
O74 K4 O44 51.9(3) . .
O142 K4 O44 76.3(4) . .
O66 K4 O44 78.1(4) . .
O103 K4 O44 53.4(3) . .
O152 K4 O43 67.0(5) . .
O46 K4 O43 117.6(3) . .
O74 K4 O43 122.7(3) . .
O142 K4 O43 61.1(3) . .
O66 K4 O43 155.8(4) . .
O103 K4 O43 102.0(4) . .
O44 K4 O43 126.1(4) . .
O152 K4 O60 98.4(5) . .
O46 K4 O60 51.9(3) . .
O74 K4 O60 154.5(4) . .
O142 K4 O60 132.6(4) . .
O66 K4 O60 88.9(4) . .
O103 K4 O60 90.5(3) . .
O44 K4 O60 140.4(3) . .
O43 K4 O60 71.6(4) . .
O152 K4 O64 114.8(5) . .
O46 K4 O64 90.2(3) . .
O74 K4 O64 128.0(4) . .
O142 K4 O64 74.0(4) . .
O66 K4 O64 140.9(4) . .
O103 K4 O64 52.2(3) . .
O44 K4 O64 89.3(3) . .
O43 K4 O64 49.8(3) . .
O60 K4 O64 77.5(4) . .
O152 K4 O152 73.2(6) . 2_755
O46 K4 O152 64.4(4) . 2_755
O74 K4 O152 102.3(4) . 2_755
O142 K4 O152 135.3(4) . 2_755
O66 K4 O152 53.4(4) . 2_755
O103 K4 O152 123.9(4) . 2_755
O44 K4 O152 131.4(4) . 2_755
O43 K4 O152 102.5(4) . 2_755
O60 K4 O152 52.2(4) . 2_755
O64 K4 O152 129.5(4) . 2_755
O152 K4 W20 126.4(5) . .
O46 K4 W20 28.4(3) . .
O74 K4 W20 148.0(3) . .
O142 K4 W20 144.5(3) . .
O66 K4 W20 79.0(3) . .
O103 K4 W20 64.8(2) . .
O44 K4 W20 112.1(3) . .
O43 K4 W20 89.2(3) . .
O60 K4 W20 28.3(2) . .
O64 K4 W20 71.7(2) . .
O152 K4 W20 66.0(3) 2_755 .
O1 K5 K24 74.9(7) 2_765 2_765
O1 K5 O109 97.4(5) 2_765 .
K24 K5 O109 149.6(6) 2_765 .
O1 K5 O2 97.0(4) 2_765 .
K24 K5 O2 85.3(6) 2_765 .
O109 K5 O2 66.2(4) . .
O1 K5 O153 83.3(5) 2_765 .
K24 K5 O153 75.3(7) 2_765 .
O109 K5 O153 133.9(5) . .
O2 K5 O153 159.9(5) . .
O1 K5 O130 148.1(5) 2_765 .
K24 K5 O130 105.8(6) 2_765 .
O109 K5 O130 96.1(4) . .
O2 K5 O130 114.9(4) . .
O153 K5 O130 66.6(5) . .
O1 K5 O117 102.6(5) 2_765 .
K24 K5 O117 144.4(6) 2_765 .
O109 K5 O117 65.7(4) . .
O2 K5 O117 129.7(4) . .
O153 K5 O117 69.2(5) . .
O130 K5 O117 57.8(4) . .
O1 K5 O105 130.8(5) 2_765 .
K24 K5 O105 63.1(7) 2_765 .
O109 K5 O105 105.9(4) . .
O2 K5 O105 56.9(4) . .
O153 K5 O105 108.0(5) . .
O130 K5 O105 71.8(4) . .
O117 K5 O105 126.4(5) . .
O1 K5 W13 134.7(4) 2_765 .
K24 K5 W13 132.4(6) 2_765 .
O109 K5 W13 73.6(3) . .
O2 K5 W13 117.6(3) . .
O153 K5 W13 73.8(4) . .
O130 K5 W13 27.8(3) . .
O117 K5 W13 32.8(3) . .
O105 K5 W13 93.7(3) . .
O1 K5 W14 115.7(3) 2_765 .
K24 K5 W14 68.9(6) 2_765 .
O109 K5 W14 89.4(3) . .
O2 K5 W14 31.1(3) . .
O153 K5 W14 131.8(5) . .
O130 K5 W14 93.2(3) . .
O117 K5 W14 136.9(4) . .
O105 K5 W14 26.0(2) . .
W13 K5 W14 108.69(14) . .
O1 K5 W34 77.8(3) 2_765 .
K24 K5 W34 135.3(6) 2_765 .
O109 K5 W34 68.3(3) . .
O2 K5 W34 133.0(3) . .
O153 K5 W34 66.9(4) . .
O130 K5 W34 80.6(3) . .
O117 K5 W34 24.8(3) . .
O105 K5 W34 151.1(3) . .
W13 K5 W34 57.36(8) . .
W14 K5 W34 155.83(15) . .
O1 K5 K10" 51.6(6) 2_765 .
K24 K5 K10" 120.7(8) 2_765 .
O109 K5 K10" 45.9(6) . .
O2 K5 K10" 78.7(6) . .
O153 K5 K10" 115.9(7) . .
O130 K5 K10" 132.9(6) . .
O117 K5 K10" 78.4(6) . .
O105 K5 K10" 135.5(6) . .
W13 K5 K10" 105.1(5) . .
W14 K5 K10" 109.8(5) . .
W34 K5 K10" 61.5(5) . .
O154 K6 O147 104.7(6) . .
O154 K6 O52 81.5(6) . .
O147 K6 O52 145.6(4) . .
O154 K6 O146 69.2(6) . .
O147 K6 O146 86.2(5) . .
O52 K6 O146 64.1(4) . .
O154 K6 O67 84.3(6) . .
O147 K6 O67 150.9(5) . .
O52 K6 O67 62.2(4) . .
O146 K6 O67 122.6(5) . .
O154 K6 O141 78.2(6) . .
O147 K6 O141 91.3(5) . .
O52 K6 O141 122.9(5) . .
O146 K6 O141 145.4(5) . .
O67 K6 O141 63.1(4) . .
O154 K6 O129 148.7(6) . .
O147 K6 O129 65.4(4) . .
O52 K6 O129 124.2(4) . .
O146 K6 O129 135.2(5) . .
O67 K6 O129 92.4(4) . .
O141 K6 O129 72.6(4) . .
O154 K6 O83 142.2(6) . .
O147 K6 O83 63.1(4) . .
O52 K6 O83 91.0(4) . .
O146 K6 O83 74.2(5) . .
O67 K6 O83 124.6(4) . .
O141 K6 O83 134.2(5) . .
O129 K6 O83 62.4(4) . .
O154 K6 K2 101.1(6) . .
O147 K6 K2 47.7(3) . .
O52 K6 K2 165.7(3) . .
O146 K6 K2 130.1(4) . .
O67 K6 K2 103.8(3) . .
O141 K6 K2 45.3(4) . .
O129 K6 K2 49.4(3) . .
O83 K6 K2 95.2(3) . .
O154 K6 W7 155.0(5) . .
O147 K6 W7 86.6(3) . .
O52 K6 W7 101.8(3) . .
O146 K6 W7 134.7(4) . .
O67 K6 W7 75.8(3) . .
O141 K6 W7 79.4(3) . .
O129 K6 W7 23.0(3) . .
O83 K6 W7 62.8(3) . .
K2 K6 W7 69.95(12) . .
O154 K6 W4 148.6(5) . .
O147 K6 W4 84.7(3) . .
O52 K6 W4 74.8(3) . .
O146 K6 W4 81.9(4) . .
O67 K6 W4 102.0(3) . .
O141 K6 W4 132.2(4) . .
O129 K6 W4 62.5(3) . .
O83 K6 W4 22.9(2) . .
K2 K6 W4 106.98(16) . .
W7 K6 W4 52.85(7) . .
O154 K6 K3 96.1(5) . .
O147 K6 K3 45.6(3) . .
O52 K6 K3 100.6(3) . .
O146 K6 K3 43.2(4) . .
O67 K6 K3 162.6(3) . .
O141 K6 K3 134.1(3) . .
O129 K6 K3 96.0(3) . .
O83 K6 K3 48.7(3) . .
K2 K6 K3 93.18(15) . .
W7 K6 K3 107.37(15) . .
W4 K6 K3 68.92(11) . .
O92 K7 O158 162.8(7) . .
O92 K7 O171 76.1(8) . .
O158 K7 O171 89.1(9) . .
O92 K7 O82 110.1(4) . 2_756
O158 K7 O82 86.9(7) . 2_756
O171 K7 O82 158.0(8) . 2_756
O92 K7 O8 86.6(5) . 1_655
O158 K7 O8 80.9(7) . 1_655
O171 K7 O8 74.1(8) . 1_655
O82 K7 O8 126.5(4) 2_756 1_655
O92 K7 O149 74.1(5) . 2_756
O158 K7 O149 117.1(8) . 2_756
O171 K7 O149 97.4(8) . 2_756
O82 K7 O149 65.5(4) 2_756 2_756
O8 K7 O149 160.5(5) 1_655 2_756
O92 K7 K31 90.6(5) . 1_655
O158 K7 K31 96.6(7) . 1_655
O171 K7 K31 143.5(9) . 1_655
O82 K7 K31 58.5(5) 2_756 1_655
O8 K7 K31 71.3(5) 1_655 1_655
O149 K7 K31 111.6(6) 2_756 1_655
O92 K7 K16 56.5(4) . 2_756
O158 K7 K16 140.6(7) . 2_756
O171 K7 K16 127.0(7) . 2_756
O82 K7 K16 53.7(4) 2_756 2_756
O8 K7 K16 120.4(4) 1_655 2_756
O149 K7 K16 50.8(5) 2_756 2_756
K31 K7 K16 65.0(5) 1_655 2_756
O92 K7 W1 127.0(4) . 2_756
O158 K7 W1 70.1(6) . 2_756
O171 K7 W1 140.7(8) . 2_756
O82 K7 W1 20.7(3) 2_756 2_756
O8 K7 W1 131.1(3) 1_655 2_756
O149 K7 W1 66.1(4) 2_756 2_756
K31 K7 W1 73.9(4) 1_655 2_756
K16 K7 W1 71.3(3) 2_756 2_756
O92 K7 K9 47.3(3) . .
O158 K7 K9 139.5(6) . .
O171 K7 K9 117.9(7) . .
O82 K7 K9 77.8(3) 2_756 .
O8 K7 K9 78.7(3) 1_655 .
O149 K7 K9 90.4(4) 2_756 .
K31 K7 K9 43.6(4) 1_655 .
K16 K7 K9 41.8(3) 2_756 .
W1 K7 K9 98.49(15) 2_756 .
O92 K7 K21 145.2(5) . 2_756
O158 K7 K21 39.2(6) . 2_756
O171 K7 K21 120.6(7) . 2_756
O82 K7 K21 66.8(4) 2_756 2_756
O8 K7 K21 71.4(5) 1_655 2_756
O149 K7 K21 127.2(5) 2_756 2_756
K31 K7 K21 57.4(5) 1_655 2_756
K16 K7 K21 112.1(4) 2_756 2_756
W1 K7 K21 61.2(3) 2_756 2_756
K9 K7 K21 100.7(3) . 2_756
O92 K7 K15 79.1(4) . 2_756
O158 K7 K15 100.7(7) . 2_756
O171 K7 K15 58.5(7) . 2_756
O82 K7 K15 101.0(4) 2_756 2_756
O8 K7 K15 132.4(4) 1_655 2_756
O149 K7 K15 41.2(4) 2_756 2_756
K31 K7 K15 152.5(5) 1_655 2_756
K16 K7 K15 88.3(3) 2_756 2_756
W1 K7 K15 92.0(3) 2_756 2_756
K9 K7 K15 118.9(3) . 2_756
K21 K7 K15 135.6(4) 2_756 2_756
O169 K8 O151 145.1(11) . .
O169 K8 O71 65.4(11) . .
O151 K8 O71 80.0(6) . .
O169 K8 O60 108.2(10) . .
O151 K8 O60 76.1(5) . .
O71 K8 O60 92.4(5) . .
O169 K8 O74 143.5(11) . 2_755
O151 K8 O74 70.2(5) . 2_755
O71 K8 O74 149.8(5) . 2_755
O60 K8 O74 85.3(4) . 2_755
O169 K8 O97 81.7(11) . .
O151 K8 O97 131.8(5) . .
O71 K8 O97 141.1(5) . .
O60 K8 O97 78.0(5) . .
O74 K8 O97 67.8(4) 2_755 .
O169 K8 O160 33.2(11) . .
O151 K8 O160 162.2(7) . .
O71 K8 O160 96.0(7) . .
O60 K8 O160 121.6(6) . .
O74 K8 O160 110.8(6) 2_755 .
O97 K8 O160 60.2(6) . .
O169 K8 O16 101.1(10) . 2_755
O151 K8 O16 93.9(5) . 2_755
O71 K8 O16 122.9(4) . 2_755
O60 K8 O16 141.4(4) . 2_755
O74 K8 O16 56.5(3) 2_755 2_755
O97 K8 O16 82.0(4) . 2_755
O160 K8 O16 73.6(6) . 2_755
O169 K8 O69 64.5(9) . 2_755
O151 K8 O69 101.7(5) . 2_755
O71 K8 O69 71.7(4) . 2_755
O60 K8 O69 164.1(5) . 2_755
O74 K8 O69 109.0(4) 2_755 2_755
O97 K8 O69 113.4(4) . 2_755
O160 K8 O69 60.8(6) . 2_755
O16 K8 O69 54.0(3) 2_755 2_755
O169 K8 O112 56.4(10) . .
O151 K8 O112 111.8(5) . .
O71 K8 O112 62.8(4) . .
O60 K8 O112 53.0(4) . .
O74 K8 O112 133.3(4) 2_755 .
O97 K8 O112 82.2(4) . .
O160 K8 O112 80.9(6) . .
O16 K8 O112 154.2(4) 2_755 .
O69 K8 O112 115.7(4) 2_755 .
O169 K8 W20' 83.3(10) . .
O151 K8 W20' 96.2(5) . .
O71 K8 W20' 81.7(4) . .
O60 K8 W20' 24.9(4) . .
O74 K8 W20' 105.8(5) 2_755 .
O97 K8 W20' 74.0(4) . .
O160 K8 W20' 100.4(6) . .
O16 K8 W20' 154.7(4) 2_755 .
O69 K8 W20' 144.5(5) 2_755 .
O112 K8 W20' 28.9(4) . .
O169 K8 W11 83.1(9) . 2_755
O151 K8 W11 96.7(4) . 2_755
O71 K8 W11 95.5(3) . 2_755
O60 K8 W11 168.2(3) . 2_755
O74 K8 W11 83.5(3) 2_755 2_755
O97 K8 W11 100.9(3) . 2_755
O160 K8 W11 66.2(5) . 2_755
O16 K8 W11 28.3(2) 2_755 2_755
O69 K8 W11 25.8(3) 2_755 2_755
O112 K8 W11 138.8(3) . 2_755
W20' K8 W11 166.0(4) . 2_755
K16 K9 O170 109.7(8) 2_756 1_655
K16 K9 K19 133.8(5) 2_756 1_655
O170 K9 K19 95.5(9) 1_655 1_655
K16 K9 K31 76.0(5) 2_756 1_655
O170 K9 K31 138.5(8) 1_655 1_655
K19 K9 K31 109.8(6) 1_655 1_655
K16 K9 O76 141.0(5) 2_756 1_655
O170 K9 O76 72.9(7) 1_655 1_655
K19 K9 O76 82.7(5) 1_655 1_655
K31 K9 O76 78.2(5) 1_655 1_655
K16 K9 O107 68.2(4) 2_756 2_756
O170 K9 O107 70.9(8) 1_655 2_756
K19 K9 O107 158.0(5) 1_655 2_756
K31 K9 O107 74.0(5) 1_655 2_756
O76 K9 O107 76.9(4) 1_655 2_756
K16 K9 O48 81.6(4) 2_756 .
O170 K9 O48 81.8(7) 1_655 .
K19 K9 O48 63.9(4) 1_655 .
K31 K9 O48 138.6(5) 1_655 .
O76 K9 O48 135.7(5) 1_655 .
O107 K9 O48 128.1(4) 2_756 .
K16 K9 O92 61.6(4) 2_756 .
O170 K9 O92 136.3(7) 1_655 .
K19 K9 O92 73.3(5) 1_655 .
K31 K9 O92 83.6(5) 1_655 .
O76 K9 O92 142.7(4) 1_655 .
O107 K9 O92 128.6(5) 2_756 .
O48 K9 O92 55.1(4) . .
K16 K9 O62 125.0(5) 2_756 1_655
O170 K9 O62 122.1(8) 1_655 1_655
K19 K9 O62 60.8(4) 1_655 1_655
K31 K9 O62 53.7(5) 1_655 1_655
O76 K9 O62 53.5(4) 1_655 1_655
O107 K9 O62 111.1(4) 2_756 1_655
O48 K9 O62 120.9(4) . 1_655
O92 K9 O62 89.7(4) . 1_655
K16 K9 W8 67.5(3) 2_756 .
O170 K9 W8 111.0(7) 1_655 .
K19 K9 W8 67.4(3) 1_655 .
K31 K9 W8 108.9(4) 1_655 .
O76 K9 W8 150.0(4) 1_655 .
O107 K9 W8 133.1(3) 2_756 .
O48 K9 W8 29.7(2) . .
O92 K9 W8 25.4(3) . .
O62 K9 W8 106.4(3) 1_655 .
K16 K9 W22 143.2(4) 2_756 1_655
O170 K9 W22 93.5(7) 1_655 1_655
K19 K9 W22 68.3(3) 1_655 1_655
K31 K9 W22 67.9(4) 1_655 1_655
O76 K9 W22 23.8(3) 1_655 1_655
O107 K9 W22 94.6(3) 2_756 1_655
O48 K9 W22 131.2(3) . 1_655
O92 K9 W22 119.0(3) . 1_655
O62 K9 W22 30.1(2) 1_655 1_655
W8 K9 W22 130.82(17) . 1_655
K16 K9 K7 56.6(4) 2_756 .
O170 K9 K7 166.3(8) 1_655 .
K19 K9 K7 94.5(4) 1_655 .
K31 K9 K7 44.5(4) 1_655 .
O76 K9 K7 117.9(3) 1_655 .
O107 K9 K7 102.2(4) 2_756 .
O48 K9 K7 94.1(3) . .
O92 K9 K7 39.5(3) . .
O62 K9 K7 71.2(3) 1_655 .
W8 K9 K7 64.51(12) . .
W22 K9 K7 99.00(16) 1_655 .
K10 K10' K10" 161(3) . .
K10 K10' O166 159(2) . .
K10" K10' O166 23.6(16) . .
K10 K10' O72 89(2) . .
K10" K10' O72 74.4(15) . .
O166 K10' O72 96.1(8) . .
K10 K10' O123 90(2) . 2_755
K10" K10' O123 77.6(15) . 2_755
O166 K10' O123 70.6(7) . 2_755
O72 K10' O123 83.5(5) . 2_755
K10 K10' O109 103(2) . .
K10" K10' O109 80.3(16) . .
O166 K10' O109 97.1(8) . .
O72 K10' O109 67.3(5) . .
O123 K10' O109 147.3(6) 2_755 .
K10 K10' O87 73(2) . .
K10" K10' O87 125.8(15) . .
O166 K10' O87 109.3(8) . .
O72 K10' O87 148.8(7) . .
O123 K10' O87 121.5(6) 2_755 .
O109 K10' O87 91.1(5) . .
K10 K10' O125 125(2) . .
K10" K10' O125 74.0(14) . .
O166 K10' O125 67.7(7) . .
O72 K10' O125 123.8(6) . .
O123 K10' O125 131.7(6) 2_755 .
O109 K10' O125 62.4(5) . .
O87 K10' O125 55.4(5) . .
K10 K10' O151 21.5(19) . 2_755
K10" K10' O151 141.3(16) . 2_755
O166 K10' O151 156.3(8) . 2_755
O72 K10' O151 67.9(5) . 2_755
O123 K10' O151 89.7(6) 2_755 2_755
O109 K10' O151 92.5(6) . 2_755
O87 K10' O151 92.0(6) . 2_755
O125 K10' O151 135.5(6) . 2_755
K10 K10' W18 94(2) . .
K10" K10' W18 105.2(14) . .
O166 K10' W18 95.9(7) . .
O72 K10' W18 136.4(5) . .
O123 K10' W18 139.8(5) 2_755 .
O109 K10' W18 69.7(4) . .
O87 K10' W18 26.5(3) . .
O125 K10' W18 31.3(3) . .
O151 K10' W18 107.7(5) 2_755 .
K10 K10' W16 81(2) . .
K10" K10' W16 105.0(15) . .
O166 K10' W16 119.1(7) . .
O72 K10' W16 78.9(4) . .
O123 K10' W16 160.6(6) 2_755 .
O109 K10' W16 25.1(3) . .
O87 K10' W16 73.0(4) . .
O125 K10' W16 66.3(3) . .
O151 K10' W16 76.2(5) 2_755 .
W18 K10' W16 58.75(19) . .
K10 K10' W28 76(2) . 2_755
K10" K10' W28 96.4(15) . 2_755
O166 K10' W28 83.3(7) . 2_755
O72 K10' W28 101.1(4) . 2_755
O123 K10' W28 22.9(3) 2_755 2_755
O109 K10' W28 168.4(5) . 2_755
O87 K10' W28 99.7(5) . 2_755
O125 K10' W28 127.6(5) . 2_755
O151 K10' W28 83.0(5) 2_755 2_755
W18 K10' W28 121.8(3) . 2_755
W16 K10' W28 157.6(4) . 2_755
K10' K10 K10" 13.6(19) . .
K10' K10 O151 153(2) . 2_755
K10" K10 O151 141.6(12) . 2_755
K10' K10 O72 77(2) . .
K10" K10 O72 66.0(11) . .
O151 K10 O72 76.0(7) 2_755 .
K10' K10 O87 94(2) . .
K10" K10 O87 107.3(11) . .
O151 K10 O87 108.9(8) 2_755 .
O72 K10 O87 152.5(7) . .
K10' K10 O123 76(2) . 2_755
K10" K10 O123 68.3(10) . 2_755
O151 K10 O123 101.3(7) 2_755 2_755
O72 K10 O123 80.9(5) . 2_755
O87 K10 O123 122.8(7) . 2_755
K10' K10 O109 65(2) . .
K10" K10 O109 67.4(11) . .
O151 K10 O109 100.9(7) 2_755 .
O72 K10 O109 63.5(5) . .
O87 K10 O109 89.1(6) . .
O123 K10 O109 131.3(7) 2_755 .
K10' K10 O66 116(2) . .
K10" K10 O66 119.5(12) . .
O151 K10 O66 59.7(6) 2_755 .
O72 K10 O66 84.8(5) . .
O87 K10 O66 75.5(6) . .
O123 K10 O66 158.7(7) 2_755 .
O109 K10 O66 52.2(4) . .
K10' K10 O166 16(2) . .
K10" K10 O166 18.0(12) . .
O151 K10 O166 154.2(8) 2_755 .
O72 K10 O166 82.2(7) . .
O87 K10 O166 96.8(7) . .
O123 K10 O166 61.3(6) 2_755 .
O109 K10 O166 81.0(7) . .
O66 K10 O166 132.1(7) . .
K10' K10 O59 113(2) . 2_755
K10" K10 O59 112.5(12) . 2_755
O151 K10 O59 85.6(7) 2_755 2_755
O72 K10 O59 126.8(6) . 2_755
O87 K10 O59 80.7(5) . 2_755
O123 K10 O59 54.2(4) 2_755 2_755
O109 K10 O59 169.3(6) . 2_755
O66 K10 O59 127.0(6) . 2_755
O166 K10 O59 96.9(7) . 2_755
K10' K10 O43 147(2) . 2_755
K10" K10 O43 156.9(12) . 2_755
O151 K10 O43 59.9(6) 2_755 2_755
O72 K10 O43 135.8(6) . 2_755
O87 K10 O43 57.5(5) . 2_755
O123 K10 O43 103.8(6) 2_755 2_755
O109 K10 O43 124.8(6) . 2_755
O66 K10 O43 75.9(5) . 2_755
O166 K10 O43 139.1(8) . 2_755
O59 K10 O43 51.5(4) 2_755 2_755
K10' K10 W28 94(2) . 2_755
K10" K10 W28 89.4(11) . 2_755
O151 K10 W28 93.5(6) 2_755 2_755
O72 K10 W28 102.3(5) . 2_755
O87 K10 W28 104.4(6) . 2_755
O123 K10 W28 25.3(3) 2_755 2_755
O109 K10 W28 156.0(6) . 2_755
O66 K10 W28 150.1(6) . 2_755
O166 K10 W28 77.8(6) . 2_755
O59 K10 W28 29.0(3) 2_755 2_755
O43 K10 W28 79.1(4) 2_755 2_755
O166 K10" K10' 130(3) . .
O166 K10" K10 133(3) . .
K10' K10" K10 5.9(8) . .
O166 K10" O161 86(2) . .
K10' K10" O161 120.5(19) . .
K10 K10" O161 114.7(15) . .
O166 K10" O72 148(2) . .
K10' K10" O72 74.0(15) . .
K10 K10" O72 69.1(11) . .
O161 K10" O72 62.2(10) . .
O166 K10" O123 87(2) . 2_755
K10' K10" O123 71.7(14) . 2_755
K10 K10" O123 68.2(10) . 2_755
O161 K10" O123 64.5(10) . 2_755
O72 K10" O123 81.9(10) . 2_755
O166 K10" O109 137(2) . .
K10' K10" O109 69.6(15) . .
K10 K10" O109 71.0(11) . .
O161 K10" O109 118.5(15) . .
O72 K10" O109 65.2(9) . .
O123 K10" O109 134.5(14) 2_755 .
O166 K10" O125 83.4(19) . .
K10' K10" O125 78.4(14) . .
K10 K10" O125 84.1(11) . .
O161 K10" O125 160.7(15) . .
O72 K10" O125 125.8(14) . .
O123 K10" O125 130.8(13) 2_755 .
O109 K10" O125 61.7(8) . .
O166 K10" O1 74.3(19) . 2_765
K10' K10" O1 153(2) . 2_765
K10 K10" O1 151.7(18) . 2_765
O161 K10" O1 65.7(10) . 2_765
O72 K10" O1 88.8(11) . 2_765
O123 K10" O1 127.6(12) 2_755 2_765
O109 K10" O1 84.0(10) . 2_765
O125 K10" O1 95.9(10) . 2_765
O166 K10" K28 35.1(17) . 2_765
K10' K10" K28 98.5(17) . 2_765
K10 K10" K28 102.9(13) . 2_765
O161 K10" K28 118.0(14) . 2_765
O72 K10" K28 169.5(14) . 2_765
O123 K10" K28 88.8(11) 2_755 2_765
O109 K10" K28 119.6(11) . 2_765
O125 K10" K28 57.8(8) . 2_765
O1 K10" K28 100.8(10) 2_765 2_765
O166 K10" K25 43.9(17) . 2_765
K10' K10" K25 129.4(19) . 2_765
K10 K10" K25 126.7(14) . 2_765
O161 K10" K25 45.3(9) . 2_765
O72 K10" K25 106.1(11) . 2_765
O123 K10" K25 58.7(8) 2_755 2_765
O109 K10" K25 157.9(13) . 2_765
O125 K10" K25 127.3(12) . 2_765
O1 K10" K25 75.2(9) 2_765 2_765
K28 K10" K25 72.7(9) 2_765 2_765
O166 K10" K5 106(2) . .
K10' K10" K5 112.5(18) . .
K10 K10" K5 113.3(14) . .
O161 K10" K5 93.1(11) . .
O72 K10" K5 74.6(9) . .
O123 K10" K5 153.4(12) 2_755 .
O109 K10" K5 43.0(6) . .
O125 K10" K5 74.5(7) . .
O1 K10" K5 41.1(5) 2_765 .
K28 K10" K5 115.4(9) 2_765 .
K25 K10" K5 116.1(9) 2_765 .
O7 K11 O38 130.9(7) . 2_655
O7 K11 O175 130.1(11) . 2_655
O38 K11 O175 95.2(10) 2_655 2_655
O7 K11 O80 82.4(5) . 2_655
O38 K11 O80 52.1(4) 2_655 2_655
O175 K11 O80 126.1(10) 2_655 2_655
O7 K11 O184 66.4(11) . 1_546
O38 K11 O184 138.1(10) 2_655 1_546
O175 K11 O184 66.0(14) 2_655 1_546
O80 K11 O184 107.9(10) 2_655 1_546
O7 K11 O128 127.8(6) . 2_655
O38 K11 O128 51.9(4) 2_655 2_655
O175 K11 O128 62.5(9) 2_655 2_655
O80 K11 O128 63.7(4) 2_655 2_655
O184 K11 O128 86.8(10) 1_546 2_655
O7 K11 O179 74.5(10) . .
O38 K11 O179 84.6(9) 2_655 .
O175 K11 O179 136.9(13) 2_655 .
O80 K11 O179 87.1(10) 2_655 .
O184 K11 O179 135.2(13) 1_546 .
O128 K11 O179 136.2(10) 2_655 .
O7 K11 O102 79.0(5) . 2_655
O38 K11 O102 83.1(5) 2_655 2_655
O175 K11 O102 90.8(10) 2_655 2_655
O80 K11 O102 49.4(4) 2_655 2_655
O184 K11 O102 61.4(10) 1_546 2_655
O128 K11 O102 48.8(4) 2_655 2_655
O179 K11 O102 131.6(10) . 2_655
O7 K11 O183 73.0(13) . 1_546
O38 K11 O183 143.1(12) 2_655 1_546
O175 K11 O183 80.0(15) 2_655 1_546
O80 K11 O183 152.7(13) 2_655 1_546
O184 K11 O183 73.0(14) 1_546 1_546
O128 K11 O183 142.2(13) 2_655 1_546
O179 K11 O183 75.3(14) . 1_546
O102 K11 O183 133.1(12) 2_655 1_546
O7 K11 K30 89.8(7) . 1_546
O38 K11 K30 139.3(7) 2_655 1_546
O175 K11 K30 47.1(10) 2_655 1_546
O80 K11 K30 157.0(7) 2_655 1_546
O184 K11 K30 49.4(11) 1_546 1_546
O128 K11 K30 106.0(7) 2_655 1_546
O179 K11 K30 111.7(10) . 1_546
O102 K11 K30 107.9(7) 2_655 1_546
O183 K11 K30 37.1(13) 1_546 1_546
O7 K11 W38 147.2(5) . 2_655
O38 K11 W38 28.4(3) 2_655 2_655
O175 K11 W38 68.9(9) 2_655 2_655
O80 K11 W38 66.1(3) 2_655 2_655
O184 K11 W38 113.8(10) 1_546 2_655
O128 K11 W38 28.8(3) 2_655 2_655
O179 K11 W38 110.9(9) . 2_655
O102 K11 W38 73.8(4) 2_655 2_655
O183 K11 W38 139.7(13) 1_546 2_655
K30 K11 W38 115.7(6) 1_546 2_655
O7 K11 W27 102.5(5) . 2_655
O38 K11 W27 28.4(3) 2_655 2_655
O175 K11 W27 121.2(9) 2_655 2_655
O80 K11 W27 28.4(3) 2_655 2_655
O184 K11 W27 134.7(10) 1_546 2_655
O128 K11 W27 65.2(3) 2_655 2_655
O179 K11 W27 73.7(9) . 2_655
O102 K11 W27 73.5(4) 2_655 2_655
O183 K11 W27 148.7(12) 1_546 2_655
K30 K11 W27 167.6(6) 1_546 2_655
W38 K11 W27 52.33(13) 2_655 2_655
O159 K12 O159 180(2) 2_655 .
O159 K12 O85 80.1(6) 2_655 .
O159 K12 O85 99.9(6) . .
O159 K12 O85 99.9(6) 2_655 2_655
O159 K12 O85 80.1(6) . 2_655
O85 K12 O85 180.0(6) . 2_655
O159 K12 O156 71.9(8) 2_655 2_655
O159 K12 O156 108.1(8) . 2_655
O85 K12 O156 84.2(5) . 2_655
O85 K12 O156 95.8(5) 2_655 2_655
O159 K12 O156 108.1(8) 2_655 .
O159 K12 O156 71.9(8) . .
O85 K12 O156 95.8(5) . .
O85 K12 O156 84.2(5) 2_655 .
O156 K12 O156 180.0(8) 2_655 .
O159 K12 O110 111.4(7) 2_655 .
O159 K12 O110 68.6(7) . .
O85 K12 O110 53.6(4) . .
O85 K12 O110 126.4(4) 2_655 .
O156 K12 O110 57.6(6) 2_655 .
O156 K12 O110 122.4(6) . .
O159 K12 O110 68.6(7) 2_655 2_655
O159 K12 O110 111.4(7) . 2_655
O85 K12 O110 126.4(4) . 2_655
O85 K12 O110 53.6(4) 2_655 2_655
O156 K12 O110 122.4(6) 2_655 2_655
O156 K12 O110 57.6(6) . 2_655
O110 K12 O110 180.0(6) . 2_655
O159 K12 W15 103.7(6) 2_655 .
O159 K12 W15 76.3(6) . .
O85 K12 W15 29.1(3) . .
O85 K12 W15 150.9(3) 2_655 .
O156 K12 W15 75.8(5) 2_655 .
O156 K12 W15 104.2(5) . .
O110 K12 W15 26.9(2) . .
O110 K12 W15 153.1(2) 2_655 .
O159 K12 W15 76.3(6) 2_655 2_655
O159 K12 W15 103.7(6) . 2_655
O85 K12 W15 150.9(3) . 2_655
O85 K12 W15 29.1(3) 2_655 2_655
O156 K12 W15 104.2(5) 2_655 2_655
O156 K12 W15 75.8(5) . 2_655
O110 K12 W15 153.1(2) . 2_655
O110 K12 W15 26.9(2) 2_655 2_655
W15 K12 W15 180.0 . 2_655
O159 K12 W29 72.9(6) 2_655 .
O159 K12 W29 107.1(6) . .
O85 K12 W29 25.0(3) . .
O85 K12 W29 155.0(3) 2_655 .
O156 K12 W29 104.2(5) 2_655 .
O156 K12 W29 75.8(5) . .
O110 K12 W29 77.7(2) . .
O110 K12 W29 102.3(2) 2_655 .
W15 K12 W29 51.551(19) . .
W15 K12 W29 128.449(19) 2_655 .
O159 K12 W29 107.1(6) 2_655 2_655
O159 K12 W29 72.9(6) . 2_655
O85 K12 W29 155.0(3) . 2_655
O85 K12 W29 25.0(3) 2_655 2_655
O156 K12 W29 75.8(5) 2_655 2_655
O156 K12 W29 104.2(5) . 2_655
O110 K12 W29 102.3(2) . 2_655
O110 K12 W29 77.7(2) 2_655 2_655
W15 K12 W29 128.449(19) . 2_655
W15 K12 W29 51.551(19) 2_655 2_655
W29 K12 W29 180.00(2) . 2_655
O150 K13 O163 104.4(9) . .
O150 K13 K26' 90.9(9) . 2_655
O163 K13 K26' 102.0(11) . 2_655
O150 K13 O85 140.3(9) . .
O163 K13 O85 101.4(8) . .
K26' K13 O85 112.5(8) 2_655 .
O150 K13 O79 67.0(6) . .
O163 K13 O79 87.4(7) . .
K26' K13 O79 157.6(9) 2_655 .
O85 K13 O79 84.8(5) . .
O150 K13 O101 115.6(7) . .
O163 K13 O101 66.0(7) . .
K26' K13 O101 152.6(9) 2_655 .
O85 K13 O101 51.1(4) . .
O79 K13 O101 49.7(4) . .
O150 K13 O114 90.2(8) . .
O163 K13 O114 126.1(8) . .
K26' K13 O114 129.8(9) 2_655 .
O85 K13 O114 50.1(4) . .
O79 K13 O114 51.0(4) . .
O101 K13 O114 60.9(4) . .
O150 K13 K26 93.6(7) . 2_655
O163 K13 K26 86.6(8) . 2_655
K26' K13 K26 15.5(7) 2_655 2_655
O85 K13 K26 117.7(6) . 2_655
O79 K13 K26 157.4(6) . 2_655
O101 K13 K26 143.6(7) . 2_655
O114 K13 K26 144.9(6) . 2_655
O150 K13 O159 149.7(9) . 2_655
O163 K13 O159 74.5(9) . 2_655
K26' K13 O159 60.6(8) 2_655 2_655
O85 K13 O159 66.8(6) . 2_655
O79 K13 O159 141.8(7) . 2_655
O101 K13 O159 92.1(6) . 2_655
O114 K13 O159 115.3(7) . 2_655
K26 K13 O159 56.2(6) 2_655 2_655
O150 K13 O4 65.4(7) . 2_655
O163 K13 O4 169.7(8) . 2_655
K26' K13 O4 77.1(8) 2_655 2_655
O85 K13 O4 88.2(5) . 2_655
O79 K13 O4 90.0(6) . 2_655
O101 K13 O4 119.1(6) . 2_655
O114 K13 O4 58.2(5) . 2_655
K26 K13 O4 92.1(5) 2_655 2_655
O159 K13 O4 113.1(7) 2_655 2_655
O150 K13 O156 108.6(8) . 2_655
O163 K13 O156 131.9(10) . 2_655
K26' K13 O156 44.8(8) 2_655 2_655
O85 K13 O156 73.4(5) . 2_655
O79 K13 O156 137.5(7) . 2_655
O101 K13 O156 124.4(6) . 2_655
O114 K13 O156 87.9(6) . 2_655
K26 K13 O156 57.9(6) 2_655 2_655
O159 K13 O156 59.3(7) 2_655 2_655
O4 K13 O156 54.1(6) 2_655 2_655
O150 K13 K33 47.4(8) . .
O163 K13 K33 75.8(9) . .
K26' K13 K33 61.4(8) 2_655 .
O85 K13 K33 172.0(8) . .
O79 K13 K33 102.4(7) . .
O101 K13 K33 131.9(7) . .
O114 K13 K33 137.5(8) . .
K26 K13 K33 55.0(6) 2_655 .
O159 K13 K33 105.2(9) 2_655 .
O4 K13 K33 95.1(7) 2_655 .
O156 K13 K33 102.7(7) 2_655 .
O145 K14 K32 11.8(7) . 2_755
O145 K14 O143 173.3(10) . .
K32 K14 O143 168.9(8) 2_755 .
O145 K14 O144 128.2(9) . .
K32 K14 O144 131.6(7) 2_755 .
O143 K14 O144 56.8(5) . .
O145 K14 O88 69.4(7) . 2_755
K32 K14 O88 69.3(5) 2_755 2_755
O143 K14 O88 104.5(7) . 2_755
O144 K14 O88 156.1(9) . 2_755
O145 K14 O28 72.1(8) . .
K32 K14 O28 77.1(6) 2_755 .
O143 K14 O28 112.5(6) . .
O144 K14 O28 56.1(5) . .
O88 K14 O28 136.6(6) 2_755 .
O145 K14 O142 124.4(10) . .
K32 K14 O142 113.0(8) 2_755 .
O143 K14 O142 60.0(5) . .
O144 K14 O142 72.7(5) . .
O88 K14 O142 112.7(6) 2_755 .
O28 K14 O142 105.1(6) . .
O145 K14 O94 68.4(8) . .
K32 K14 O94 62.0(5) 2_755 .
O143 K14 O94 118.2(6) . .
O144 K14 O94 79.7(5) . .
O88 K14 O94 124.2(7) 2_755 .
O28 K14 O94 54.3(5) . .
O142 K14 O94 66.9(5) . .
O145 K14 O97 66.3(8) . 2_755
K32 K14 O97 56.0(5) 2_755 2_755
O143 K14 O97 112.9(6) . 2_755
O144 K14 O97 142.6(7) . 2_755
O88 K14 O97 54.6(5) 2_755 2_755
O28 K14 O97 123.7(8) . 2_755
O142 K14 O97 72.0(5) . 2_755
O94 K14 O97 75.6(6) . 2_755
O145 K14 O182 108.0(14) . .
K32 K14 O182 118.7(13) 2_755 .
O143 K14 O182 67.1(13) . .
O144 K14 O182 81.6(13) . .
O88 K14 O182 76.9(14) 2_755 .
O28 K14 O182 97.0(14) . .
O142 K14 O182 127.0(13) . .
O94 K14 O182 151.1(14) . .
O97 K14 O182 130.6(14) 2_755 .
O145 K14 W25' 84.7(8) . 2_755
K32 K14 W25' 77.3(6) 2_755 2_755
O143 K14 W25' 92.2(6) . 2_755
O144 K14 W25' 143.2(7) . 2_755
O88 K14 W25' 38.9(6) 2_755 2_755
O28 K14 W25' 151.7(8) . 2_755
O142 K14 W25' 74.6(7) . 2_755
O94 K14 W25' 102.5(7) . 2_755
O97 K14 W25' 28.4(4) 2_755 2_755
O182 K14 W25' 105.6(14) . 2_755
O145 K14 O5 108.8(8) . 2_755
K32 K14 O5 102.3(7) 2_755 2_755
O143 K14 O5 67.4(6) . 2_755
O144 K14 O5 122.1(6) . 2_755
O88 K14 O5 48.7(5) 2_755 2_755
O28 K14 O5 171.5(7) . 2_755
O142 K14 O5 67.2(5) . 2_755
O94 K14 O5 117.8(7) . 2_755
O97 K14 O5 51.6(5) 2_755 2_755
O182 K14 O5 90.8(14) . 2_755
W25' K14 O5 25.2(4) 2_755 2_755
O148 K15 O86 109(3) . .
O148 K15 O28 96(3) . 2_756
O86 K15 O28 151.4(8) . 2_756
O148 K15 O148 52(3) . 2_756
O86 K15 O148 133.1(8) . 2_756
O28 K15 O148 73.0(6) 2_756 2_756
O148 K15 O149 56(3) . .
O86 K15 O149 71.8(6) . .
O28 K15 O149 115.5(8) 2_756 .
O148 K15 O149 108.4(10) 2_756 .
O148 K15 O10 91(3) . .
O86 K15 O10 67.3(6) . .
O28 K15 O10 126.2(6) 2_756 .
O148 K15 O10 70.3(6) 2_756 .
O149 K15 O10 112.6(7) . .
O148 K15 K15 42(3) . 2_756
O86 K15 K15 130.8(10) . 2_756
O28 K15 K15 77.0(6) 2_756 2_756
O148 K15 K15 9.9(6) 2_756 2_756
O149 K15 K15 98.5(8) . 2_756
O10 K15 K15 73.5(6) . 2_756
O148 K15 O21 122(3) . .
O86 K15 O21 95.2(6) . .
O28 K15 O21 81.3(5) 2_756 .
O148 K15 O21 72.0(6) 2_756 .
O149 K15 O21 162.9(8) . .
O10 K15 O21 50.8(4) . .
K15 K15 O21 81.4(6) 2_756 .
O148 K15 W21 114(3) . .
O86 K15 W21 75.1(5) . .
O28 K15 W21 106.1(5) 2_756 .
O148 K15 W21 76.9(6) 2_756 .
O149 K15 W21 137.9(7) . .
O10 K15 W21 28.0(3) . .
K15 K15 W21 84.1(6) 2_756 .
O21 K15 W21 25.0(3) . .
O148 K15 W5 79(3) . 2_756
O86 K15 W5 158.8(7) . 2_756
O28 K15 W5 19.4(3) 2_756 2_756
O148 K15 W5 67.5(5) 2_756 2_756
O149 K15 W5 98.7(6) . 2_756
O10 K15 W5 133.4(5) . 2_756
K15 K15 W5 68.3(5) 2_756 2_756
O21 K15 W5 97.1(4) . 2_756
W21 K15 W5 120.6(4) . 2_756
O148 K15 W5 67(3) . .
O86 K15 W5 67.2(5) . .
O28 K15 W5 137.4(6) 2_756 .
O148 K15 W5 65.9(6) 2_756 .
O149 K15 W5 88.2(6) . .
O10 K15 W5 26.9(3) . .
K15 K15 W5 64.3(6) 2_756 .
O21 K15 W5 76.2(4) . .
W21 K15 W5 54.9(2) . .
W5 K15 W5 132.7(4) 2_756 .
O148 K15 W2 97(3) . .
O86 K15 W2 13.5(3) . .
O28 K15 W2 164.9(7) 2_756 .
O148 K15 W2 121.3(7) 2_756 .
O149 K15 W2 66.8(5) . .
O10 K15 W2 60.9(3) . .
K15 K15 W2 118.0(8) 2_756 .
O21 K15 W2 98.0(5) . .
W21 K15 W2 75.0(3) . .
W5 K15 W2 164.4(5) 2_756 .
W5 K15 W2 55.7(2) . .
O155 K16 K9 85.3(7) . 2_756
O155 K16 O149 127.1(8) . .
K9 K16 O149 130.1(7) 2_756 .
O155 K16 O82 154.8(8) . .
K9 K16 O82 103.3(5) 2_756 .
O149 K16 O82 64.5(6) . .
O155 K16 O92 108.3(7) . 2_756
K9 K16 O92 63.5(4) 2_756 2_756
O149 K16 O92 70.0(6) . 2_756
O82 K16 O92 96.6(6) . 2_756
O155 K16 O61 92.7(7) . .
K9 K16 O61 107.7(5) 2_756 .
O149 K16 O61 107.2(7) . .
O82 K16 O61 62.2(4) . .
O92 K16 O61 155.7(6) 2_756 .
O155 K16 O107 77.8(6) . .
K9 K16 O107 57.3(4) 2_756 .
O149 K16 O107 151.3(7) . .
O82 K16 O107 87.0(5) . .
O92 K16 O107 119.7(6) 2_756 .
O61 K16 O107 51.9(4) . .
O155 K16 O45 67.9(6) . 2_756
K9 K16 O45 93.4(5) 2_756 2_756
O149 K16 O45 71.6(5) . 2_756
O82 K16 O45 133.7(6) . 2_756
O92 K16 O45 53.3(4) 2_756 2_756
O61 K16 O45 150.3(6) . 2_756
O107 K16 O45 136.8(7) . 2_756
O155 K16 O93 77.2(7) . .
K9 K16 O93 151.7(6) 2_756 .
O149 K16 O93 78.0(6) . .
O82 K16 O93 85.0(5) . .
O92 K16 O93 143.4(6) 2_756 .
O61 K16 O93 52.0(4) . .
O107 K16 O93 96.9(5) . .
O45 K16 O93 100.2(5) 2_756 .
O155 K16 K31 132.9(8) . 2_656
K9 K16 K31 52.9(5) 2_756 2_656
O149 K16 K31 98.7(7) . 2_656
O82 K16 K31 50.4(5) . 2_656
O92 K16 K31 74.6(5) 2_756 2_656
O61 K16 K31 82.2(5) . 2_656
O107 K16 K31 62.3(5) . 2_656
O45 K16 K31 127.4(6) 2_756 2_656
O93 K16 K31 128.9(6) . 2_656
O155 K16 K7 155.4(7) . 2_756
K9 K16 K7 81.6(4) 2_756 2_756
O149 K16 K7 52.9(5) . 2_756
O82 K16 K7 49.6(4) . 2_756
O92 K16 K7 47.1(4) 2_756 2_756
O61 K16 K7 111.1(5) . 2_756
O107 K16 K7 111.5(5) . 2_756
O45 K16 K7 92.1(4) 2_756 2_756
O93 K16 K7 122.1(5) . 2_756
K31 K16 K7 49.2(4) 2_656 2_756
O155 K16 W8 84.3(6) . 2_756
K9 K16 W8 69.2(3) 2_756 2_756
O149 K16 W8 77.0(5) . 2_756
O82 K16 W8 120.9(6) . 2_756
O92 K16 W8 25.8(3) 2_756 2_756
O61 K16 W8 175.8(6) . 2_756
O107 K16 W8 124.3(6) . 2_756
O45 K16 W8 30.1(3) 2_756 2_756
O93 K16 W8 129.7(4) . 2_756
K31 K16 W8 97.6(5) 2_656 2_756
K7 K16 W8 71.6(3) 2_756 2_756
O168 K17 O182 163(2) . .
O168 K17 O162 65.3(14) . .
O182 K17 O162 109(2) . .
O168 K17 O93 71.1(11) . .
O182 K17 O93 121.9(18) . .
O162 K17 O93 66.0(10) . .
O168 K17 O143 108.1(14) . .
O182 K17 O143 73.1(18) . .
O162 K17 O143 46.6(10) . .
O93 K17 O143 63.4(7) . .
O168 K17 O21 118.9(15) . 2_756
O182 K17 O21 76.2(17) . 2_756
O162 K17 O21 139.0(12) . 2_756
O93 K17 O21 76.9(7) . 2_756
O143 K17 O21 101.6(9) . 2_756
O168 K17 W21 108.0(14) . 2_756
O182 K17 W21 83.4(17) . 2_756
O162 K17 W21 156.8(11) . 2_756
O93 K17 W21 90.8(7) . 2_756
O143 K17 W21 124.4(9) . 2_756
O21 K17 W21 22.9(4) 2_756 2_756
O168 K17 K14 144.6(14) . .
O182 K17 K14 41.9(16) . .
O162 K17 K14 83.4(11) . .
O93 K17 K14 81.5(7) . .
O143 K17 K14 37.5(5) . .
O21 K17 K14 74.1(6) 2_756 .
W21 K17 K14 94.0(6) 2_756 .
O168 K17 K23 36.5(10) . 1_546
O182 K17 K23 133.1(17) . 1_546
O162 K17 K23 91.3(11) . 1_546
O93 K17 K23 104.9(8) . 1_546
O143 K17 K23 137.9(9) . 1_546
O21 K17 K23 115.3(9) 2_756 1_546
W21 K17 K23 94.4(7) 2_756 1_546
K14 K17 K23 169.4(8) . 1_546
O185 K18 O113 127.9(18) . .
O185 K18 O81 76.7(14) . 1_546
O113 K18 O81 118.7(9) . 1_546
O185 K18 O174 98.4(17) . 1_546
O113 K18 O174 63.9(10) . 1_546
O81 K18 O174 56.8(10) 1_546 1_546
O185 K18 O50 82.7(16) . 1_546
O113 K18 O50 149.0(10) . 1_546
O81 K18 O50 57.4(6) 1_546 1_546
O174 K18 O50 111.8(11) 1_546 1_546
O185 K18 O96 79.9(15) . 1_546
O113 K18 O96 128.5(8) . 1_546
O81 K18 O96 108.8(9) 1_546 1_546
O174 K18 O96 165.3(12) 1_546 1_546
O50 K18 O96 53.5(6) 1_546 1_546
O185 K18 O183 63.3(16) . 1_546
O113 K18 O183 92.7(13) . 1_546
O81 K18 O183 139.4(14) 1_546 1_546
O174 K18 O183 133.1(16) 1_546 1_546
O50 K18 O183 108.1(14) 1_546 1_546
O96 K18 O183 59.2(12) 1_546 1_546
O185 K18 W35 77.5(15) . 1_546
O113 K18 W35 138.7(8) . 1_546
O81 K18 W35 26.3(4) 1_546 1_546
O174 K18 W35 82.1(10) 1_546 1_546
O50 K18 W35 31.1(3) 1_546 1_546
O96 K18 W35 83.3(6) 1_546 1_546
O183 K18 W35 128.5(13) 1_546 1_546
O185 K18 K23 119.4(15) . 1_546
O113 K18 K23 80.3(7) . 1_546
O81 K18 K23 45.1(6) 1_546 1_546
O174 K18 K23 41.1(10) 1_546 1_546
O50 K18 K23 79.3(7) 1_546 1_546
O96 K18 K23 127.4(9) 1_546 1_546
O183 K18 K23 172.5(15) 1_546 1_546
W35 K18 K23 58.4(6) 1_546 1_546
O185 K18 W38 79.4(16) . 1_546
O113 K18 W38 146.2(8) . 1_546
O81 K18 W38 83.8(7) 1_546 1_546
O174 K18 W38 139.4(11) 1_546 1_546
O50 K18 W38 27.7(4) 1_546 1_546
O96 K18 W38 25.8(3) 1_546 1_546
O183 K18 W38 82.3(12) 1_546 1_546
W35 K18 W38 57.7(4) 1_546 1_546
K23 K18 W38 104.9(7) 1_546 1_546
O185 K18 K22 143.6(17) . 1_546
O113 K18 K22 87.4(8) . 1_546
O81 K18 K22 78.2(7) 1_546 1_546
O174 K18 K22 89.3(10) 1_546 1_546
O50 K18 K22 61.6(7) 1_546 1_546
O96 K18 K22 83.9(7) 1_546 1_546
O183 K18 K22 131.9(13) 1_546 1_546
W35 K18 K22 68.4(6) 1_546 1_546
K23 K18 K22 50.7(6) 1_546 1_546
W38 K18 K22 72.1(6) 1_546 1_546
O185 K18 K30 74.8(14) . 1_546
O113 K18 K30 104.0(8) . 1_546
O81 K18 K30 137.1(9) 1_546 1_546
O174 K18 K30 158.8(12) 1_546 1_546
O50 K18 K30 87.6(7) 1_546 1_546
O96 K18 K30 34.9(6) 1_546 1_546
O183 K18 K30 26.0(12) 1_546 1_546
W35 K18 K30 115.0(7) 1_546 1_546
K23 K18 K30 158.7(9) 1_546 1_546
W38 K18 K30 60.1(5) 1_546 1_546
K22 K18 K30 108.2(8) 1_546 1_546
O164 K19 K9 98.3(10) . 1_455
O164 K19 O95 115.2(9) . 1_455
K9 K19 O95 98.3(6) 1_455 1_455
O164 K19 O62 119.0(9) . .
K9 K19 O62 64.4(5) 1_455 .
O95 K19 O62 124.7(8) 1_455 .
O164 K19 O48 89.0(9) . 1_455
K9 K19 O48 58.9(4) 1_455 1_455
O95 K19 O48 50.8(4) 1_455 1_455
O62 K19 O48 119.5(7) . 1_455
O164 K19 O89 74.9(9) . .
K9 K19 O89 94.9(5) 1_455 .
O95 K19 O89 161.8(7) 1_455 .
O62 K19 O89 51.6(4) . .
O48 K19 O89 147.2(7) 1_455 .
O164 K19 O122 84.4(10) . .
K9 K19 O122 141.0(6) 1_455 .
O95 K19 O122 115.8(7) 1_455 .
O62 K19 O122 80.2(5) . .
O48 K19 O122 159.8(7) 1_455 .
O89 K19 O122 48.0(4) . .
O164 K19 O31 66.9(8) . 1_455
K9 K19 O31 104.6(5) 1_455 1_455
O95 K19 O31 48.2(4) 1_455 1_455
O62 K19 O31 167.4(8) . 1_455
O48 K19 O31 48.1(4) 1_455 1_455
O89 K19 O31 138.9(7) . 1_455
O122 K19 O31 112.0(6) . 1_455
O164 K19 O178 44.7(11) . .
K9 K19 O178 140.6(10) 1_455 .
O95 K19 O178 89.4(8) 1_455 .
O62 K19 O178 138.3(9) . .
O48 K19 O178 100.2(8) 1_455 .
O89 K19 O178 88.2(8) . .
O122 K19 O178 62.0(8) . .
O31 K19 O178 54.1(8) 1_455 .
O164 K19 O41 127.7(10) . .
K9 K19 O41 109.9(6) 1_455 .
O95 K19 O41 103.4(6) 1_455 .
O62 K19 O41 48.4(4) . .
O48 K19 O41 143.2(7) 1_455 .
O89 K19 O41 60.1(4) . .
O122 K19 O41 46.3(4) . .
O31 K19 O41 138.5(7) 1_455 .
O178 K19 O41 105.7(9) . .
O164 K19 W8 117.3(9) . 1_455
K9 K19 W8 68.3(4) 1_455 1_455
O95 K19 W8 30.0(3) 1_455 1_455
O62 K19 W8 109.1(6) . 1_455
O48 K19 W8 30.4(3) 1_455 1_455
O89 K19 W8 159.9(7) . 1_455
O122 K19 W8 143.7(6) . 1_455
O31 K19 W8 59.4(3) 1_455 1_455
O178 K19 W8 111.8(8) . 1_455
O41 K19 W8 113.8(6) . 1_455
O164 K19 W22 89.3(8) . .
K9 K19 W22 68.2(4) 1_455 .
O95 K19 W22 154.1(7) 1_455 .
O62 K19 W22 29.8(3) . .
O48 K19 W22 126.2(6) 1_455 .
O89 K19 W22 28.6(3) . .
O122 K19 W22 72.9(4) . .
O31 K19 W22 154.4(6) 1_455 .
O178 K19 W22 115.2(8) . .
O41 K19 W22 63.7(3) . .
W8 K19 W22 131.5(5) 1_455 .
O167 K21 O158 121.5(14) . 2_756
O167 K21 O52 107.7(13) . .
O158 K21 O52 64.3(8) 2_756 .
O167 K21 O76 88.3(11) . .
O158 K21 O76 132.1(10) 2_756 .
O52 K21 O76 71.5(6) . .
O167 K21 O65 114.2(13) . 2_656
O158 K21 O65 97.1(10) 2_756 2_656
O52 K21 O65 137.7(8) . 2_656
O76 K21 O65 103.5(7) . 2_656
O167 K21 O154 52.0(11) . .
O158 K21 O154 72.3(9) 2_756 .
O52 K21 O154 72.0(7) . .
O76 K21 O154 111.1(9) . .
O65 K21 O154 141.2(9) 2_656 .
O167 K21 O176 72.2(13) . 2_665
O158 K21 O176 86.6(11) 2_756 2_665
O52 K21 O176 146.3(11) . 2_665
O76 K21 O176 140.8(10) . 2_665
O65 K21 O176 58.3(9) 2_656 2_665
O154 K21 O176 83.5(10) . 2_665
O167 K21 K31 155.5(13) . 2_656
O158 K21 K31 82.9(8) 2_756 2_656
O52 K21 K31 83.3(7) . 2_656
O76 K21 K31 74.1(6) . 2_656
O65 K21 K31 55.9(6) 2_656 2_656
O154 K21 K31 150.6(8) . 2_656
O176 K21 K31 111.1(11) 2_665 2_656
O167 K21 K7 161.1(12) . 2_756
O158 K21 K7 39.6(7) 2_756 2_756
O52 K21 K7 67.1(5) . 2_756
O76 K21 K7 106.1(6) . 2_756
O65 K21 K7 74.8(5) 2_656 2_756
O154 K21 K7 110.2(7) . 2_756
O176 K21 K7 101.8(9) 2_665 2_756
K31 K21 K7 43.4(4) 2_656 2_756
O167 K21 K6 74.4(11) . .
O158 K21 K6 70.4(8) 2_756 .
O52 K21 K6 36.7(4) . .
O76 K21 K6 85.3(6) . .
O65 K21 K6 167.5(7) 2_656 .
O154 K21 K6 36.7(5) . .
O176 K21 K6 119.6(10) 2_665 .
K31 K21 K6 119.9(6) 2_656 .
K7 K21 K6 94.4(4) 2_756 .
O167 K21 K30 74.5(11) . 2_665
O158 K21 K30 63.1(8) 2_756 2_665
O52 K21 K30 117.0(8) . 2_665
O76 K21 K30 162.3(8) . 2_665
O65 K21 K30 80.7(7) 2_656 2_665
O154 K21 K30 61.1(7) . 2_665
O176 K21 K30 29.4(8) 2_665 2_665
K31 K21 K30 120.9(7) 2_656 2_665
K7 K21 K30 91.6(5) 2_756 2_665
K6 K21 K30 93.5(6) . 2_665
O167 K21 K9 71.8(10) . 1_455
O158 K21 K9 164.4(9) 2_756 1_455
O52 K21 K9 105.4(6) . 1_455
O76 K21 K9 34.5(3) . 1_455
O65 K21 K9 83.0(5) 2_656 1_455
O154 K21 K9 117.0(7) . 1_455
O176 K21 K9 106.3(8) 2_665 1_455
K31 K21 K9 84.2(5) 2_656 1_455
K7 K21 K9 126.8(5) 2_756 1_455
K6 K21 K9 108.9(5) . 1_455
K30 K21 K9 131.9(6) 2_665 1_455
O170 K22 O155 83.0(12) 2_665 1_564
O170 K22 O73 90.0(13) 2_665 .
O155 K22 O73 156.9(13) 1_564 .
O170 K22 O116 137.9(15) 2_665 .
O155 K22 O116 138.0(12) 1_564 .
O73 K22 O116 48.8(6) . .
O170 K22 O55 57.9(10) 2_665 2_765
O155 K22 O55 90.0(9) 1_564 2_765
O73 K22 O55 67.8(8) . 2_765
O116 K22 O55 104.0(10) . 2_765
O170 K22 K23 164.1(16) 2_665 .
O155 K22 K23 85.7(11) 1_564 .
O73 K22 K23 104.6(10) . .
O116 K22 K23 55.8(8) . .
O55 K22 K23 133.5(10) 2_765 .
O170 K22 W34 115.6(13) 2_665 .
O155 K22 W34 141.9(10) 1_564 .
O73 K22 W34 28.4(4) . .
O116 K22 W34 29.0(4) . .
O55 K22 W34 75.3(7) 2_765 .
K23 K22 W34 80.1(8) . .
O170 K22 K18 112.7(11) 2_665 1_564
O155 K22 K18 103.3(11) 1_564 1_564
O73 K22 K18 99.7(9) . 1_564
O116 K22 K18 73.2(7) . 1_564
O55 K22 K18 163.0(10) 2_765 1_564
K23 K22 K18 59.2(7) . 1_564
W34 K22 K18 99.3(7) . 1_564
O170 K22 K9 32.0(9) 2_665 2_765
O155 K22 K9 51.6(6) 1_564 2_765
O73 K22 K9 116.7(9) . 2_765
O116 K22 K9 163.9(10) . 2_765
O55 K22 K9 60.5(5) 2_765 2_765
K23 K22 K9 137.1(10) . 2_765
W34 K22 K9 135.0(8) . 2_765
K18 K22 K9 120.3(7) 1_564 2_765
O174 K23 O81 66.0(13) . .
O174 K23 O106 154.8(16) . 2_765
O81 K23 O106 137.8(13) . 2_765
O174 K23 O116 121.7(14) . .
O81 K23 O116 57.6(7) . .
O106 K23 O116 83.6(9) 2_765 .
O174 K23 K28 131.6(14) . 2_765
O81 K23 K28 87.5(10) . 2_765
O106 K23 K28 57.2(7) 2_765 2_765
O116 K23 K28 61.4(8) . 2_765
O174 K23 O168 71.9(13) . 1_564
O81 K23 O168 131.9(11) . 1_564
O106 K23 O168 88.4(10) 2_765 1_564
O116 K23 O168 142.3(11) . 1_564
K28 K23 O168 139.4(11) 2_765 1_564
O174 K23 K22 118.4(13) . .
O81 K23 K22 95.9(10) . .
O106 K23 K22 73.6(9) 2_765 .
O116 K23 K22 58.1(8) . .
K28 K23 K22 103.4(11) 2_765 .
O168 K23 K22 84.3(10) 1_564 .
O174 K23 W35 90.8(13) . .
O81 K23 W35 25.8(5) . .
O106 K23 W35 114.1(10) 2_765 .
O116 K23 W35 31.8(4) . .
K28 K23 W35 74.6(8) 2_765 .
O168 K23 W35 145.0(9) 1_564 .
K22 K23 W35 77.6(8) . .
O174 K23 K18 52.6(11) . 1_564
O81 K23 K18 50.6(7) . 1_564
O106 K23 K18 143.6(10) 2_765 1_564
O116 K23 K18 79.5(8) . 1_564
K28 K23 K18 134.7(11) 2_765 1_564
O168 K23 K18 85.7(9) 1_564 1_564
K22 K23 K18 70.1(8) . 1_564
W35 K23 K18 60.2(6) . 1_564
O174 K23 K23 47.5(11) . 2_764
O81 K23 K23 95.6(10) . 2_764
O106 K23 K23 111.7(10) 2_765 2_764
O116 K23 K23 145.9(12) . 2_764
K28 K23 K23 100.4(10) 2_765 2_764
O168 K23 K23 70.7(10) 1_564 2_764
K22 K23 K23 154.0(13) . 2_764
W35 K23 K23 119.4(10) . 2_764
K18 K23 K23 100.1(9) 1_564 2_764
O174 K23 K17 84.9(13) . 1_564
O81 K23 K17 150.6(10) . 1_564
O106 K23 K17 71.6(7) 2_765 1_564
O116 K23 K17 147.7(9) . 1_564
K28 K23 K17 116.7(9) 2_765 1_564
O168 K23 K17 23.0(6) 1_564 1_564
K22 K23 K17 94.3(9) . 1_564
W35 K23 K17 167.7(8) . 1_564
K18 K23 K17 108.5(8) 1_564 1_564
K23 K23 K17 65.2(7) 2_764 1_564
O161 K24 K27' 98.2(12) . 2_765
O161 K24 O173 50.3(12) . .
K27' K24 O173 77.6(13) 2_765 .
O161 K24 K5 157.6(13) . 2_765
K27' K24 K5 104.2(11) 2_765 2_765
O173 K24 K5 135.6(14) . 2_765
O161 K24 O75 83.9(11) . .
K27' K24 O75 70.9(10) 2_765 .
O173 K24 O75 118.8(13) . .
K5 K24 O75 102.9(10) 2_765 .
O161 K24 O18 67.3(9) . 2_765
K27' K24 O18 164.2(13) 2_765 2_765
O173 K24 O18 87.8(12) . 2_765
K5 K24 O18 90.5(8) 2_765 2_765
O75 K24 O18 112.0(9) . 2_765
O161 K24 O105 105.6(12) . 2_765
K27' K24 O105 126.4(12) 2_765 2_765
O173 K24 O105 82.0(12) . 2_765
K5 K24 O105 61.0(6) 2_765 2_765
O75 K24 O105 157.2(11) . 2_765
O18 K24 O105 56.1(6) 2_765 2_765
O161 K24 O1 127.7(12) . .
K27' K24 O1 93.0(11) 2_765 .
O173 K24 O1 169.4(14) . .
K5 K24 O1 51.3(5) 2_765 .
O75 K24 O1 52.3(6) . .
O18 K24 O1 100.9(8) 2_765 .
O105 K24 O1 107.9(9) 2_765 .
O161 K24 K27 100.4(11) . 2_765
K27' K24 K27 10.0(9) 2_765 2_765
O173 K24 K27 72.4(12) . 2_765
K5 K24 K27 101.8(9) 2_765 2_765
O75 K24 K27 80.9(9) . 2_765
O18 K24 K27 160.0(12) 2_765 2_765
O105 K24 K27 116.7(10) 2_765 2_765
O1 K24 K27 99.1(9) . 2_765
O161 K24 W14 92.7(10) . 2_765
K27' K24 W14 152.1(12) 2_765 2_765
O173 K24 W14 90.2(12) . 2_765
K5 K24 W14 67.4(6) 2_765 2_765
O75 K24 W14 136.1(9) . 2_765
O18 K24 W14 31.6(4) 2_765 2_765
O105 K24 W14 25.8(3) 2_765 2_765
O1 K24 W14 100.4(7) . 2_765
K27 K24 W14 142.2(10) 2_765 2_765
O161 K24 K33 101.3(12) . 2_755
K27' K24 K33 60.7(10) 2_765 2_755
O173 K24 K33 51.2(11) . 2_755
K5 K24 K33 90.2(8) 2_765 2_755
O75 K24 K33 131.6(11) . 2_755
O18 K24 K33 114.3(11) 2_765 2_755
O105 K24 K33 67.8(8) 2_765 2_755
O1 K24 K33 128.1(10) . 2_755
K27 K24 K33 50.8(9) 2_765 2_755
W14 K24 K33 92.0(8) 2_765 2_755
O161 K24 W10 110.3(11) . .
K27' K24 W10 76.5(10) 2_765 .
O173 K24 W10 144.3(13) . .
K5 K24 W10 75.0(7) 2_765 .
O75 K24 W10 27.9(4) . .
O18 K24 W10 113.7(8) 2_765 .
O105 K24 W10 133.5(9) 2_765 .
O1 K24 W10 25.6(3) . .
K27 K24 W10 84.9(8) 2_765 .
W14 K24 W10 123.3(7) 2_765 .
K33 K24 W10 129.6(9) 2_755 .
O180 K25 O161 134.0(15) . 2_765
O180 K25 O173 133.9(16) . 2_765
O161 K25 O173 48.3(12) 2_765 2_765
O180 K25 O166 76.9(13) . 2_765
O161 K25 O166 63.0(10) 2_765 2_765
O173 K25 O166 105.1(14) 2_765 2_765
O180 K25 O18 141.8(13) . .
O161 K25 O18 61.7(8) 2_765 .
O173 K25 O18 83.8(11) 2_765 .
O166 K25 O18 88.4(9) 2_765 .
O180 K25 O15 112.1(14) . .
O161 K25 O15 109.0(10) 2_765 .
O173 K25 O15 104.1(11) 2_765 .
O166 K25 O15 124.7(10) 2_765 .
O18 K25 O15 49.8(5) . .
O180 K25 O57 66.7(12) . .
O161 K25 O57 137.7(10) 2_765 .
O173 K25 O57 151.4(12) 2_765 .
O166 K25 O57 98.7(9) 2_765 .
O18 K25 O57 81.2(6) . .
O15 K25 O57 48.2(5) . .
O180 K25 O25 92.3(12) . .
O161 K25 O25 90.5(9) 2_765 .
O173 K25 O25 131.1(13) 2_765 .
O166 K25 O25 65.2(7) 2_765 .
O18 K25 O25 49.7(5) . .
O15 K25 O25 60.1(5) . .
O57 K25 O25 48.1(5) . .
O180 K25 O123 83.3(12) . 1_565
O161 K25 O123 58.0(8) 2_765 1_565
O173 K25 O123 61.2(10) 2_765 1_565
O166 K25 O123 59.7(7) 2_765 1_565
O18 K25 O123 119.4(9) . 1_565
O15 K25 O123 164.4(9) . 1_565
O57 K25 O123 147.0(8) . 1_565
O25 K25 O123 124.3(8) . 1_565
O180 K25 K10" 90.7(14) . 2_765
O161 K25 K10" 45.5(9) 2_765 2_765
O173 K25 K10" 86.0(13) 2_765 2_765
O166 K25 K10" 19.1(7) 2_765 2_765
O18 K25 K10" 85.4(8) . 2_765
O15 K25 K10" 131.2(9) . 2_765
O57 K25 K10" 116.7(8) . 2_765
O25 K25 K10" 77.1(7) . 2_765
O123 K25 K10" 47.6(7) 1_565 2_765
O180 K25 W10 118.3(12) . .
O161 K25 W10 66.0(7) 2_765 .
O173 K25 W10 103.5(12) 2_765 .
O166 K25 W10 66.4(7) 2_765 .
O18 K25 W10 26.5(3) . .
O15 K25 W10 61.6(5) . .
O57 K25 W10 71.8(5) . .
O25 K25 W10 27.7(3) . .
O123 K25 W10 114.4(7) 1_565 .
K10" K25 W10 69.6(7) 2_765 .
O180 K25 W14 138.4(13) . .
O161 K25 W14 82.2(8) 2_765 .
O173 K25 W14 83.3(10) 2_765 .
O166 K25 W14 115.8(9) 2_765 .
O18 K25 W14 28.1(3) . .
O15 K25 W14 27.1(3) . .
O57 K25 W14 72.1(5) . .
O25 K25 W14 63.1(4) . .
O123 K25 W14 138.1(8) 1_565 .
K10" K25 W14 113.3(9) 2_765 .
W10 K25 W14 50.1(3) . .
K26' K26 O178 139(3) . .
K26' K26 K27 144(3) . 2_665
O178 K26 K27 56.4(14) . 2_665
K26' K26 O68 92(3) . .
O178 K26 O68 74.2(12) . .
K27 K26 O68 122.9(9) 2_665 .
K26' K26 O121 69(2) . .
O178 K26 O121 134.2(14) . .
K27 K26 O121 129.8(8) 2_665 .
O68 K26 O121 67.7(5) . .
K26' K26 O159 87(2) . .
O178 K26 O159 54.5(14) . .
K27 K26 O159 85.5(9) 2_665 .
O68 K26 O159 88.2(7) . .
O121 K26 O159 144.0(8) . .
K26' K26 K13 61(2) . 2_655
O178 K26 K13 106.2(13) . 2_655
K27 K26 K13 84.1(8) 2_665 2_655
O68 K26 K13 140.6(7) . 2_655
O121 K26 K13 119.3(7) . 2_655
O159 K26 K13 64.0(7) . 2_655
K26' K26 O156 26(2) . .
O178 K26 O156 112.5(14) . .
K27 K26 O156 143.4(9) 2_665 .
O68 K26 O156 78.4(6) . .
O121 K26 O156 84.2(7) . .
O159 K26 O156 64.3(8) . .
K13 K26 O156 64.9(6) 2_655 .
K26' K26 O157 119(3) . .
O178 K26 O157 100.9(15) . .
K27 K26 O157 71.3(8) 2_665 .
O68 K26 O157 94.0(6) . .
O121 K26 O157 58.7(6) . .
O159 K26 O157 153.7(9) . .
K13 K26 O157 123.5(7) 2_655 .
O156 K26 O157 141.8(8) . .
K26' K26 K33 98(3) . 2_655
O178 K26 K33 116.4(15) . 2_655
K27 K26 K33 60.4(9) 2_665 2_655
O68 K26 K33 143.8(8) . 2_655
O121 K26 K33 83.7(8) . 2_655
O159 K26 K33 126.9(9) . 2_655
K13 K26 K33 72.6(7) 2_655 2_655
O156 K26 K33 121.7(10) . 2_655
O157 K26 K33 51.0(8) . 2_655
K26' K26 K3 111(2) . .
O178 K26 K3 87.7(13) . .
K27 K26 K3 101.3(8) 2_665 .
O68 K26 K3 46.0(3) . .
O121 K26 K3 47.3(4) . .
O159 K26 K3 129.4(7) . .
K13 K26 K3 165.6(6) 2_655 .
O156 K26 K3 113.6(6) . .
O157 K26 K3 48.0(5) . .
K33 K26 K3 98.2(7) 2_655 .
K26' K26 K27' 140(3) . 2_665
O178 K26 K27' 59.9(13) . 2_665
K27 K26 K27' 4.1(8) 2_665 2_665
O68 K26 K27' 127.0(8) . 2_665
O121 K26 K27' 129.6(7) . 2_665
O159 K26 K27' 86.2(8) . 2_665
K13 K26 K27' 80.7(6) 2_655 2_665
O156 K26 K27' 141.6(8) . 2_665
O157 K26 K27' 71.6(7) . 2_665
K33 K26 K27' 57.2(8) 2_655 2_665
K3 K26 K27' 104.0(6) . 2_665
K26 K26' O156 145(3) . .
K26 K26' O178 29(2) . .
O156 K26' O178 115.7(16) . .
K26 K26' O121 94(3) . .
O156 K26' O121 104.7(12) . .
O178 K26' O121 113.6(15) . .
K26 K26' K13 104(3) . 2_655
O156 K26' K13 80.0(11) . 2_655
O178 K26' K13 97.8(13) . 2_655
O121 K26' K13 141.0(13) . 2_655
K26 K26' O68 71(2) . .
O156 K26' O68 88.2(11) . .
O178 K26' O68 63.3(11) . .
O121 K26' O68 68.0(8) . .
K13 K26' O68 150.7(12) 2_655 .
K26 K26' O159 77(2) . .
O156 K26' O159 72.2(11) . .
O178 K26' O159 50.0(11) . .
O121 K26' O159 152.0(13) . .
K13 K26' O159 66.8(9) 2_655 .
O68 K26' O159 84.0(10) . .
K26 K26' K33 68(2) . 2_655
O156 K26' K33 143.2(15) . 2_655
O178 K26' K33 92.8(14) . 2_655
O121 K26' K33 82.5(10) . 2_655
K13 K26' K33 73.1(9) 2_655 2_655
O68 K26' K33 126.8(12) . 2_655
O159 K26' K33 117.2(12) . 2_655
K26 K26' K27 28(2) . 2_665
O156 K26' K27 143.4(13) . 2_665
O178 K26' K27 42.2(11) . 2_665
O121 K26' K27 111.3(11) . 2_665
K13 K26' K27 76.6(9) 2_655 2_665
O68 K26' K27 98.6(11) . 2_665
O159 K26' K27 72.9(9) . 2_665
K33 K26' K27 51.8(9) 2_655 2_665
K26 K26' W30 116(3) . .
O156 K26' W30 86.9(10) . .
O178 K26' W30 135.1(13) . .
O121 K26' W30 22.4(4) . .
K13 K26' W30 125.1(11) 2_655 .
O68 K26' W30 80.5(7) . .
O159 K26' W30 154.3(11) . .
K33 K26' W30 88.5(9) 2_655 .
K27 K26' W30 129.6(9) 2_665 .
K26 K26' K3 58(2) . .
O156 K26' K3 121.9(11) . .
O178 K26' K3 71.7(11) . .
O121 K26' K3 42.0(6) . .
K13 K26' K3 157.9(11) 2_655 .
O68 K26' K3 40.9(4) . .
O159 K26' K3 115.0(11) . .
K33 K26' K3 87.8(9) 2_655 .
K27 K26' K3 83.0(8) 2_665 .
W30 K26' K3 63.5(4) . .
K26 K26' K27' 33(2) . 2_665
O156 K26' K27' 142.5(12) . 2_665
O178 K26' K27' 46.5(11) . 2_665
O121 K26' K27' 112.8(10) . 2_665
K13 K26' K27' 72.4(8) 2_655 2_665
O68 K26' K27' 103.6(10) . 2_665
O159 K26' K27' 73.8(9) . 2_665
K33 K26' K27' 48.6(8) 2_655 2_665
K27 K26' K27' 5.0(7) 2_665 2_665
W30 K26' K27' 129.8(8) . 2_665
K3 K26' K27' 86.8(8) . 2_665
K27' K27 O178 150(4) . 2_665
K27' K27 O163 76(3) . 1_565
O178 K27 O163 98.9(15) 2_665 1_565
K27' K27 O153 74(3) . .
O178 K27 O153 116.6(15) 2_665 .
O163 K27 O153 144.5(14) 1_565 .
K27' K27 O31 84(3) . 2_765
O178 K27 O31 69.5(14) 2_665 2_765
O163 K27 O31 105.5(12) 1_565 2_765
O153 K27 O31 89.1(10) . 2_765
K27' K27 K26 163(4) . 2_665
O178 K27 K26 43.1(12) 2_665 2_665
O163 K27 K26 93.3(12) 1_565 2_665
O153 K27 K26 111.3(11) . 2_665
O31 K27 K26 112.1(11) 2_765 2_665
K27' K27 K33 100(3) . 1_565
O178 K27 K33 108.7(17) 2_665 1_565
O163 K27 K33 89.3(13) 1_565 1_565
O153 K27 K33 78.6(11) . 1_565
O31 K27 K33 165.2(13) 2_765 1_565
K26 K27 K33 65.9(10) 2_665 1_565
K27' K27 K24 30(3) . 2_765
O178 K27 K24 177.4(17) 2_665 2_765
O163 K27 K24 78.9(10) 1_565 2_765
O153 K27 K24 65.7(9) . 2_765
O31 K27 K24 112.3(12) 2_765 2_765
K26 K27 K24 135.4(12) 2_665 2_765
K33 K27 K24 70.1(10) 1_565 2_765
K27' K27 K26' 155(3) . 2_665
O178 K27 K26' 48.5(13) 2_665 2_665
O163 K27 K26' 86.0(11) 1_565 2_665
O153 K27 K26' 115.8(11) . 2_665
O31 K27 K26' 117.9(11) 2_765 2_665
K26 K27 K26' 8.2(6) 2_665 2_665
K33 K27 K26' 62.0(10) 1_565 2_665
K24 K27 K26' 129.8(12) 2_765 2_665
K27' K27 W11 78(3) . 2_765
O178 K27 W11 72.6(13) 2_665 2_765
O163 K27 W11 77.0(9) 1_565 2_765
O153 K27 W11 113.5(11) . 2_765
O31 K27 W11 28.5(4) 2_765 2_765
K26 K27 W11 112.8(9) 2_665 2_765
K33 K27 W11 166.2(11) 1_565 2_765
K24 K27 W11 108.0(9) 2_765 2_765
K26' K27 W11 114.8(9) 2_665 2_765
K27' K27 K13 115(3) . 1_565
O178 K27 K13 75.8(13) 2_665 1_565
O163 K27 K13 44.4(8) 1_565 1_565
O153 K27 K13 141.0(11) . 1_565
O31 K27 K13 128.7(10) 2_765 1_565
K26 K27 K13 50.9(6) 2_665 1_565
K33 K27 K13 62.6(9) 1_565 1_565
K24 K27 K13 101.6(9) 2_765 1_565
K26' K27 K13 43.0(6) 2_665 1_565
W11 K27 K13 105.4(7) 2_765 1_565
K27' K27 W32 75(3) . 2_765
O178 K27 W32 84.7(14) 2_665 2_765
O163 K27 W32 123.9(12) 1_565 2_765
O153 K27 W32 64.4(8) . 2_765
O31 K27 W32 24.9(4) 2_765 2_765
K26 K27 W32 121.9(10) 2_665 2_765
K33 K27 W32 142.6(11) 1_565 2_765
K24 K27 W32 97.6(9) 2_765 2_765
K26' K27 W32 129.7(10) 2_665 2_765
W11 K27 W32 50.6(4) 2_765 2_765
K13 K27 W32 153.4(8) 1_565 2_765
K27 K27' K24 140(4) . 2_765
K27 K27' O163 85(3) . 1_565
K24 K27' O163 95.2(13) 2_765 1_565
K27 K27' O153 87(3) . .
K24 K27' O153 78.9(11) 2_765 .
O163 K27' O153 159.9(17) 1_565 .
K27 K27' O31 78(3) . 2_765
K24 K27' O31 139.0(15) 2_765 2_765
O163 K27' O31 106.1(12) 1_565 2_765
O153 K27' O31 90.3(11) . 2_765
K27 K27' O20 116(3) . 2_765
K24 K27' O20 102.8(12) 2_765 2_765
O163 K27' O20 73.5(10) 1_565 2_765
O153 K27' O20 126.4(14) . 2_765
O31 K27' O20 53.3(7) 2_765 2_765
K27 K27' O98 119(3) . 2_765
K24 K27' O98 88.5(12) 2_765 2_765
O163 K27' O98 135.1(14) 1_565 2_765
O153 K27' O98 64.5(9) . 2_765
O31 K27' O98 51.7(7) 2_765 2_765
O20 K27' O98 62.0(8) 2_765 2_765
K27 K27' O75 164(4) . 2_765
K24 K27' O75 56.5(9) 2_765 2_765
O163 K27' O75 97.7(12) 1_565 2_765
O153 K27' O75 95.1(11) . 2_765
O31 K27' O75 85.7(10) 2_765 2_765
O20 K27' O75 50.6(6) 2_765 2_765
O98 K27' O75 48.8(6) 2_765 2_765
K27 K27' O178 22(3) . 2_665
K24 K27' O178 161.1(17) 2_765 2_665
O163 K27' O178 82.7(13) 1_565 2_665
O153 K27' O178 96.6(12) . 2_665
O31 K27' O178 58.7(10) 2_765 2_665
O20 K27' O178 94.7(12) 2_765 2_665
O98 K27' O178 106.3(13) 2_765 2_665
O75 K27' O178 142.4(14) 2_765 2_665
K27 K27' O173 102(3) . 2_765
K24 K27' O173 51.4(11) 2_765 2_765
O163 K27' O173 52.4(11) 1_565 2_765
O153 K27' O173 111.6(13) . 2_765
O31 K27' O173 158.1(13) 2_765 2_765
O20 K27' O173 109.8(12) 2_765 2_765
O98 K27' O173 137.9(13) 2_765 2_765
O75 K27' O173 92.6(11) 2_765 2_765
O178 K27' O173 115.7(15) 2_665 2_765
K27 K27' K33 64(3) . 1_565
K24 K27' K33 75.6(11) 2_765 1_565
O163 K27' K33 84.8(13) 1_565 1_565
O153 K27' K33 75.1(11) . 1_565
O31 K27' K33 139.7(13) 2_765 1_565
O20 K27' K33 158.1(13) 2_765 1_565
O98 K27' K33 138.8(12) 2_765 1_565
O75 K27' K33 132.2(12) 2_765 1_565
O178 K27' K33 85.4(13) 2_665 1_565
O173 K27' K33 51.8(10) 2_765 1_565
K27 K27' K26 13(3) . 2_665
K24 K27' K26 129.3(13) 2_765 2_665
O163 K27' K26 77.0(10) 1_565 2_665
O153 K27' K26 91.7(10) . 2_665
O31 K27' K26 90.1(9) 2_765 2_665
O20 K27' K26 121.6(10) 2_765 2_665
O98 K27' K26 132.0(11) 2_765 2_665
O75 K27' K26 172.0(11) 2_765 2_665
O178 K27' K26 31.9(9) 2_665 2_665
O173 K27' K26 88.7(11) 2_765 2_665
K33 K27' K26 53.9(8) 1_565 2_665
O166 K28 O165 103.0(13) 2_765 .
O166 K28 O106 88.0(10) 2_765 .
O165 K28 O106 161.8(14) . .
O166 K28 O180 75.8(13) 2_765 .
O165 K28 O180 96.7(13) . .
O106 K28 O180 71.7(11) . .
O166 K28 O162 119.2(13) 2_765 1_565
O165 K28 O162 17.0(9) . 1_565
O106 K28 O162 151.4(13) . 1_565
O180 K28 O162 104.8(14) . 1_565
O166 K28 K23 140.8(12) 2_765 2_765
O165 K28 K23 115.6(12) . 2_765
O106 K28 K23 57.0(7) . 2_765
O180 K28 K23 105.2(13) . 2_765
O162 K28 K23 98.8(12) 1_565 2_765
O166 K28 O116 102.8(11) 2_765 2_765
O165 K28 O116 108.8(10) . 2_765
O106 K28 O116 82.2(7) . 2_765
O180 K28 O116 153.9(13) . 2_765
O162 K28 O116 98.6(10) 1_565 2_765
K23 K28 O116 59.2(7) 2_765 2_765
O166 K28 O125 66.7(9) 2_765 2_765
O165 K28 O125 85.9(10) . 2_765
O106 K28 O125 111.9(9) . 2_765
O180 K28 O125 141.9(13) . 2_765
O162 K28 O125 88.6(11) 1_565 2_765
K23 K28 O125 107.8(9) 2_765 2_765
O116 K28 O125 48.7(5) 2_765 2_765
O166 K28 K10" 17.9(9) 2_765 2_765
O165 K28 K10" 88.8(11) . 2_765
O106 K28 K10" 104.4(9) . 2_765
O180 K28 K10" 88.0(13) . 2_765
O162 K28 K10" 103.8(12) 1_565 2_765
K23 K28 K10" 149.9(11) 2_765 2_765
O116 K28 K10" 97.6(9) 2_765 2_765
O125 K28 K10" 54.0(7) 2_765 2_765
O166 K28 W34 73.1(9) 2_765 2_765
O165 K28 W34 112.7(11) . 2_765
O106 K28 W34 84.2(6) . 2_765
O180 K28 W34 141.0(12) . 2_765
O162 K28 W34 110.7(10) 1_565 2_765
K23 K28 W34 85.3(8) 2_765 2_765
O116 K28 W34 29.8(4) 2_765 2_765
O125 K28 W34 29.2(3) 2_765 2_765
K10" K28 W34 68.4(7) 2_765 2_765
O166 K28 K10' 38.6(7) 2_765 2_765
O165 K28 K10' 68.2(9) . 2_765
O106 K28 K10' 125.8(8) . 2_765
O180 K28 K10' 96.1(11) . 2_765
O162 K28 K10' 82.6(10) 1_565 2_765
K23 K28 K10' 157.5(10) 2_765 2_765
O116 K28 K10' 98.3(7) 2_765 2_765
O125 K28 K10' 49.7(5) 2_765 2_765
K10" K28 K10' 21.4(6) 2_765 2_765
W34 K28 K10' 73.4(5) 2_765 2_765
O166 K28 W35 121.1(11) 2_765 2_765
O165 K28 W35 84.7(9) . 2_765
O106 K28 W35 102.1(6) . 2_765
O180 K28 W35 162.4(13) . 2_765
O162 K28 W35 72.5(8) 1_565 2_765
K23 K28 W35 59.1(6) 2_765 2_765
O116 K28 W35 26.9(4) 2_765 2_765
O125 K28 W35 55.6(4) 2_765 2_765
K10" K28 W35 109.5(9) 2_765 2_765
W34 K28 W35 51.1(3) 2_765 2_765
K10' K28 W35 100.7(6) 2_765 2_765
K29 K29 O147 98.8(15) 2_665 2_665
K29 K29 O157 109.7(17) 2_665 .
O147 K29 O157 132.7(11) 2_665 .
K29 K29 O37 111.4(15) 2_665 .
O147 K29 O37 105.7(11) 2_665 .
O157 K29 O37 98.1(10) . .
K29 K29 K2 148.5(16) 2_665 2_665
O147 K29 K2 55.1(6) 2_665 2_665
O157 K29 K2 83.3(8) . 2_665
O37 K29 K2 94.2(8) . 2_665
K29 K29 O47 69.8(12) 2_665 2_665
O147 K29 O47 58.5(7) 2_665 2_665
O157 K29 O47 96.8(10) . 2_665
O37 K29 O47 163.6(12) . 2_665
K2 K29 O47 80.4(6) 2_665 2_665
K29 K29 O130 112.2(16) 2_665 2_665
O147 K29 O130 73.8(7) 2_665 2_665
O157 K29 O130 61.0(7) . 2_665
O37 K29 O130 135.9(10) . 2_665
K2 K29 O130 48.1(4) 2_665 2_665
O47 K29 O130 48.6(5) 2_665 2_665
K29 K29 W27 125.1(16) 2_665 .
O147 K29 W27 80.2(8) 2_665 .
O157 K29 W27 110.0(9) . .
O37 K29 W27 27.0(4) . .
K2 K29 W27 72.2(6) 2_665 .
O47 K29 W27 138.5(9) 2_665 .
O130 K29 W27 119.7(8) 2_665 .
K29 K29 K33 155.2(18) 2_665 2_655
O147 K29 K33 101.3(9) 2_665 2_655
O157 K29 K33 45.6(8) . 2_655
O37 K29 K33 76.6(8) . 2_655
K2 K29 K33 46.4(6) 2_665 2_655
O47 K29 K33 109.4(9) 2_665 2_655
O130 K29 K33 60.9(7) 2_665 2_655
W27 K29 K33 72.8(8) . 2_655
K29 K29 W30 92.8(12) 2_665 .
O147 K29 W30 135.0(11) 2_665 .
O157 K29 W30 81.4(8) . .
O37 K29 W30 31.1(4) . .
K2 K29 W30 118.0(8) 2_665 .
O47 K29 W30 160.9(9) 2_665 .
O130 K29 W30 139.7(9) 2_665 .
W27 K29 W30 58.1(4) . .
K33 K29 W30 83.0(7) 2_655 .
K29 K29 W13 88.3(13) 2_665 2_665
O147 K29 W13 73.3(7) 2_665 2_665
O157 K29 W13 70.8(8) . 2_665
O37 K29 W13 159.9(9) . 2_665
K2 K29 W13 68.4(5) 2_665 2_665
O47 K29 W13 27.8(4) 2_665 2_665
O130 K29 W13 24.0(3) 2_665 2_665
W27 K29 W13 140.3(7) . 2_665
K33 K29 W13 83.9(7) 2_655 2_665
W30 K29 W13 150.8(8) . 2_665
K29 K29 K3 78.6(13) 2_665 .
O147 K29 K3 164.8(10) 2_665 .
O157 K29 K3 38.5(6) . .
O37 K29 K3 89.1(7) . .
K2 K29 K3 121.3(8) 2_665 .
O47 K29 K3 107.0(8) 2_665 .
O130 K29 K3 93.2(7) 2_665 .
W27 K29 K3 113.7(6) . .
K33 K29 K3 78.1(7) 2_655 .
W30 K29 K3 60.2(4) . .
W13 K29 K3 91.6(6) 2_665 .
O183 K30 O176 73(2) . .
O183 K30 O175 108(2) . 2_664
O176 K30 O175 152(2) . 2_664
O183 K30 O96 83.3(19) . .
O176 K30 O96 71.8(13) . .
O175 K30 O96 136.0(18) 2_664 .
O183 K30 O184 95(2) . .
O176 K30 O184 78.7(16) . .
O175 K30 O184 73.4(16) 2_664 .
O96 K30 O184 149.6(16) . .
O183 K30 O175 69(2) . .
O176 K30 O175 125.8(17) . .
O175 K30 O175 77.6(16) 2_664 .
O96 K30 O175 67.2(12) . .
O184 K30 O175 140.0(18) . .
O183 K30 K11 61.1(18) . 1_564
O176 K30 K11 108.1(15) . 1_564
O175 K30 K11 54.2(13) 2_664 1_564
O96 K30 K11 141.4(12) . 1_564
O184 K30 K11 55.8(12) . 1_564
O175 K30 K11 85.0(12) . 1_564
O183 K30 K11 109(2) . 2_655
O176 K30 K11 133.1(15) . 2_655
O175 K30 K11 73.9(13) 2_664 2_655
O96 K30 K11 62.4(8) . 2_655
O184 K30 K11 143.9(14) . 2_655
O175 K30 K11 42.1(11) . 2_655
K11 K30 K11 113.5(8) 1_564 2_655
O183 K30 K30 86(2) . 2_664
O176 K30 K30 158.5(18) . 2_664
O175 K30 K30 41.6(11) 2_664 2_664
O96 K30 K30 99.8(12) . 2_664
O184 K30 K30 110.4(16) . 2_664
O175 K30 K30 36.1(10) . 2_664
K11 K30 K30 65.7(8) 1_564 2_664
K11 K30 K30 47.8(7) 2_655 2_664
O183 K30 K18 43.1(17) . 1_564
O176 K30 K18 54.2(11) . 1_564
O175 K30 K18 144.1(15) 2_664 1_564
O96 K30 K18 42.9(7) . 1_564
O184 K30 K18 121.2(14) . 1_564
O175 K30 K18 71.6(11) . 1_564
K11 K30 K18 104.2(8) 1_564 1_564
K11 K30 K18 94.4(7) 2_655 1_564
K30 K30 K18 105.9(10) 2_664 1_564
O183 K30 K21 114.2(19) . 2_665
O176 K30 K21 41.4(12) . 2_665
O175 K30 K21 131.4(14) 2_664 2_665
O96 K30 K21 73.3(8) . 2_665
O184 K30 K21 79.9(13) . 2_665
O175 K30 K21 139.9(13) . 2_665
K11 K30 K21 133.0(9) 1_564 2_665
K11 K30 K21 111.7(8) 2_655 2_665
K30 K30 K21 156.6(14) 2_664 2_665
K18 K30 K21 84.5(6) 1_564 2_665
O62 K31 O82 157.4(9) . 2_656
O62 K31 K9 68.5(6) . 1_455
O82 K31 K9 104.9(7) 2_656 1_455
O62 K31 K7 100.2(7) . 1_455
O82 K31 K7 57.6(5) 2_656 1_455
K9 K31 K7 91.9(6) 1_455 1_455
O62 K31 O70 135.7(8) . 2_656
O82 K31 O70 66.1(6) 2_656 2_656
K9 K31 O70 102.1(6) 1_455 2_656
K7 K31 O70 123.7(8) 1_455 2_656
O62 K31 O65 49.7(5) . .
O82 K31 O65 130.6(8) 2_656 .
K9 K31 O65 118.1(8) 1_455 .
K7 K31 O65 96.1(6) 1_455 .
O70 K31 O65 122.2(7) 2_656 .
O62 K31 O70 49.0(5) . .
O82 K31 O70 152.0(8) 2_656 .
K9 K31 O70 96.7(7) 1_455 .
K7 K31 O70 140.3(7) 1_455 .
O70 K31 O70 92.3(6) 2_656 .
O65 K31 O70 46.2(4) . .
O62 K31 O8 52.5(5) . .
O82 K31 O8 108.4(7) 2_656 .
K9 K31 O8 93.6(6) 1_455 .
K7 K31 O8 53.1(4) 1_455 .
O70 K31 O8 164.2(8) 2_656 .
O65 K31 O8 49.1(5) . .
O70 K31 O8 87.6(6) . .
O62 K31 K16 115.7(7) . 2_656
O82 K31 K16 53.8(5) 2_656 2_656
K9 K31 K16 51.1(4) 1_455 2_656
K7 K31 K16 65.7(5) 1_455 2_656
O70 K31 K16 81.7(6) 2_656 2_656
O65 K31 K16 156.0(7) . 2_656
O70 K31 K16 144.1(7) . 2_656
O8 K31 K16 107.4(6) . 2_656
O62 K31 W24 30.4(3) . .
O82 K31 W24 134.8(7) 2_656 .
K9 K31 W24 92.2(6) 1_455 .
K7 K31 W24 80.7(5) 1_455 .
O70 K31 W24 150.7(7) 2_656 .
O65 K31 W24 30.7(3) . .
O70 K31 W24 60.4(4) . .
O8 K31 W24 27.6(3) . .
K16 K31 W24 126.3(6) 2_656 .
O62 K31 K21 105.6(7) . 2_656
O82 K31 K21 76.7(7) 2_656 2_656
K9 K31 K21 168.4(8) 1_455 2_656
K7 K31 K21 79.2(6) 1_455 2_656
O70 K31 K21 89.1(7) 2_656 2_656
O65 K31 K21 56.3(5) . 2_656
O70 K31 K21 85.8(6) . 2_656
O8 K31 K21 75.1(6) . 2_656
K16 K31 K21 129.2(8) 2_656 2_656
W24 K31 K21 79.2(5) . 2_656
O62 K31 W22 28.4(3) . .
O82 K31 W22 170.0(7) 2_656 .
K9 K31 W22 68.4(5) 1_455 .
K7 K31 W22 128.3(7) 1_455 .
O70 K31 W22 107.3(6) 2_656 .
O65 K31 W22 59.1(4) . .
O70 K31 W22 30.0(3) . .
O8 K31 W22 80.0(5) . .
K16 K31 W22 119.1(6) 2_656 .
W24 K31 W22 54.4(3) . .
K21 K31 W22 111.4(6) 2_656 .
O145 K32 O160 144(2) 2_755 .
O145 K32 O181 99(2) 2_755 2_755
O160 K32 O181 61.2(13) . 2_755
O145 K32 O13 91(2) 2_755 2_755
O160 K32 O13 125.0(9) . 2_755
O181 K32 O13 126.9(11) 2_755 2_755
O145 K32 O97 92(2) 2_755 .
O160 K32 O97 64.5(7) . .
O181 K32 O97 98.8(11) 2_755 .
O13 K32 O97 133.1(7) 2_755 .
O145 K32 K14 30.7(17) 2_755 2_755
O160 K32 K14 127.8(9) . 2_755
O181 K32 K14 115.9(12) 2_755 2_755
O13 K32 K14 98.8(6) 2_755 2_755
O97 K32 K14 64.9(6) . 2_755
O145 K32 O171 58.0(19) 2_755 2_755
O160 K32 O171 116.9(10) . 2_755
O181 K32 O171 56.3(13) 2_755 2_755
O13 K32 O171 88.2(8) 2_755 2_755
O97 K32 O171 131.6(9) . 2_755
K14 K32 O171 88.1(9) 2_755 2_755
O145 K32 O94 79.2(19) 2_755 2_755
O160 K32 O94 119.3(8) . 2_755
O181 K32 O94 177.2(12) 2_755 2_755
O13 K32 O94 55.5(4) 2_755 2_755
O97 K32 O94 79.2(5) . 2_755
K14 K32 O94 61.4(5) 2_755 2_755
O171 K32 O94 123.6(9) 2_755 2_755
O145 K32 O95 143(2) 2_755 2_755
O160 K32 O95 72.0(7) . 2_755
O181 K32 O95 92.9(11) 2_755 2_755
O13 K32 O95 54.5(5) 2_755 2_755
O97 K32 O95 121.0(7) . 2_755
K14 K32 O95 150.1(7) 2_755 2_755
O171 K32 O95 102.6(8) 2_755 2_755
O94 K32 O95 89.9(5) 2_755 2_755
O145 K32 O16 131(2) 2_755 2_755
O160 K32 O16 74.4(7) . 2_755
O181 K32 O16 130.3(13) 2_755 2_755
O13 K32 O16 63.2(5) 2_755 2_755
O97 K32 O16 80.0(5) . 2_755
K14 K32 O16 108.4(6) 2_755 2_755
O171 K32 O16 148.4(9) 2_755 2_755
O94 K32 O16 51.6(4) 2_755 2_755
O95 K32 O16 50.6(4) 2_755 2_755
O145 K32 O88 60.2(19) 2_755 .
O160 K32 O88 83.5(7) . .
O181 K32 O88 65.5(10) 2_755 .
O13 K32 O88 151.4(8) 2_755 .
O97 K32 O88 52.7(5) . .
K14 K32 O88 55.7(5) 2_755 .
O171 K32 O88 79.0(8) 2_755 .
O94 K32 O88 111.7(6) 2_755 .
O95 K32 O88 153.3(7) 2_755 .
O16 K32 O88 132.6(6) 2_755 .
O145 K32 W8 111(2) 2_755 2_755
O160 K32 W8 103.0(7) . 2_755
O181 K32 W8 102.0(10) 2_755 2_755
O13 K32 W8 28.5(3) 2_755 2_755
O97 K32 W8 145.9(6) . 2_755
K14 K32 W8 126.3(6) 2_755 2_755
O171 K32 W8 82.5(7) 2_755 2_755
O94 K32 W8 80.7(4) 2_755 2_755
O95 K32 W8 31.8(3) 2_755 2_755
O16 K32 W8 65.9(4) 2_755 2_755
O88 K32 W8 161.4(6) . 2_755
O157 K33 O150 140.4(15) 2_655 .
O157 K33 K2 92.7(11) 2_655 1_545
O150 K33 K2 98.7(13) . 1_545
O157 K33 O173 145.7(18) 2_655 2_755
O150 K33 O173 67.5(13) . 2_755
K2 K33 O173 102.8(13) 1_545 2_755
O157 K33 K27 74.1(12) 2_655 1_545
O150 K33 K27 115.5(14) . 1_545
K2 K33 K27 140.3(14) 1_545 1_545
O173 K33 K27 74.5(13) 2_755 1_545
O157 K33 K26 63.5(9) 2_655 2_655
O150 K33 K26 90.6(11) . 2_655
K2 K33 K26 150.1(12) 1_545 2_655
O173 K33 K26 107.0(14) 2_755 2_655
K27 K33 K26 53.7(9) 1_545 2_655
O157 K33 K27' 82.6(12) 2_655 1_545
O150 K33 K27' 116.9(13) . 1_545
K2 K33 K27' 128.8(13) 1_545 1_545
O173 K33 K27' 63.7(13) 2_755 1_545
K27 K33 K27' 15.5(6) 1_545 1_545
K26 K33 K27' 68.9(10) 2_655 1_545
O157 K33 O77 104.4(11) 2_655 2_655
O150 K33 O77 58.5(9) . 2_655
K2 K33 O77 50.2(6) 1_545 2_655
O173 K33 O77 109.1(15) 2_755 2_655
K27 K33 O77 168.8(14) 1_545 2_655
K26 K33 O77 115.5(11) 2_655 2_655
K27' K33 O77 172.8(13) 1_545 2_655
O157 K33 K26' 71.6(10) 2_655 2_655
O150 K33 K26' 77.8(11) . 2_655
K2 K33 K26' 145.3(13) 1_545 2_655
O173 K33 K26' 107.4(14) 2_755 2_655
K27 K33 K26' 66.2(11) 1_545 2_655
K26 K33 K26' 14.3(6) 2_655 2_655
K27' K33 K26' 80.9(11) 1_545 2_655
O77 K33 K26' 102.7(11) 2_655 2_655
O157 K33 K24 105.2(13) 2_655 2_755
O150 K33 K24 112.5(12) . 2_755
K2 K33 K24 90.3(9) 1_545 2_755
O173 K33 K24 45.4(11) 2_755 2_755
K27 K33 K24 59.1(10) 1_545 2_755
K26 K33 K24 112.3(12) 2_655 2_755
K27' K33 K24 43.6(8) 1_545 2_755
O77 K33 K24 131.1(11) 2_655 2_755
K26' K33 K24 123.2(12) 2_655 2_755
O157 K33 K13 115.9(12) 2_655 .
O150 K33 K13 46.4(8) . .
K2 K33 K13 145.0(13) 1_545 .
O173 K33 K13 65.2(10) 2_755 .
K27 K33 K13 70.9(9) 1_545 .
K26 K33 K13 52.4(6) 2_655 .
K27' K33 K13 77.4(9) 1_545 .
O77 K33 K13 100.6(10) 2_655 .
K26' K33 K13 45.5(7) 2_655 .
K24 K33 K13 100.3(9) 2_755 .
O157 K33 K29 47.3(8) 2_655 2_655
O150 K33 K29 111.9(13) . 2_655
K2 K33 K29 55.7(7) 1_545 2_655
O173 K33 K29 158.5(15) 2_755 2_655
K27 K33 K29 121.4(13) 1_545 2_655
K26 K33 K29 94.4(9) 2_655 2_655
K27' K33 K29 128.0(13) 1_545 2_655
O77 K33 K29 58.4(7) 2_655 2_655
K26' K33 K29 93.0(10) 2_655 2_655
K24 K33 K29 127.1(11) 2_755 2_655
K13 K33 K29 131.2(10) . 2_655
O131 P1 O32 110.2(7) . .
O131 P1 O56 109.7(8) . .
O32 P1 O56 109.8(7) . .
O131 P1 O126 109.6(7) . .
O32 P1 O126 110.4(7) . .
O56 P1 O126 107.1(7) . .
O51 P2 O29 110.5(7) . .
O51 P2 O42 108.6(7) . .
O29 P2 O42 111.2(7) . .
O51 P2 O14 107.3(7) . .
O29 P2 O14 110.8(6) . .
O42 P2 O14 108.4(7) . .
O111 P3 O78 112.1(9) . .
O111 P3 O39 109.0(9) . .
O78 P3 O39 106.3(8) . .
O111 P3 O40 112.1(8) . .
O78 P3 O40 109.9(9) . .
O39 P3 O40 107.1(8) . .
W10 O1 K5 141.7(8) . 2_765
W10 O1 K10" 129.3(11) . 2_765
K5 O1 K10" 87.4(8) 2_765 2_765
W10 O1 K24 95.3(8) . .
K5 O1 K24 53.8(6) 2_765 .
K10" O1 K24 133.6(10) 2_765 .
W31 O2 W14 125.2(6) . .
W31 O2 K5 133.6(7) . .
W14 O2 K5 99.8(5) . .
W37 O3 W23 146.4(8) . .
W26 O4 K13 141.0(9) . 2_655
W25' O5 W18 153.6(13) . .
W25' O5 W25 12.7(12) . .
W18 O5 W25 150.7(10) . .
W25' O5 K14 76.3(9) . 2_755
W18 O5 K14 127.7(9) . 2_755
W25 O5 K14 81.7(6) . 2_755
W36 O6 W35 153.1(9) . .
W39 O7 K11 159.7(10) . .
W24 O8 K7 139.0(8) . 1_455
W24 O8 K31 83.5(6) . .
K7 O8 K31 55.6(5) 1_455 .
W18 O9 W16 150.9(8) . .
W21 O10 W5 157.1(8) . .
W21 O10 K15 98.8(6) . .
W5 O10 K15 103.4(6) . .
W6 O11 W1 148.6(7) . .
W6 O11 K1 113.2(5) . .
W1 O11 K1 98.1(4) . .
W7 O12 W2 161.5(7) . .
W7 O12 K1 101.5(5) . .
W2 O12 K1 92.7(4) . .
W8 O13 W5 150.9(7) . .
W8 O13 K32 105.6(6) . 2_755
W5 O13 K32 103.2(6) . 2_755
P2 O14 W32 129.2(6) . .
P2 O14 W8 122.6(7) . .
W32 O14 W8 90.7(4) . .
P2 O14 W11 122.5(6) . .
W32 O14 W11 91.1(4) . .
W8 O14 W11 89.9(4) . .
W9 O15 W14 151.1(7) . .
W9 O15 K25 105.4(7) . .
W14 O15 K25 103.1(7) . .
W11 O16 W12 150.1(6) . .
W11 O16 K8 99.6(5) . 2_755
W12 O16 K8 95.7(4) . 2_755
W11 O16 K32 104.1(5) . 2_755
W12 O16 K32 102.8(5) . 2_755
K8 O16 K32 85.0(4) 2_755 2_755
W4 O17 W1 161.3(7) . .
W4 O17 K1 100.8(5) . .
W1 O17 K1 93.6(4) . .
W10 O18 W14 126.2(6) . .
W10 O18 K24 127.7(8) . 2_765
W14 O18 K24 97.7(7) . 2_765
W10 O18 K25 106.0(6) . .
W14 O18 K25 103.9(6) . .
K24 O18 K25 86.3(8) 2_765 .
W19 O19 W4 147.2(7) . .
W31 O20 W11 148.0(7) . .
W31 O20 K27' 108.8(8) . 2_765
W11 O20 K27' 102.6(8) . 2_765
W21 O21 K17 111.0(9) . 2_756
W21 O21 K15 97.9(6) . .
K17 O21 K15 130.7(8) 2_756 .
W26 O22 W30 152.2(8) . .
W17 O23 W32 152.2(7) . .
W3 O24 W6 122.7(6) . .
W3 O24 K1 92.5(4) . .
W6 O24 K1 88.9(4) . .
W17 O25 W10 153.5(7) . .
W17 O25 K25 103.8(7) . .
W10 O25 K25 100.2(6) . .
W22 O26 W1 147.5(8) . .
W14 O27 W7 151.4(7) . .
W5 O28 K15 130.0(7) . 2_756
W5 O28 K14 107.8(7) . .
K15 O28 K14 115.7(7) 2_756 .
P2 O29 W5 127.4(7) . .
P2 O29 W12 128.4(7) . .
W5 O29 W12 93.2(4) . .
W21 O30 W17 126.9(7) . .
W32 O31 W11 124.2(7) . .
W32 O31 K27 115.5(8) . 2_765
W11 O31 K27 107.8(8) . 2_765
W32 O31 K27' 107.5(8) . 2_765
W11 O31 K27' 102.7(8) . 2_765
K27 O31 K27' 18.2(7) 2_765 2_765
W32 O31 K19 98.9(6) . 1_655
W11 O31 K19 97.1(5) . 1_655
K27 O31 K19 110.5(8) 2_765 1_655
K27' O31 K19 128.7(9) 2_765 1_655
P1 O32 W6 127.8(8) . .
P1 O32 W3 128.1(7) . .
W6 O32 W3 92.8(4) . .
W19 O33 W29 126.4(7) . .
W5 O34 W2 147.1(6) . .
W5 O34 K1 114.8(5) . .
W2 O34 K1 97.8(4) . .
W1 O35 W2 139.9(7) . .
W1 O35 K1 101.3(5) . .
W2 O35 K1 101.0(5) . .
W9 O36 W2 143.6(8) . .
W27 O37 W30 150.1(8) . .
W27 O37 K29 106.6(8) . .
W30 O37 K29 103.2(8) . .
W38 O38 W27 127.0(7) . .
W38 O38 K11 104.4(6) . 2_655
W27 O38 K11 106.3(7) . 2_655
P3 O39 W38 127.2(8) . .
P3 O39 W27 123.9(9) . .
W38 O39 W27 91.2(5) . .
P3 O39 W33 123.1(8) . .
W38 O39 W33 91.0(5) . .
W27 O39 W33 89.8(4) . .
P3 O40 W30 129.8(8) . .
P3 O40 W13 126.1(8) . .
W30 O40 W13 95.1(5) . .
W15 O41 W24 152.5(8) . .
W15 O41 K19 105.5(7) . .
W24 O41 K19 99.0(6) . .
P2 O42 W9 126.6(7) . .
P2 O42 W21 125.6(7) . .
W9 O42 W21 89.3(5) . .
P2 O42 W17 125.8(7) . .
W9 O42 W17 89.7(4) . .
W21 O42 W17 87.8(4) . .
W3 O43 K4 108.2(5) . .
W3 O43 K10 111.4(6) . 2_755
K4 O43 K10 139.6(5) . 2_755
W12 O44 W7 149.8(7) . .
W12 O44 K1 114.0(5) . .
W7 O44 K1 93.0(5) . .
W12 O44 K4 99.2(5) . .
W7 O44 K4 100.0(5) . .
K1 O44 K4 76.7(3) . .
W21 O45 W8 146.5(7) . .
W21 O45 K16 118.8(6) . 2_756
W8 O45 K16 91.5(5) . 2_756
W20 O46 W16 161.0(7) . .
W20 O46 W20' 4.0(4) . .
W16 O46 W20' 161.5(7) . .
W20 O46 K4 100.3(5) . .
W16 O46 K4 97.1(4) . .
W20' O46 K4 98.0(5) . .
W13 O47 W30 122.0(9) . .
W13 O47 K29 99.5(7) . 2_665
W30 O47 K29 132.6(8) . 2_665
W32 O48 W8 124.3(6) . .
W32 O48 K9 133.3(5) . .
W8 O48 K9 102.0(5) . .
W32 O48 K19 106.8(6) . 1_655
W8 O48 K19 96.3(5) . 1_655
K9 O48 K19 57.2(4) . 1_655
W23 O49 W6 153.3(7) . .
W38 O50 W35 152.0(10) . .
W38 O50 K18 103.4(7) . 1_564
W35 O50 K18 95.3(8) . 1_564
P2 O51 W14 125.0(8) . .
P2 O51 W31 126.9(6) . .
W14 O51 W31 89.2(4) . .
P2 O51 W10 126.5(7) . .
W14 O51 W10 89.3(4) . .
W31 O51 W10 87.7(4) . .
W1 O52 K6 123.3(7) . .
W1 O52 K21 130.8(8) . .
K6 O52 K21 105.6(6) . .
W31 O53 W12 154.9(7) . .
W20 O54 W20' 15.0(9) . .
W20 O54 W4 149.2(8) . .
W20' O54 W4 164.1(14) . .
W32 O55 K22 109.0(8) . 2_765
P1 O56 W28 124.3(8) . .
P1 O56 W39 128.6(7) . .
W28 O56 W39 90.3(4) . .
P1 O56 W23 123.2(7) . .
W28 O56 W23 89.4(4) . .
W39 O56 W23 89.9(4) . .
W17 O57 W9 128.1(7) . .
W17 O57 K25 105.2(7) . .
W9 O57 K25 103.4(6) . .
W16 O58 W7 158.4(7) . .
W28 O59 W3 152.3(7) . .
W28 O59 K10 92.8(5) . 2_755
W3 O59 K10 102.2(6) . 2_755
W20' O60 W20 15.8(11) . .
W20' O60 K8 107.1(15) . .
W20 O60 K8 122.0(7) . .
W20' O60 K4 106.2(14) . .
W20 O60 K4 92.5(6) . .
K8 O60 K4 144.8(5) . .
W37 O61 W6 156.0(8) . .
W37 O61 K16 101.6(7) . .
W6 O61 K16 100.4(5) . .
W24 O62 W22 128.0(7) . .
W24 O62 K31 100.7(7) . .
W22 O62 K31 109.7(7) . .
W24 O62 K19 110.5(7) . .
W22 O62 K19 98.8(6) . .
K31 O62 K19 108.2(7) . .
W24 O62 K9 136.4(6) . 1_455
W22 O62 K9 95.6(5) . 1_455
K31 O62 K9 57.9(5) . 1_455
K19 O62 K9 54.8(4) . 1_455
W30 O63 W20 157.0(9) . .
W30 O63 W20' 149.2(11) . .
W20 O63 W20' 11.8(7) . .
W3 O64 W4 148.3(6) . .
W3 O64 K1 112.7(5) . .
W4 O64 K1 95.1(4) . .
W3 O64 K4 102.0(5) . .
W4 O64 K4 99.3(4) . .
K1 O64 K4 76.0(3) . .
W24 O65 W37 128.9(8) . .
W24 O65 K31 85.7(6) . .
W37 O65 K31 109.1(7) . .
W24 O65 K21 126.8(7) . 2_656
W37 O65 K21 103.6(7) . 2_656
K31 O65 K21 67.8(6) . 2_656
W16 O66 K4 104.3(6) . .
W16 O66 K10 99.0(7) . .
K4 O66 K10 156.3(6) . .
W2 O67 K6 122.6(6) . .
W19 O68 K3 137.7(7) . .
W19 O68 K26 137.8(7) . .
K3 O68 K26 83.6(5) . .
W19 O68 K26' 130.9(8) . .
K3 O68 K26' 91.3(7) . .
K26 O68 K26' 16.5(6) . .
W11 O69 K8 102.2(5) . 2_755
W37 O70 W22 124.6(8) . .
W37 O70 K31 110.1(6) . 2_656
W22 O70 K31 121.9(7) . 2_656
W37 O70 K31 108.1(6) . .
W22 O70 K31 92.5(6) . .
K31 O70 K31 87.7(6) 2_656 .
W29 O71 K8 140.4(7) . .
W31 O72 K10' 153.4(7) . .
W31 O72 K10" 149.0(10) . .
K10' O72 K10" 31.6(8) . .
W31 O72 K10 147.8(7) . .
K10' O72 K10 13.4(4) . .
K10" O72 K10 44.9(8) . .
W33 O73 W34 145.8(9) . .
W33 O73 K22 114.2(8) . .
W34 O73 K22 99.7(8) . .
W12 O74 K8 113.2(5) . 2_755
W12 O74 K4 108.6(5) . .
K8 O74 K4 136.5(5) 2_755 .
W10 O75 W31 125.3(8) . .
W10 O75 K24 108.0(8) . .
W31 O75 K24 126.0(8) . .
W10 O75 K27' 106.4(8) . 2_765
W31 O75 K27' 100.0(7) . 2_765
K24 O75 K27' 52.6(8) . 2_765
W22 O76 K9 113.0(6) . 1_455
W22 O76 K21 133.8(7) . .
K9 O76 K21 108.9(6) 1_455 .
W27 O77 K2 143.5(7) . 2_665
W27 O77 K33 123.3(9) . 2_655
K2 O77 K33 54.7(6) 2_665 2_655
P3 O78 W25 122.6(7) . .
P3 O78 W26 128.3(9) . .
W25 O78 W26 89.7(6) . .
P3 O78 W36 125.0(10) . .
W25 O78 W36 90.4(5) . .
W26 O78 W36 89.7(4) . .
W39 O79 W28 124.7(7) . .
W39 O79 K13 102.5(6) . .
W28 O79 K13 106.0(7) . .
W26 O80 W27 145.6(7) . .
W26 O80 K11 108.9(6) . 2_655
W27 O80 K11 102.8(6) . 2_655
W35 O81 K23 111.0(10) . .
W35 O81 K18 104.0(8) . 1_564
K23 O81 K18 84.3(9) . 1_564
W1 O82 K7 124.5(7) . 2_756
W1 O82 K31 140.0(7) . 2_656
K7 O82 K31 63.8(5) 2_756 2_656
W1 O82 K16 142.0(7) . .
K7 O82 K16 76.8(5) 2_756 .
K31 O82 K16 75.8(6) 2_656 .
W4 O83 K6 114.3(6) . .
W4 O83 K3 144.3(6) . .
K6 O83 K3 83.8(3) . .
W21 O84 W9 124.7(7) . .
W15 O85 W29 126.4(7) . .
W15 O85 K12 105.1(5) . .
W29 O85 K12 116.9(6) . .
W15 O85 K13 104.2(6) . .
W29 O85 K13 102.7(6) . .
K12 O85 K13 96.4(4) . .
W2 O86 K15 146.5(8) . .
W18 O87 K10 112.2(9) . .
W18 O87 K10' 102.9(8) . .
K10 O87 K10' 12.7(3) . .
W36 O88 W25 127.6(8) . .
W36 O88 W25' 134.1(9) . .
W25 O88 W25' 15.7(6) . .
W36 O88 K14 130.1(8) . 2_755
W25 O88 K14 95.9(6) . 2_755
W25' O88 K14 82.7(9) . 2_755
W36 O88 K32 133.5(7) . .
W25 O88 K32 90.8(6) . .
W25' O88 K32 90.1(7) . .
K14 O88 K32 55.0(5) 2_755 .
W19 O89 W22 151.5(7) . .
W19 O89 K19 108.2(6) . .
W22 O89 K19 99.9(6) . .
W33 O90 W13 151.8(9) . .
W8 O92 K7 159.7(7) . .
W8 O92 K16 103.2(6) . 2_756
K7 O92 K16 76.4(5) . 2_756
W8 O92 K9 103.1(6) . .
K7 O92 K9 93.3(4) . .
K16 O92 K9 54.9(4) 2_756 .
W6 O93 K17 149.9(9) . .
W6 O93 K16 97.3(6) . .
K17 O93 K16 107.6(7) . .
W5 O94 W12 123.3(6) . .
W5 O94 K14 100.0(6) . .
W12 O94 K14 136.7(6) . .
W5 O94 K32 97.6(5) . 2_755
W12 O94 K32 112.7(6) . 2_755
K14 O94 K32 56.6(5) . 2_755
W5 O94 K1 89.5(4) . .
W12 O94 K1 94.8(4) . .
K14 O94 K1 83.9(4) . .
K32 O94 K1 140.5(5) 2_755 .
W11 O95 W8 123.9(6) . .
W11 O95 K19 110.9(7) . 1_655
W8 O95 K19 100.0(6) . 1_655
W11 O95 K32 106.0(6) . 2_755
W8 O95 K32 91.8(6) . 2_755
K19 O95 K32 124.6(6) 1_655 2_755
W38 O96 K30 154.1(12) . .
W38 O96 K18 98.5(7) . 1_564
K30 O96 K18 102.2(10) . 1_564
W25' O97 W25 19.9(9) . .
W25' O97 K32 124.6(11) . .
W25 O97 K32 115.6(7) . .
W25' O97 K8 130.7(9) . .
W25 O97 K8 122.5(8) . .
K32 O97 K8 96.7(6) . .
W25' O97 K14 87.6(9) . 2_755
W25 O97 K14 96.9(7) . 2_755
K32 O97 K14 59.1(6) . 2_755
K8 O97 K14 140.5(6) . 2_755
W32 O98 W10 152.0(8) . .
W32 O98 K27' 98.9(8) . 2_765
W10 O98 K27' 107.4(8) . 2_765
W39 O99 W23 124.4(8) . .
W38 O100 W33 127.0(8) . .
W29 O101 W28 148.7(7) . .
W29 O101 K13 102.9(5) . .
W28 O101 K13 107.7(6) . .
W26 O102 W36 127.0(8) . .
W26 O102 K11 103.6(6) . 2_655
W36 O102 K11 104.9(7) . 2_655
W7 O103 W4 134.0(7) . .
W7 O103 K4 111.9(5) . .
W4 O103 K4 114.0(5) . .
W7 O103 K1 94.2(4) . .
W4 O103 K1 93.9(5) . .
K4 O103 K1 74.9(3) . .
W28 O104 W23 124.8(7) . .
W14 O105 K2 142.1(8) . .
W14 O105 K5 104.0(6) . .
K2 O105 K5 104.1(4) . .
W14 O105 K24 103.3(8) . 2_765
K2 O105 K24 113.4(7) . 2_765
K5 O105 K24 55.9(6) . 2_765
W17 O106 K23 153.1(9) . 2_765
W17 O106 K28 141.0(8) . .
K23 O106 K28 65.8(8) 2_765 .
W37 O107 K9 145.3(8) . 2_756
W37 O107 K16 100.2(7) . .
K9 O107 K16 54.6(4) 2_756 .
W25 O108 W26 126.3(9) . .
W25 O108 W25' 2.5(5) . .
W26 O108 W25' 128.7(9) . .
W16 O109 K5 126.0(7) . .
W16 O109 K10' 112.8(7) . .
K5 O109 K10' 120.9(6) . .
W16 O109 K10" 142.1(9) . .
K5 O109 K10" 91.0(8) . .
K10' O109 K10" 30.0(7) . .
W16 O109 K10 102.2(6) . .
K5 O109 K10 131.7(6) . .
K10' O109 K10 12.1(4) . .
K10" O109 K10 41.6(7) . .
W15 O110 K12 92.2(6) . .
P3 O111 W18 125.2(10) . .
P3 O111 W34 126.5(8) . .
W18 O111 W34 90.3(5) . .
P3 O111 W35 124.6(7) . .
W18 O111 W35 90.5(5) . .
W34 O111 W35 88.5(6) . .
W20' O112 W20 7.0(8) . .
W20' O112 K8 84.7(9) . .
W20 O112 K8 91.5(5) . .
W23 O113 K18 135.4(8) . .
W39 O114 W15 154.4(8) . .
W39 O114 K13 101.2(6) . .
W15 O114 K13 103.5(6) . .
W33 O115 K3 132.4(9) . 2_665
W35 O116 W34 126.4(9) . .
W35 O116 K23 91.0(8) . .
W34 O116 K23 141.2(9) . .
W35 O116 K28 105.7(8) . 2_765
W34 O116 K28 96.1(7) . 2_765
K23 O116 K28 59.5(7) . 2_765
W35 O116 K22 119.1(8) . .
W34 O116 K22 98.6(8) . .
K23 O116 K22 66.1(8) . .
K28 O116 K22 107.9(9) 2_765 .
W34 O117 W13 150.1(8) . .
W34 O117 K5 115.1(7) . .
W13 O117 K5 93.8(6) . .
W24 O118 W39 152.1(8) . .
W29 O119 W3 156.8(7) . .
W30 O121 K26' 119.4(10) . .
W30 O121 K3 139.9(7) . .
K26' O121 K3 96.0(9) . .
W30 O121 K26 136.2(8) . .
K26' O121 K26 17.0(7) . .
K3 O121 K26 81.0(5) . .
W15 O122 W19 128.8(7) . .
W15 O122 K19 106.9(6) . .
W19 O122 K19 99.5(6) . .
W28 O123 K10' 118.1(7) . 2_755
W28 O123 K10 109.4(7) . 2_755
K10' O123 K10 13.2(3) 2_755 2_755
W28 O123 K10" 140.5(10) . 2_755
K10' O123 K10" 30.7(7) 2_755 2_755
K10 O123 K10" 43.5(8) 2_755 2_755
W28 O123 K25 119.0(8) . 1_545
K10' O123 K25 104.0(6) 2_755 1_545
K10 O123 K25 117.1(6) 2_755 1_545
K10" O123 K25 73.7(9) 2_755 1_545
W34 O125 W18 128.7(8) . .
W34 O125 K10" 111.7(9) . .
W18 O125 K10" 118.6(8) . .
W34 O125 K10' 138.3(8) . .
W18 O125 K10' 90.9(5) . .
K10" O125 K10' 27.7(7) . .
W34 O125 K28 94.6(7) . 2_765
W18 O125 K28 112.2(7) . 2_765
K10" O125 K28 68.2(9) . 2_765
K10' O125 K28 78.7(6) . 2_765
P1 O126 W29 126.9(7) . .
P1 O126 W19 125.2(7) . .
W29 O126 W19 90.0(4) . .
P1 O126 W15 124.9(7) . .
W29 O126 W15 89.1(4) . .
W19 O126 W15 89.1(4) . .
W35 O127 W18 130.4(8) . .
W38 O128 W36 149.3(8) . .
W38 O128 K11 99.8(6) . 2_655
W36 O128 K11 109.4(6) . 2_655
W7 O129 K6 115.6(7) . .
W7 O129 K2 145.7(6) . .
K6 O129 K2 82.7(4) . .
W13 O130 K2 142.2(7) . .
W13 O130 K5 99.8(6) . .
K2 O130 K5 104.4(4) . .
W13 O130 K29 101.8(7) . 2_665
K2 O130 K29 64.1(6) . 2_665
K5 O130 K29 155.3(7) . 2_665
P1 O131 W22 126.2(7) . .
P1 O131 W37 126.0(7) . .
W22 O131 W37 90.3(5) . .
P1 O131 W24 125.2(7) . .
W22 O131 W24 90.0(4) . .
W37 O131 W24 87.4(4) . .
W33 O132 W27 124.0(8) . .
W25 O133 W25' 17.8(8) . .
W25 O133 W20' 143.6(14) . .
W25' O133 W20' 144.1(13) . .
W25 O133 W20 156.6(9) . .
W25' O133 W20 151.5(12) . .
W20' O133 W20 14.2(9) . .
W13 O134 W16 152.2(9) . .
K2 O141 K6 87.0(5) . .
K1 O142 K4 82.3(4) . .
K1 O142 K14 95.3(5) . .
K4 O142 K14 149.6(6) . .
K14 O143 K17 103.9(8) . .
K1 O144 K14 97.8(6) . .
K32 O145 K14 137(2) 2_755 .
K3 O146 K6 91.6(6) . .
K6 O147 K29 145.6(8) . 2_665
K6 O147 K3 89.6(5) . .
K29 O147 K3 112.2(7) 2_665 .
K6 O147 K2 85.5(4) . .
K29 O147 K2 70.3(6) 2_665 .
K3 O147 K2 173.5(7) . .
K15 O148 K15 128(3) . 2_756
K16 O149 K15 150.8(9) . .
K16 O149 K7 76.3(6) . 2_756
K15 O149 K7 97.5(6) . 2_756
K13 O150 K33 86.2(11) . .
K10 O151 K8 162.5(9) 2_755 .
K10 O151 K10' 5.3(5) 2_755 2_755
K8 O151 K10' 158.9(8) . 2_755
K4 O152 K4 106.8(6) . 2_755
K27' O153 K27 18.9(7) . .
K27' O153 K5 101.2(9) . .
K27 O153 K5 116.7(9) . .
K6 O154 K21 97.9(8) . .
K16 O155 K22 138.9(11) . 1_546
K26' O156 K12 112.7(12) . .
K26' O156 K26 9.1(9) . .
K12 O156 K26 104.8(8) . .
K26' O156 K13 55.2(9) . 2_655
K12 O156 K13 87.1(6) . 2_655
K26 O156 K13 57.2(5) . 2_655
K33 O157 K29 87.1(12) 2_655 .
K33 O157 K3 139.5(11) 2_655 .
K29 O157 K3 103.1(9) . .
K33 O157 K26 65.5(9) 2_655 .
K29 O157 K26 120.3(11) . .
K3 O157 K26 75.8(6) . .
K21 O158 K7 101.2(11) 2_756 .
K12 O159 K26 118.6(10) . .
K12 O159 K26' 103.2(11) . .
K26 O159 K26' 16.2(6) . .
K12 O159 K13 95.5(9) . 2_655
K26 O159 K13 59.8(6) . 2_655
K26' O159 K13 52.6(8) . 2_655
O169 O160 K32 147.9(19) . .
O169 O160 K8 49.1(14) . .
K32 O160 K8 99.6(9) . .
K24 O161 K25 110.6(13) . 2_765
K24 O161 K10" 154.2(16) . .
K25 O161 K10" 89.2(13) 2_765 .
O165 O162 K17 173(4) 1_545 .
O165 O162 K28 57(3) 1_545 1_545
K17 O162 K28 122.9(15) . 1_545
K27' O163 K27 19.2(7) 1_545 1_545
K27' O163 K13 108.9(13) 1_545 .
K27 O163 K13 92.2(11) 1_545 .
K3 O164 K19 142.7(14) . .
O162 O165 K28 106(4) 1_565 .
K10" O166 K28 127(2) . 2_765
K10" O166 K10' 26.0(17) . .
K28 O166 K10' 103.6(11) 2_765 .
K10" O166 K25 117(2) . 2_765
K28 O166 K25 104.4(13) 2_765 2_765
K10' O166 K25 122.1(11) . 2_765
K10" O166 K10 28.6(17) . .
K28 O166 K10 102.6(10) 2_765 .
K10' O166 K10 4.1(5) . .
K25 O166 K10 119.0(10) 2_765 .
K17 O168 K23 120.5(14) . 1_546
O160 O169 K8 98(2) . .
K22 O170 K9 117.8(15) 2_665 1_455
K7 O171 K32 124.3(12) . 2_755
K24 O173 K25 100.2(15) . 2_765
K24 O173 K33 83.4(15) . 2_755
K25 O173 K33 135.7(19) 2_765 2_755
K24 O173 K27' 51.0(11) . 2_765
K25 O173 K27' 147.2(18) 2_765 2_765
K33 O173 K27' 64.4(12) 2_755 2_765
K23 O174 K18 86.3(15) . 1_564
K30 O175 K11 78.7(15) 2_664 2_655
K30 O175 K30 102.4(16) 2_664 .
K11 O175 K30 95.0(16) 2_655 .
K30 O176 K21 109.3(17) . 2_665
K26 O178 K27 80.5(17) . 2_665
K26 O178 K26' 12.3(9) . .
K27 O178 K26' 89.3(17) 2_665 .
K26 O178 K27' 88.1(16) . 2_665
K27 O178 K27' 8.0(10) 2_665 2_665
K26' O178 K27' 96.4(15) . 2_665
K26 O178 K19 147.8(17) . .
K27 O178 K19 122.9(18) 2_665 .
K26' O178 K19 144.7(15) . .
K27' O178 K19 116.8(15) 2_665 .
K25 O180 K28 101.2(18) . .
K17 O182 K14 104(2) . .
K30 O183 K11 81.8(18) . 1_564
K30 O183 K18 111(2) . 1_564
K11 O183 K18 167(2) 1_564 1_564
K30 O184 K11 74.9(14) . 1_564

loop_
_geom_bond_atom_site_label_1
_geom_bond_atom_site_label_2
_geom_bond_distance
_geom_bond_site_symmetry_2
W1 O52 1.705(13) .
W1 O82 1.729(13) .
W1 O35 1.930(12) .
W1 O26 2.011(12) .
W1 O17 2.071(13) .
W1 O11 2.183(11) .
W1 K1 3.783(5) .
W1 K6 4.032(5) .
W1 K7 4.035(6) 2_756
W2 O67 1.731(12) .
W2 O86 1.748(13) .
W2 O35 1.931(11) .
W2 O36 1.979(13) .
W2 O12 2.114(12) .
W2 O34 2.235(11) .
W2 K1 3.777(4) .
W2 K6 4.064(5) .
W2 K15 4.130(16) .
W3 O43 1.720(13) .
W3 O64 1.798(11) .
W3 O24 1.921(12) .
W3 O119 1.932(12) .
W3 O59 2.078(12) .
W3 O32 2.354(13) .
W3 K1 3.958(4) .
W3 K4 4.026(5) .
W4 O83 1.708(12) .
W4 O17 1.824(13) .
W4 O103 1.933(12) .
W4 O19 1.977(12) .
W4 O54 1.998(14) .
W4 O64 2.252(11) .
W4 K1 3.826(4) .
W4 K6 3.994(6) .
W5 O28 1.724(13) .
W5 O34 1.773(11) .
W5 O94 1.906(13) .
W5 O10 1.910(12) .
W5 O13 2.063(12) .
W5 O29 2.300(12) .
W5 K32 3.810(16) 2_755
W5 K1 3.853(4) .
W5 K14 3.859(17) .
W5 K15 3.975(17) 2_756
W5 K15 4.099(18) .
W6 O93 1.692(12) .
W6 O11 1.781(11) .
W6 O24 1.936(13) .
W6 O61 1.957(14) .
W6 O49 2.054(12) .
W6 O32 2.321(12) .
W6 K1 3.862(5) .
W6 K16 3.941(16) .
W7 O129 1.708(12) .
W7 O12 1.795(13) .
W7 O103 1.905(11) .
W7 O58 1.972(13) .
W7 O27 1.989(12) .
W7 O44 2.250(12) .
W7 K1 3.819(5) .
W7 K6 3.944(6) .
W8 O92 1.712(13) .
W8 O13 1.842(12) .
W8 O45 1.924(13) .
W8 O95 1.957(15) .
W8 O48 1.964(11) .
W8 O14 2.411(12) .
W8 K32 3.713(15) 2_755
W8 K16 3.836(14) 2_756
W8 K19 3.856(17) 1_655
W8 K9 3.881(5) .
W9 O91 1.679(14) .
W9 O36 1.839(12) .
W9 O15 1.899(15) .
W9 O84 1.951(13) .
W9 O57 1.956(13) .
W9 O42 2.410(12) .
W9 K25 4.14(2) .
W10 O1 1.676(14) .
W10 O18 1.895(11) .
W10 O75 1.898(14) .
W10 O98 1.918(12) .
W10 O25 1.926(13) .
W10 O51 2.499(12) .
W10 K24 3.86(3) .
W10 K25 4.08(2) .
W10 K5 4.133(6) 2_765
W11 O69 1.689(14) .
W11 O16 1.827(12) .
W11 O95 1.915(14) .
W11 O20 1.917(13) .
W11 O31 1.993(12) .
W11 O14 2.425(12) .
W11 K8 3.795(6) 2_755
W11 K27' 3.88(3) 2_765
W11 K27 3.97(3) 2_765
W11 K32 4.063(17) 2_755
W11 K19 4.095(16) 1_655
W12 O74 1.713(12) .
W12 O44 1.761(13) .
W12 O53 1.936(12) .
W12 O94 1.939(13) .
W12 O16 2.093(11) .
W12 O29 2.354(11) .
W12 K4 3.840(5) .
W12 K8 3.854(6) 2_755
W12 K1 4.024(5) .
W13 O130 1.705(13) .
W13 O134 1.796(14) .
W13 O47 1.936(16) .
W13 O117 1.954(17) .
W13 O90 2.037(14) .
W13 O40 2.311(14) .
W13 K5 3.603(5) .
W13 K29 4.10(3) 2_665
W14 O105 1.680(12) .
W14 O27 1.816(12) .
W14 O15 1.915(14) .
W14 O2 1.950(14) .
W14 O18 1.984(12) .
W14 O51 2.421(12) .
W14 K5 3.716(6) .
W14 K24 3.75(3) 2_765
W14 K25 4.09(2) .
W15 O110 1.717(12) .
W15 O41 1.859(15) .
W15 O122 1.867(13) .
W15 O114 1.902(13) .
W15 O85 1.913(15) .
W15 O126 2.491(12) .
W15 K12 3.7953(10) .
W15 K13 4.013(14) .
W16 O66 1.733(13) .
W16 O109 1.766(14) .
W16 O58 1.833(13) .
W16 O9 1.994(14) .
W16 O134 2.102(13) .
W16 O46 2.123(12) .
W16 K10 3.796(15) .
W16 K4 3.820(5) .
W16 K10' 3.838(13) .
W16 K5 4.084(5) .
W17 O106 1.684(13) .
W17 O25 1.875(13) .
W17 O23 1.877(13) .
W17 O57 1.893(13) .
W17 O30 1.924(16) .
W17 O42 2.497(12) .
W18 O87 1.698(14) .
W18 O9 1.834(15) .
W18 O5 1.881(19) .
W18 O125 1.932(16) .
W18 O127 1.998(16) .
W18 O111 2.415(13) .
W18 K10' 3.714(12) .
W18 K10 3.813(14) .
W19 O68 1.717(13) .
W19 O19 1.841(12) .
W19 O33 1.895(13) .
W19 O89 1.903(13) .
W19 O122 1.957(12) .
W19 O126 2.425(12) .
W19 K19 4.137(17) .
W20 O60 1.750(13) .
W20 O46 1.787(14) .
W20 O54 1.805(15) .
W20 O133 1.968(17) .
W20 O63 2.109(14) .
W20 O112 2.179(16) .
W20 K4 3.692(6) .
W20 K8 4.025(9) .
W21 O21 1.691(15) .
W21 O10 1.885(12) .
W21 O45 1.902(13) .
W21 O84 1.907(12) .
W21 O30 1.912(14) .
W21 O42 2.452(13) .
W21 K15 3.965(17) .
W21 K17 4.05(3) 2_756
W22 O76 1.721(13) .
W22 O26 1.809(13) .
W22 O89 1.912(13) .
W22 O70 1.964(13) .
W22 O62 1.979(13) .
W22 O131 2.389(13) .
W22 K31 3.92(2) .
W22 K9 3.932(6) 1_455
W22 K19 3.934(16) .
W23 O113 1.711(14) .
W23 O49 1.808(13) .
W23 O3 1.920(15) .
W23 O104 1.929(16) .
W23 O99 1.954(13) .
W23 O56 2.428(13) .
W24 O8 1.692(14) .
W24 O65 1.859(16) .
W24 O62 1.873(13) .
W24 O118 1.890(13) .
W24 O41 1.943(15) .
W24 O131 2.506(12) .
W24 K31 3.63(2) .
W25 W25' 0.59(3) .
W25 O97 1.727(15) .
W25 O133 1.850(16) .
W25 O108 1.868(18) .
W25 O5 1.94(2) .
W25 O88 1.970(16) .
W25 O78 2.413(14) .
W25 K14 3.680(16) 2_755
W25 K32 3.866(16) .
W25 K8 4.057(7) .
W26 O4 1.650(15) .
W26 O22 1.862(14) .
W26 O80 1.878(13) .
W26 O102 1.916(17) .
W26 O108 1.948(14) .
W26 O78 2.415(15) .
W26 K11 4.075(12) 2_655
W27 O77 1.702(13) .
W27 O37 1.809(14) .
W27 O80 1.935(13) .
W27 O132 1.958(16) .
W27 O38 1.962(15) .
W27 O39 2.435(15) .
W27 K29 3.81(3) .
W27 K11 3.965(12) 2_655
W28 O123 1.714(14) .
W28 O59 1.834(12) .
W28 O101 1.906(13) .
W28 O104 1.917(15) .
W28 O79 1.993(14) .
W28 O56 2.419(13) .
W28 K10 3.783(15) 2_755
W28 K10' 3.885(13) 2_755
W28 K13 4.113(13) .
W29 O71 1.676(16) .
W29 O119 1.872(12) .
W29 O101 1.895(13) .
W29 O33 1.926(12) .
W29 O85 1.931(13) .
W29 O126 2.399(14) .
W29 K13 3.988(13) .
W29 K12 4.0740(8) .
W30 O121 1.719(16) .
W30 O63 1.779(13) .
W30 O22 1.936(13) .
W30 O47 1.936(14) .
W30 O37 2.081(13) .
W30 O40 2.279(14) .
W30 K29 3.92(3) .
W30 K26' 3.92(3) .
W31 O72 1.705(14) .
W31 O53 1.878(12) .
W31 O2 1.892(13) .
W31 O20 1.906(12) .
W31 O75 1.953(13) .
W31 O51 2.438(13) .
W31 K27' 4.03(3) 2_765
W32 O55 1.719(12) .
W32 O31 1.895(13) .
W32 O48 1.897(12) .
W32 O98 1.910(12) .
W32 O23 1.948(14) .
W32 O14 2.386(11) .
W32 K27' 3.93(3) 2_765
W32 K27 4.07(3) 2_765
W32 K19 4.085(16) 1_655
W33 O115 1.708(13) .
W33 O90 1.811(15) .
W33 O73 1.887(14) .
W33 O100 1.939(15) .
W33 O132 1.940(15) .
W33 O39 2.439(14) .
W34 O120 1.689(14) .
W34 O117 1.885(17) .
W34 O125 1.894(14) .
W34 O73 1.905(13) .
W34 O116 1.935(16) .
W34 O111 2.449(16) .
W34 K28 3.87(3) 2_765
W34 K22 3.95(3) .
W34 K5 4.076(6) .
W35 O81 1.707(17) .
W35 O127 1.849(14) .
W35 O6 1.902(19) .
W35 O116 1.935(16) .
W35 O50 1.938(14) .
W35 O111 2.501(17) .
W35 K23 3.67(3) .
W35 K18 3.73(2) 1_564
W35 K28 4.12(2) 2_765
W36 O124 1.672(17) .
W36 O6 1.872(19) .
W36 O88 1.899(15) .
W36 O128 1.909(12) .
W36 O102 1.940(16) .
W36 O78 2.478(16) .
W36 K11 4.123(13) 2_655
W37 O107 1.670(17) .
W37 O61 1.858(13) .
W37 O70 1.904(13) .
W37 O3 1.911(14) .
W37 O65 1.930(14) .
W37 O131 2.442(13) .
W37 K16 3.907(14) .
W37 K31 4.07(2) 2_656
W38 O96 1.715(16) .
W38 O50 1.861(15) .
W38 O128 1.894(13) .
W38 O38 1.901(15) .
W38 O100 1.922(15) .
W38 O39 2.407(16) .
W38 K11 3.877(10) 2_655
W38 K18 3.89(3) 1_564
W39 O7 1.697(15) .
W39 O79 1.881(16) .
W39 O114 1.895(14) .
W39 O99 1.919(14) .
W39 O118 1.954(14) .
W39 O56 2.423(12) .
W39 K13 3.951(17) .
W25' O5 1.49(3) .
W25' O97 1.62(2) .
W25' O133 1.91(2) .
W25' O88 2.15(3) .
W25' O108 2.45(3) .
W25' K14 3.39(2) 2_755
W25' K32 3.941(19) .
W25' K8 4.099(16) .
W20' O60 1.592(19) .
W20' O112 1.76(4) .
W20' O54 1.87(2) .
W20' O133 1.97(2) .
W20' O46 2.25(4) .
W20' O63 2.28(3) .
W20' K8 3.62(3) .
W20' K4 3.93(2) .
K1 O34 2.757(12) .
K1 O144 2.779(15) .
K1 O142 2.794(14) .
K1 O11 2.796(13) .
K1 O35 2.898(13) .
K1 O64 2.899(12) .
K1 O44 2.971(14) .
K1 O12 3.031(12) .
K1 O17 3.040(12) .
K1 O103 3.173(13) .
K1 O94 3.366(12) .
K1 O24 3.378(12) .
K2 O105 2.707(14) .
K2 O77 2.721(15) 2_665
K2 O130 2.731(15) .
K2 O141 2.756(18) .
K2 O147 2.873(15) .
K2 K33 2.89(4) 1_565
K2 O129 2.966(14) .
K2 K29 3.30(3) 2_665
K2 K6 3.872(8) .
K2 K5 4.449(8) .
K2 K24 4.77(3) 2_765
K3 O68 2.712(13) .
K3 O146 2.748(19) .
K3 O164 2.78(4) .
K3 O121 2.786(17) .
K3 O115 2.825(15) 2_665
K3 O147 2.863(15) .
K3 O157 2.87(2) .
K3 O83 3.031(13) .
K3 K26 3.745(16) .
K3 K6 4.010(7) .
K3 K26' 4.14(3) .
K3 K29 4.50(3) .
K4 O152 2.71(2) .
K4 O46 2.925(12) .
K4 O74 2.934(12) .
K4 O142 2.969(16) .
K4 O66 3.004(16) .
K4 O103 3.068(13) .
K4 O44 3.142(14) .
K4 O43 3.143(13) .
K4 O60 3.176(15) .
K4 O64 3.248(14) .
K4 O152 3.37(2) 2_755
K5 O1 2.685(17) 2_765
K5 K24 2.78(3) 2_765
K5 O109 2.788(14) .
K5 O2 2.848(13) .
K5 O153 2.85(2) .
K5 O130 2.897(13) .
K5 O117 2.901(15) .
K5 O105 2.933(16) .
K5 K10" 4.08(4) .
K6 O154 2.76(3) .
K6 O147 2.830(17) .
K6 O52 2.836(15) .
K6 O146 2.844(18) .
K6 O67 2.861(14) .
K6 O141 2.870(17) .
K6 O129 2.893(15) .
K6 O83 2.976(14) .
K7 O92 2.695(15) .
K7 O158 2.76(3) .
K7 O171 2.79(3) .
K7 O82 2.796(14) 2_756
K7 O8 2.879(16) 1_655
K7 O149 2.935(19) 2_756
K7 K31 2.97(2) 1_655
K7 K16 3.575(17) 2_756
K7 W1 4.035(6) 2_756
K7 K9 4.235(9) .
K7 K21 4.25(2) 2_756
K7 K15 4.408(17) 2_756
K8 O169 2.21(3) .
K8 O151 2.78(2) .
K8 O71 2.813(17) .
K8 O60 2.815(15) .
K8 O74 2.844(14) 2_755
K8 O97 2.859(17) .
K8 O160 2.90(3) .
K8 O16 3.036(14) 2_755
K8 O69 3.059(14) 2_755
K8 O112 3.329(15) .
K8 W11 3.795(6) 2_755
K9 K16 2.850(18) 2_756
K9 O170 2.87(4) 1_655
K9 K19 2.91(2) 1_655
K9 K31 2.92(2) 1_655
K9 O76 2.926(14) 1_655
K9 O107 2.944(17) 2_756
K9 O48 2.965(12) .
K9 O92 3.117(14) .
K9 O62 3.211(14) 1_655
K9 W22 3.932(6) 1_655
K10' K10 0.649(17) .
K10' K10" 1.49(4) .
K10' O166 2.59(3) .
K10' O72 2.730(19) .
K10' O123 2.771(18) 2_755
K10' O109 2.791(19) .
K10' O87 2.95(2) .
K10' O125 3.141(18) .
K10' O151 3.17(2) 2_755
K10' W28 3.885(13) 2_755
K10 K10" 2.11(4) .
K10 O151 2.58(3) 2_755
K10 O72 2.80(2) .
K10 O87 2.83(2) .
K10 O123 2.85(2) 2_755
K10 O109 3.01(2) .
K10 O66 3.12(2) .
K10 O166 3.20(3) .
K10 O59 3.22(2) 2_755
K10 O43 3.235(19) 2_755
K10 W28 3.783(15) 2_755
K10" O166 1.36(4) .
K10" O161 2.65(4) .
K10" O72 2.74(4) .
K10" O123 2.85(4) 2_755
K10" O109 2.93(4) .
K10" O125 3.08(4) .
K10" O1 3.20(4) 2_765
K10" K28 3.54(5) 2_765
K10" K25 3.71(4) 2_765
K11 O7 2.741(18) .
K11 O38 2.939(18) 2_655
K11 O175 2.97(6) 2_655
K11 O80 3.059(18) 2_655
K11 O184 3.07(5) 1_546
K11 O128 3.075(18) 2_655
K11 O179 3.11(5) .
K11 O102 3.17(2) 2_655
K11 O183 3.18(6) 1_546
K11 K30 3.59(4) 1_546
K11 W38 3.877(10) 2_655
K11 W27 3.965(12) 2_655
K12 O159 2.64(3) 2_655
K12 O159 2.64(3) .
K12 O85 2.817(13) .
K12 O85 2.817(13) 2_655
K12 O156 2.98(3) 2_655
K12 O156 2.98(3) .
K12 O110 3.319(16) .
K12 O110 3.319(16) 2_655
K12 W15 3.7953(10) 2_655
K12 W29 4.0740(8) 2_655
K13 O150 2.76(3) .
K13 O163 2.84(3) .
K13 K26' 2.84(3) 2_655
K13 O85 3.090(18) .
K13 O79 3.09(2) .
K13 O101 3.111(17) .
K13 O114 3.12(2) .
K13 K26 3.16(2) 2_655
K13 O159 3.29(3) 2_655
K13 O4 3.34(2) 2_655
K13 O156 3.40(3) 2_655
K13 K33 3.80(4) .
K14 O145 2.18(3) .
K14 K32 2.89(2) 2_755
K14 O143 2.90(2) .
K14 O144 2.91(2) .
K14 O88 2.91(2) 2_755
K14 O28 2.97(2) .
K14 O142 3.01(2) .
K14 O94 3.04(2) .
K14 O97 3.05(2) 2_755
K14 O182 3.18(8) .
K14 W25' 3.39(2) 2_755
K14 O5 3.42(2) 2_755
K15 O148 0.70(3) .
K15 O86 2.56(2) .
K15 O28 2.64(2) 2_756
K15 O148 2.77(3) 2_756
K15 O149 2.93(2) .
K15 O10 3.21(2) .
K15 K15 3.24(3) 2_756
K15 O21 3.36(2) .
K15 W5 3.975(17) 2_756
K16 O155 2.69(3) .
K16 K9 2.850(18) 2_756
K16 O149 2.85(3) .
K16 O82 2.96(2) .
K16 O92 3.07(2) 2_756
K16 O61 3.09(2) .
K16 O107 3.25(2) .
K16 O45 3.270(18) 2_756
K16 O93 3.35(2) .
K16 K31 3.55(2) 2_656
K16 K7 3.575(17) 2_756
K16 W8 3.836(14) 2_756
K17 O168 2.22(4) .
K17 O182 2.67(7) .
K17 O162 2.93(5) .
K17 O93 2.96(3) .
K17 O143 2.97(3) .
K17 O21 3.12(3) 2_756
K17 W21 4.05(3) 2_756
K17 K23 4.89(4) 1_546
K18 O185 2.64(6) .
K18 O113 2.75(3) .
K18 O81 2.93(3) 1_546
K18 O174 3.01(5) 1_546
K18 O50 3.02(3) 1_546
K18 O96 3.25(3) 1_546
K18 O183 3.42(6) 1_546
K18 W35 3.73(2) 1_546
K18 K23 3.78(3) 1_546
K18 W38 3.89(3) 1_546
K18 K22 4.14(4) 1_546
K18 K30 4.67(4) 1_546
K19 O164 2.83(4) .
K19 K9 2.91(2) 1_455
K19 O95 3.00(2) 1_455
K19 O62 3.11(2) .
K19 O48 3.11(2) 1_455
K19 O89 3.125(19) .
K19 O122 3.34(2) .
K19 O31 3.34(2) 1_455
K19 O178 3.37(5) .
K19 O41 3.38(2) .
K19 W8 3.856(17) 1_455
K21 O167 2.16(4) .
K21 O158 2.74(3) 2_756
K21 O52 2.90(3) .
K21 O76 3.08(2) .
K21 O65 3.27(3) 2_656
K21 O154 3.29(3) .
K21 O176 3.40(5) 2_665
K21 K31 3.64(3) 2_656
K21 K7 4.25(2) 2_756
K21 K30 4.86(4) 2_665
K21 K9 4.89(2) 1_455
K22 O170 2.73(5) 2_665
K22 O155 2.87(4) 1_564
K22 O73 3.15(4) .
K22 O116 3.16(3) .
K22 O55 3.33(3) 2_765
K22 K23 3.41(4) .
K22 K18 4.14(4) 1_564
K22 K9 4.79(3) 2_765
K23 O174 2.49(5) .
K23 O81 2.69(3) .
K23 O106 2.84(3) 2_765
K23 O116 3.08(4) .
K23 K28 3.09(4) 2_765
K23 O168 3.38(5) 1_564
K23 K18 3.78(3) 1_564
K23 K23 4.64(6) 2_764
K23 K17 4.89(4) 1_564
K24 O161 2.41(4) .
K24 K27' 2.69(4) 2_765
K24 O173 2.70(5) .
K24 K5 2.78(3) 2_765
K24 O75 2.82(3) .
K24 O18 2.93(3) 2_765
K24 O105 2.99(3) 2_765
K24 O1 3.32(3) .
K24 K27 3.44(4) 2_765
K24 W14 3.75(3) 2_765
K24 K33 3.77(4) 2_755
K25 O180 2.58(5) .
K25 O161 2.64(4) 2_765
K25 O173 2.70(5) 2_765
K25 O166 2.89(4) 2_765
K25 O18 3.13(3) .
K25 O15 3.21(3) .
K25 O57 3.22(3) .
K25 O25 3.28(3) .
K25 O123 3.30(3) 1_565
K25 K10" 3.71(4) 2_765
K26 K26' 0.87(3) .
K26 O178 2.00(5) .
K26 K27 2.88(4) 2_665
K26 O68 2.90(2) .
K26 O121 2.98(2) .
K26 O159 3.04(3) .
K26 K13 3.16(2) 2_655
K26 O156 3.18(3) .
K26 O157 3.21(3) .
K26 K33 3.27(4) 2_655
K26 K27' 3.77(4) 2_665
K26' O156 2.43(4) .
K26' O178 2.71(6) .
K26' O121 2.78(3) .
K26' K13 2.84(3) 2_655
K26' O68 3.07(3) .
K26' O159 3.11(4) .
K26' K33 3.49(4) 2_655
K26' K27 3.62(5) 2_665
K26' K27' 4.47(5) 2_665
K27 K27' 0.92(3) .
K27 O178 2.43(5) 2_665
K27 O163 2.78(4) 1_565
K27 O153 2.84(4) .
K27 O31 2.88(3) 2_765
K27 K26 2.88(4) 2_665
K27 K33 3.11(5) 1_565
K27 K24 3.44(4) 2_765
K27 K26' 3.62(5) 2_665
K27 W11 3.97(3) 2_765
K27 K13 4.05(4) 1_565
K27 W32 4.07(3) 2_765
K27' K24 2.69(4) 2_765
K27' O163 2.71(4) 1_565
K27' O153 2.73(4) .
K27' O31 2.92(4) 2_765
K27' O20 2.99(3) 2_765
K27' O98 3.16(4) 2_765
K27' O75 3.20(4) 2_765
K27' O178 3.27(5) 2_665
K27' O173 3.38(6) 2_765
K27' K33 3.40(5) 1_565
K27' K26 3.77(4) 2_665
K28 O166 2.55(4) 2_765
K28 O165 2.66(4) .
K28 O106 2.85(3) .
K28 O180 2.97(5) .
K28 O162 3.04(5) 1_565
K28 K23 3.09(4) 2_765
K28 O116 3.15(3) 2_765
K28 O125 3.23(3) 2_765
K28 K10" 3.54(5) 2_765
K28 W34 3.87(3) 2_765
K28 K10' 4.04(3) 2_765
K28 W35 4.12(2) 2_765
K29 K29 2.64(5) 2_665
K29 O147 2.85(3) 2_665
K29 O157 2.87(4) .
K29 O37 2.88(3) .
K29 K2 3.30(3) 2_665
K29 O47 3.31(3) 2_665
K29 O130 3.39(3) 2_665
K29 K33 3.90(4) 2_655
K29 W13 4.10(3) 2_665
K30 O183 2.19(7) .
K30 O176 2.52(5) .
K30 O175 2.68(5) 2_664
K30 O96 2.73(3) .
K30 O184 2.82(6) .
K30 O175 3.02(6) .
K30 K11 3.59(4) 1_564
K30 K11 4.41(4) 2_655
K30 K30 4.44(6) 2_664
K30 K18 4.67(4) 1_564
K30 K21 4.86(4) 2_665
K31 O62 2.78(3) .
K31 O82 2.82(3) 2_656
K31 K9 2.92(2) 1_455
K31 K7 2.97(2) 1_455
K31 O70 3.00(3) 2_656
K31 O65 3.26(2) .
K31 O70 3.31(2) .
K31 O8 3.41(2) .
K31 K16 3.55(2) 2_656
K31 K21 3.64(3) 2_656
K32 O145 0.88(2) 2_755
K32 O160 2.62(3) .
K32 O181 2.71(5) 2_755
K32 O13 2.77(2) 2_755
K32 O97 2.79(2) .
K32 K14 2.89(2) 2_755
K32 O171 2.91(4) 2_755
K32 O94 3.056(19) 2_755
K32 O95 3.09(2) 2_755
K32 O16 3.21(2) 2_755
K32 O88 3.30(2) .
K32 W8 3.713(15) 2_755
K33 O157 2.79(4) 2_655
K33 O150 2.80(5) .
K33 K2 2.89(4) 1_545
K33 O173 2.96(5) 2_755
K33 K27 3.11(5) 1_545
K33 K26 3.27(4) 2_655
K33 K27' 3.40(5) 1_545
K33 O77 3.42(4) 2_655
K33 K26' 3.49(4) 2_655
K33 K24 3.77(4) 2_755
K33 K29 3.90(4) 2_655
P1 O131 1.539(15) .
P1 O32 1.547(13) .
P1 O56 1.547(13) .
P1 O126 1.565(14) .
P2 O51 1.535(13) .
P2 O29 1.541(12) .
P2 O42 1.541(14) .
P2 O14 1.576(12) .
P3 O111 1.525(18) .
P3 O78 1.542(15) .
P3 O39 1.559(15) .
P3 O40 1.598(16) .
O1 K5 2.685(17) 2_765
O1 K10" 3.20(4) 2_765
O4 K13 3.34(2) 2_655
O5 K14 3.42(2) 2_755
O8 K7 2.879(16) 1_455
O13 K32 2.77(2) 2_755
O16 K8 3.036(14) 2_755
O16 K32 3.21(2) 2_755
O18 K24 2.93(3) 2_765
O20 K27' 2.99(3) 2_765
O21 K17 3.12(3) 2_756
O28 K15 2.64(2) 2_756
O31 K27 2.88(3) 2_765
O31 K27' 2.92(4) 2_765
O31 K19 3.34(2) 1_655
O38 K11 2.939(18) 2_655
O43 K10 3.235(19) 2_755
O45 K16 3.270(18) 2_756
O47 K29 3.31(3) 2_665
O48 K19 3.11(2) 1_655
O50 K18 3.02(3) 1_564
O55 K22 3.33(3) 2_765
O59 K10 3.22(2) 2_755
O62 K9 3.211(14) 1_455
O65 K21 3.27(3) 2_656
O69 K8 3.059(14) 2_755
O70 K31 3.00(3) 2_656
O74 K8 2.844(14) 2_755
O75 K27' 3.20(4) 2_765
O76 K9 2.926(14) 1_455
O77 K2 2.721(15) 2_665
O77 K33 3.42(4) 2_655
O80 K11 3.059(18) 2_655
O81 K18 2.93(3) 1_564
O82 K7 2.796(14) 2_756
O82 K31 2.82(3) 2_656
O88 K14 2.91(2) 2_755
O92 K16 3.07(2) 2_756
O94 K32 3.056(19) 2_755
O95 K19 3.00(2) 1_655
O95 K32 3.09(2) 2_755
O96 K18 3.25(3) 1_564
O97 K14 3.05(2) 2_755
O98 K27' 3.16(4) 2_765
O102 K11 3.17(2) 2_655
O105 K24 2.99(3) 2_765
O106 K23 2.84(3) 2_765
O107 K9 2.944(17) 2_756
O115 K3 2.825(15) 2_665
O116 K28 3.15(3) 2_765
O123 K10' 2.771(18) 2_755
O123 K10 2.85(2) 2_755
O123 K10" 2.85(4) 2_755
O123 K25 3.30(3) 1_545
O125 K28 3.23(3) 2_765
O128 K11 3.075(18) 2_655
O130 K29 3.39(3) 2_665
O145 K32 0.88(2) 2_755
O147 K29 2.85(3) 2_665
O148 K15 2.77(3) 2_756
O149 K7 2.935(19) 2_756
O151 K10 2.58(3) 2_755
O151 K10' 3.17(2) 2_755
O152 K4 3.37(2) 2_755
O155 K22 2.87(4) 1_546
O156 K13 3.40(3) 2_655
O157 K33 2.79(4) 2_655
O158 K21 2.74(3) 2_756
O159 K13 3.29(3) 2_655
O160 O169 1.60(5) .
O161 K25 2.64(4) 2_765
O162 O165 0.92(4) 1_545
O162 K28 3.04(5) 1_545
O163 K27' 2.71(4) 1_545
O163 K27 2.78(4) 1_545
O165 O162 0.92(4) 1_565
O166 K28 2.55(4) 2_765
O166 K25 2.89(4) 2_765
O168 K23 3.38(5) 1_546
O170 K22 2.73(5) 2_665
O170 K9 2.87(4) 1_455
O171 K32 2.91(4) 2_755
O173 K25 2.70(5) 2_765
O173 K33 2.96(5) 2_755
O173 K27' 3.38(6) 2_765
O174 K18 3.01(5) 1_564
O175 K30 2.68(5) 2_664
O175 K11 2.97(6) 2_655
O176 K21 3.40(5) 2_665
O178 K27 2.43(5) 2_665
O178 K27' 3.27(5) 2_665
O181 K32 2.71(5) 2_755
O183 K11 3.18(6) 1_564
O183 K18 3.42(6) 1_564
O184 K11 3.07(5) 1_564
